data_7123391
loop_
_publ_author_name
'Li, Yangfeng'
'Zhou, Manman'
'Jin, Shan'
'Xiong, Lin'
'Yuan, Quanqin'
'Du, Wenjun'
'Pei, Yong'
'Wang, Shuxin'
'Zhu, Manzhou'

_publ_section_title
;
 Total Structural Determination of [Au1Ag24(Dppm)3(SR)17]2+ Comprised by
 An Open Icosahedral Au1Ag12 Core with Six Free Valence Electrons
;
_journal_name_full 'Chemical Communications'
_journal_paper_doi 10.1039/C9CC00767A
_journal_year 2019
_chemical_formula_moiety '0.98(C177 H231 Ag24 Au P6 S17), 2(C24 H20 B)'
_chemical_formula_sum 'C222 H266.5 Ag24 Au B2 P6 S17'
_chemical_formula_weight 6473.14
_space_group_crystal_system triclinic
_space_group_IT_number 2
_space_group_name_Hall '-P 1'
_space_group_name_H-M_alt 'P -1'
_symmetry_space_group_name_Hall '-P 1'
_symmetry_space_group_name_H-M 'P -1'
_atom_sites_solution_hydrogens geom
_atom_sites_solution_primary iterative
_audit_creation_date 2019-01-15
_audit_creation_method
;
Olex2 1.2
(compiled 2018.05.29 svn.r3508 for OlexSys, GUI svn.r5506)
;
_audit_update_record
;
2019-01-20 deposited with the CCDC.    2019-05-06 downloaded from the CCDC.
;
_cell_angle_alpha 67.902(3)
_cell_angle_beta 89.721(4)
_cell_angle_gamma 82.424(4)
_cell_formula_units_Z 4
_cell_length_a 26.2814(16)
_cell_length_b 29.5294(19)
_cell_length_c 37.274(2)
_cell_measurement_reflns_used 9765
_cell_measurement_temperature 119.32
_cell_measurement_theta_max 78.99
_cell_measurement_theta_min 2.93
_cell_volume 26537(3)
_computing_cell_refinement 'SAINT V8.38A (?, 2016)'
_computing_data_reduction 'SAINT V8.38A (?, 2016)'
_computing_molecular_graphics 'Olex2 (Dolomanov et al., 2009)'
_computing_publication_material 'Olex2 (Dolomanov et al., 2009)'
_computing_structure_refinement 'ShelXL (Sheldrick, 2015)'
_computing_structure_solution 'olex2.solve (Bourhis et al., 2015)'
_diffrn_ambient_temperature 119.32
_diffrn_measured_fraction_theta_full 0.963
_diffrn_measured_fraction_theta_max 0.963
_diffrn_measurement_device_type 'Bruker APEX-II CCD'
_diffrn_measurement_method '\f and \w scans'
_diffrn_radiation_type CuK\a
_diffrn_radiation_wavelength 1.54178
_diffrn_reflns_av_R_equivalents 0.1720
_diffrn_reflns_av_unetI/netI 0.1980
_diffrn_reflns_Laue_measured_fraction_full 0.963
_diffrn_reflns_Laue_measured_fraction_max 0.963
_diffrn_reflns_limit_h_max 30
_diffrn_reflns_limit_h_min -29
_diffrn_reflns_limit_k_max 34
_diffrn_reflns_limit_k_min -34
_diffrn_reflns_limit_l_max 42
_diffrn_reflns_limit_l_min -43
_diffrn_reflns_number 370797
_diffrn_reflns_point_group_measured_fraction_full 0.963
_diffrn_reflns_point_group_measured_fraction_max 0.963
_diffrn_reflns_theta_full 64.997
_diffrn_reflns_theta_max 64.997
_diffrn_reflns_theta_min 2.176
_diffrn_standards_number 0
_exptl_absorpt_coefficient_mu 16.757
_exptl_absorpt_correction_T_max 0.7543
_exptl_absorpt_correction_T_min 0.4052
_exptl_absorpt_correction_type multi-scan
_exptl_absorpt_process_details
'SADABS-2016/2 (Bruker,2016/2) was used for absorption correction. wR2(int) was 0.1533 before and 0.1026 after correction. The Ratio of minimum to maximum transmission is 0.5372. The \l/2 correction factor is Not present.'
_exptl_crystal_colour 'dark red'
_exptl_crystal_colour_modifier dark
_exptl_crystal_colour_primary red
_exptl_crystal_density_diffrn 1.620
_exptl_crystal_description block
_exptl_crystal_F_000 12710
_refine_diff_density_max 10.400
_refine_diff_density_min -5.320
_refine_diff_density_rms 0.375
_refine_ls_extinction_method none
_refine_ls_goodness_of_fit_ref 1.211
_refine_ls_hydrogen_treatment constr
_refine_ls_matrix_type fullcycle
_refine_ls_number_parameters 4609
_refine_ls_number_reflns 86974
_refine_ls_number_restraints 7563
_refine_ls_restrained_S_all 3.495
_refine_ls_R_factor_all 0.2378
_refine_ls_R_factor_gt 0.1808
_refine_ls_shift/su_max 0.039
_refine_ls_shift/su_mean 0.000
_refine_ls_structure_factor_coef Fsqd
_refine_ls_weighting_details 'w=1/[\s^2^(Fo^2^)+(0.2000P)^2^] where P=(Fo^2^+2Fc^2^)/3'
_refine_ls_weighting_scheme calc
_refine_ls_wR_factor_gt 0.4133
_refine_ls_wR_factor_ref 0.4539
_reflns_Friedel_coverage 0.000
_reflns_number_gt 42418
_reflns_number_total 86974
_reflns_threshold_expression 'I > 2\s(I)'
_cod_data_source_file c9cc00767a2.cif
_cod_data_source_block 20181011d_0m
_cod_original_formula_sum 'C222 H266.50 Ag24 Au B2 P6 S17'
_cod_database_code 7123391
_shelx_shelxl_version_number 2016/4
_shelx_space_group_comment
;
The symmetry employed for this shelxl refinement is uniquely defined
by the following loop, which should always be used as a source of
symmetry information in preference to the above space-group names.
They are only intended as comments.
;
_olex2_refinement_description
;
1. Fixed Uiso
 At 1.2 times of:
  All C(H) groups, All C(H,H) groups
2. Restrained distances
 C7UA-C3HA = C7UA-C120 = C7WA-C120 = C7WA-C6WA = C6WA-C5HA = C5HA-C3HA
 1.45 with sigma of 0.01
 C3HA-C120
 2.5 with sigma of 0.01
 C120-C6WA
 2.5 with sigma of 0.01
 C6WA-C3HA
 2.5 with sigma of 0.01
 C5HA-C7UA
 2.5 with sigma of 0.01
 C7UA-C7WA
 2.5 with sigma of 0.01
 C7WA-C5HA
 2.5 with sigma of 0.01
 C5VA-C4AB = C4AB-C244 = C244-C200 = C4LA-C200 = C4VA-C4LA = C5VA-C4VA
 1.48 with sigma of 0.01
 C5VA-C244
 2.6 with sigma of 0.01
 C244-C4LA
 2.6 with sigma of 0.01
 C4LA-C5VA
 2.6 with sigma of 0.01
 C4VA-C4AB
 2.6 with sigma of 0.01
 C4AB-C200
 2.6 with sigma of 0.01
 C200-C4VA
 2.6 with sigma of 0.01
 C7FA-C73 = C73-C177 = C3RA-C177 = C8XA-C3RA = C8XA-C118 = C7FA-C118
 1.45 with sigma of 0.02
 C177-C8XA
 2.5 with sigma of 0.02
 C73-C3RA
 2.5 with sigma of 0.02
 C3RA-C118
 2.5 with sigma of 0.02
 C118-C73
 2.5 with sigma of 0.02
 C3NA-C240 = C4WA-C3NA = C4WA-C1LA = C4NA-C1LA = C4NA-C2NA = C2NA-C240
 1.45 with sigma of 0.02
 C240-C4WA
 2.5 with sigma of 0.02
 C4WA-C4NA
 2.5 with sigma of 0.02
 C4NA-C240
 2.5 with sigma of 0.02
 C3NA-C1LA
 2.5 with sigma of 0.02
 C1LA-C2NA
 2.5 with sigma of 0.02
 C2NA-C3NA
 2.5 with sigma of 0.02
 B232-C89
 1.7 with sigma of 0.01
 C0PA-B232
 1.7 with sigma of 0.01
 C89-B232
 1.7 with sigma of 0.01
 C2AB-C1OA = C2UA-C2AB = C2UA-C0LA = C0LA-C0OA = C162-C0OA = C1OA-C162
 1.45 with sigma of 0.02
 C1OA-C2UA
 2.5 with sigma of 0.02
 C2UA-C0OA
 2.5 with sigma of 0.02
 C0OA-C1OA
 2.5 with sigma of 0.02
 C2AB-C0LA
 2.5 with sigma of 0.02
 C0LA-C162
 2.5 with sigma of 0.02
 C162-C2AB
 2.5 with sigma of 0.02
 C54-C50 = C50-C171 = C59-C171 = C5CA-C59 = C5CA-C239 = C54-C239
 1.45 with sigma of 0.02
 C54-C171
 2.5 with sigma of 0.02
 C171-C5CA
 2.5 with sigma of 0.02
 C5CA-C54
 2.5 with sigma of 0.02
 C50-C59
 2.5 with sigma of 0.02
 C59-C239
 2.5 with sigma of 0.02
 C239-C50
 2.5 with sigma of 0.02
 C8FA-C1WA = C9VA-C1WA = C9VA-C6NA = C6NA-C4KA = C4KA-C20 = C8FA-C20
 1.45 with sigma of 0.02
 C8FA-C9VA
 2.5 with sigma of 0.02
 C9VA-C4KA
 2.5 with sigma of 0.02
 C4KA-C8FA
 2.5 with sigma of 0.02
 C1WA-C6NA
 2.5 with sigma of 0.02
 C6NA-C20
 2.5 with sigma of 0.02
 C20-C1WA
 2.5 with sigma of 0.02
 C9NA-B232
 1.7 with sigma of 0.01
 C7NA-B232 = C0PA-B232 = C89-B232 = C9NA-B232
 1.7 with sigma of 0.01
 C225-C0XA = C8ZA-C225 = C9WA-C8ZA = C9WA-C222 = C222-C216 = C216-C0XA
 1.45 with sigma of 0.01
 C225-C9WA
 2.5 with sigma of 0.02
 C9WA-C216
 2.5 with sigma of 0.02
 C216-C225
 2.5 with sigma of 0.02
 C0XA-C8ZA
 2.5 with sigma of 0.02
 C8ZA-C222
 2.5 with sigma of 0.02
 C222-C0XA
 2.5 with sigma of 0.02
 C58-C172 = C7CA-C172 = C6CA-C191 = C6CA-C58
 1.45 with sigma of 0.01
 C58-C7CA
 2.5 with sigma of 0.02
 C7CA-C191
 2.5 with sigma of 0.02
 C191-C58
 2.5 with sigma of 0.02
 C6CA-C172
 2.5 with sigma of 0.02
 C4GA-C235 = C5GA-C4GA = C6XA-C5GA = C6XA-C6GA = C7GA-C6GA = C7GA-C235
 1.45 with sigma of 0.02
 C235-C5GA
 2.5 with sigma of 0.02
 C5GA-C6GA
 2.5 with sigma of 0.02
 C6GA-C235
 2.5 with sigma of 0.02
 C4GA-C6XA
 2.5 with sigma of 0.02
 C6XA-C7GA
 2.5 with sigma of 0.02
 C7GA-C4GA
 2.5 with sigma of 0.02
 H8NA-H7SA
 2.2 with sigma of 0.01
 H3VA-H6SA
 2.2 with sigma of 0.01
 H3PA-H8UA
 2.2 with sigma of 0.01
3. Restrained planarity
 B232, C8UA, C2VA, C6TA, C255, C7NA, C6SA
 with sigma of 0.1
4. Rigid bond restraints
 C0UA
 with sigma for 1-2 distances of 0.001 and sigma for 1-3 distances of 0.002
5. Uiso/Uaniso restraints and constraints
C34 \\sim C64 \\sim C65 \\sim C71 \\sim C160 \\sim C178 \\sim C27 \\sim C29
\\sim C30 \\sim C2AA \\sim C33 \\sim C5AA \\sim C37 \\sim C42 \\sim C43 \\sim
C46 \\sim C47 \\sim C49 \\sim C54 \\sim C55 \\sim C58 \\sim C60 \\sim C61 \\sim
C4AA \\sim C1AA \\sim C66 \\sim C68 \\sim C70 \\sim C0AA \\sim C72 \\sim C74
\\sim C75 \\sim C76 \\sim C81 \\sim C82 \\sim C84 \\sim C85 \\sim C5PA \\sim
C93 \\sim C99 \\sim C103 \\sim C109 \\sim C110 \\sim C111 \\sim C112 \\sim C113
\\sim C119 \\sim C121 \\sim C127 \\sim C128 \\sim C129 \\sim C130 \\sim C132
\\sim C134 \\sim C135 \\sim C137 \\sim C138 \\sim C248 \\sim C230 \\sim C5NA
\\sim C45 \\sim C199 \\sim C144 \\sim C150 \\sim C151 \\sim C153 \\sim C5RA
\\sim C4RA \\sim C2RA \\sim C154 \\sim C158 \\sim C159 \\sim C3AA \\sim C169
\\sim C174 \\sim C175 \\sim C179 \\sim C184 \\sim C188 \\sim C87 \\sim C173
\\sim C146 \\sim C208 \\sim C152 \\sim C190 \\sim C195 \\sim C196 \\sim C123
\\sim C6JA \\sim C5JA \\sim C4JA \\sim C185 \\sim C198 \\sim C203 \\sim C205
\\sim C213 \\sim C220 \\sim C223 \\sim C224 \\sim C225 \\sim C233 \\sim C235
\\sim C6AA \\sim C31 \\sim C36 \\sim C39 \\sim C41 \\sim C3CA \\sim C44 \\sim
C1DA \\sim C48 \\sim C50 \\sim C52 \\sim C53 \\sim C5DA \\sim C1CA \\sim C56
\\sim C59 \\sim C6CA \\sim C63 \\sim C4CA \\sim C2CA \\sim C2DA \\sim C2BA
\\sim C0BA \\sim C7AA \\sim C83 \\sim C9CA \\sim C88 \\sim C97 \\sim C101 \\sim
C105 \\sim C107 \\sim C3BA \\sim C114 \\sim C115 \\sim C116 \\sim C1VA \\sim
C202 \\sim C227 \\sim C0VA \\sim C2HA \\sim C7CA \\sim C8AA \\sim C6BA \\sim
C3DA \\sim C131 \\sim C9AA \\sim C4DA \\sim C139 \\sim C140 \\sim C5CA \\sim
C149 \\sim C4BA \\sim C1BA \\sim C166 \\sim C5BA \\sim C171 \\sim C172 \\sim
C9BA \\sim C108 \\sim C0CA \\sim C122 \\sim C211 \\sim C163 \\sim C7BA \\sim
C6UA \\sim C192 \\sim C8YA \\sim C0ZA \\sim C9UA \\sim C182 \\sim C8BA \\sim
C189 \\sim C191 \\sim C8CA \\sim C201 \\sim C212 \\sim C218 \\sim C0DA \\sim
C228 \\sim C239 \\sim C7DA \\sim C8DA \\sim C102 \\sim C7JA \\sim C8JA \\sim
C9DA \\sim C9IA \\sim C38 \\sim C7GA \\sim C1EA \\sim C6GA \\sim C4GA \\sim
C0GA \\sim C6HA \\sim C2JA \\sim C0EA: within 3.8A with sigma of 0.005 and
sigma for terminal atoms of 0.01
C9EA \\sim C1FA \\sim C0FA \\sim C6IA \\sim C69 \\sim C7IA \\sim C5GA \\sim C73
\\sim C5EA \\sim C9HA \\sim C79 \\sim C80 \\sim C2FA \\sim C1MA \\sim C2MA
\\sim C86 \\sim C3FA \\sim C8EA \\sim C92 \\sim C3JA \\sim C95 \\sim C96 \\sim
C100 \\sim C2GA \\sim C4IA \\sim C7FA \\sim C9FA \\sim C1IA \\sim C8HA \\sim
C0IA \\sim C2IA \\sim C2EA \\sim C124 \\sim C1GA \\sim C133 \\sim C136 \\sim
C5HA \\sim C7EA \\sim C4EA \\sim C5FA \\sim C155 \\sim C156 \\sim C164 \\sim
C6DA \\sim C3YA \\sim C8GA \\sim C7RA \\sim C187 \\sim C8IA \\sim C167 \\sim
C168 \\sim C7HA \\sim C0JA \\sim C177 \\sim C6EA \\sim C3EA \\sim C3IA \\sim
C6FA \\sim C197 \\sim C3HA \\sim C3GA \\sim C5IA \\sim C1JA \\sim C221 \\sim
C229 \\sim C4FA \\sim C249 \\sim C1KA \\sim C4MA \\sim C9KA \\sim C7MA \\sim
C5KA \\sim C2LA \\sim C9MA \\sim C4NA \\sim C8MA \\sim C6MA \\sim C6KA \\sim
C8KA \\sim C3LA \\sim C6RA \\sim C2ZA \\sim C3AB \\sim C7XA \\sim C2SA \\sim
C2KA \\sim C9GA \\sim C2NA \\sim C98 \\sim C9LA \\sim C0NA \\sim C7KA \\sim
C3KA \\sim C3MA \\sim C157 \\sim C1NA \\sim C0KA \\sim C1HA \\sim C8LA \\sim
C3NA \\sim C0MA \\sim C204 \\sim C7LA \\sim C9JA \\sim C5MA \\sim C240 \\sim
C0HA \\sim C8RA \\sim C7PA \\sim C0PA \\sim C51 \\sim C2PA \\sim C1PA \\sim
C9OA \\sim C8OA \\sim C2QA \\sim C7QA \\sim C1QA \\sim C3QA \\sim C89 \\sim
C241 \\sim C117 \\sim C4PA \\sim C141 \\sim C3PA \\sim C91 \\sim C9PA \\sim
C8QA \\sim C8PA \\sim C1SA \\sim C0RA \\sim C5QA \\sim C6QA \\sim C9RA \\sim
C0QA \\sim C0OA \\sim C1OA \\sim C9QA \\sim C1RA \\sim C0SA \\sim C35 \\sim
C8NA \\sim C4UA \\sim C7TA \\sim C4QA \\sim C6LA \\sim C9SA \\sim C1TA \\sim
C3TA \\sim C2TA \\sim C0TA \\sim C8SA \\sim C4TA \\sim C9TA \\sim C8VA \\sim
C7VA \\sim C8TA \\sim C0AB \\sim C5TA \\sim C5AB \\sim C0WA \\sim C5UA \\sim
C3UA \\sim C7SA \\sim C3SA \\sim C6ZA \\sim C226 \\sim C180 \\sim C32 \\sim
C4HA \\sim C5VA \\sim C3WA \\sim C7OA \\sim C6OA \\sim C7YA \\sim C7ZA \\sim
C2WA \\sim C0UA \\sim C67 \\sim C4OA \\sim C3ZA \\sim C5OA \\sim C5LA \\sim
C4VA \\sim C106 \\sim C244 \\sim C1XA \\sim C40 \\sim C6XA \\sim C0XA \\sim
C3XA \\sim C8XA \\sim C4WA \\sim C6WA \\sim C8WA \\sim C7WA \\sim C9WA \\sim
C2XA \\sim C0YA \\sim C216 \\sim C222 \\sim C9YA \\sim C1LA \\sim C6YA \\sim
C7AB \\sim C238 \\sim C94 \\sim C2OA \\sim C3OA \\sim C1AB \\sim C2UA \\sim C62
\\sim C2AB \\sim C8FA \\sim C5WA \\sim C1WA \\sim C9VA \\sim C4YA \\sim C1ZA
\\sim C3RA \\sim C118 \\sim C162 \\sim C4LA \\sim C4AB \\sim C200 \\sim C2YA
\\sim C7UA \\sim C8ZA \\sim C120 \\sim C0LA \\sim C20 \\sim C6NA \\sim C4KA
\\sim C9NA \\sim C3VA \\sim C145 \\sim C6VA \\sim C4SA \\sim C6PA \\sim C7NA
\\sim C8UA \\sim C2VA \\sim C6TA \\sim C255 \\sim C6SA: within 3.8A with sigma
of 0.005 and sigma for terminal atoms of 0.01
C218 \\sim C3KA \\sim C9CA \\sim C29 \\sim C8CA \\sim C0DA: within 2A with
sigma of 0.001 and sigma for terminal atoms of 0.002
C58 \\sim C172 \\sim C7CA \\sim C191 \\sim C6CA: within 2A with sigma of 0.001
and sigma for terminal atoms of 0.002
C0UA \\sim C3WA \\sim C3LA \\sim C6YA: within 2A with sigma of 0.001 and sigma
for terminal atoms of 0.002
Uanis(C58) \\sim Ueq, Uanis(C172) \\sim Ueq, Uanis(C7CA) \\sim Ueq, Uanis(C191)
\\sim Ueq, Uanis(C6CA) \\sim Ueq: with sigma of 0.0001 and sigma for terminal
atoms of 0.0002
6.a Ternary CH refined with riding coordinates:
 C27(H27), C29(H29), C30(H30), C5AA(H5AA), C37(H37), C47(H47), C54(H54),
 C58(H58), C60(H60), C66(H66), C70(H70), C75(H75), C5PA(H5PA), C119(H119),
 C174(H174), C195(H195), C220(H220), C9IA(H9IA), C95(H95), C7FA(H7FA),
 C9FA(H9FA), C2IA(H2IA), C6FA(H6FA), C3HA(H3HA), C240(H240), C8RA(H8RA),
 C7PA(H7PA), C2XA(H2XA), C8FA(H8FA)
6.b Secondary CH2 refined with riding coordinates:
 C2AA(H2AA,H2AB), C46(H46A,H46B), C4AA(H4AA,H4AB), C76(H76A,H76B), C82(H82A,
 H82B), C103(H10C,H10D), C113(H11A,H11B), C121(H12A,H12B), C129(H12C,H12D),
 C130(H13G,H13H), C137(H13I,H13J), C144(H14A,H14B), C154(H15C,H15D), C158(H15E,
 H15F), C159(H15G,H15H), C3AA(H3AA,H3AB), C175(H17C,H17D), C179(H17A,H17B),
 C184(H18C,H18D), C198(H19A,H19B), C224(H22E,H22F), C31(H31A,H31B), C50(H50A,
 H50B), C53(H53A,H53B), C59(H59A,H59B), C6CA(H6CA,H6CB), C9CA(H9CA,H9CB),
 C105(H10A,H10B), C115(H11C,H11D), C6BA(H6BA,H6BB), C131(H13A,H13B), C139(H13C,
 H13D), C5CA(H5CA,H5CB), C4BA(H4BA,H4BB), C171(H17E,H17F), C172(H17G,H17H),
 C182(H18A,H18B), C191(H19C,H19D), C8CA(H8CA,H8CB), C218(H21C,H21D), C0DA(H0DA,
 H0DB), C239(H23A,H23B), C7GA(H7GA,H7GB), C6GA(H6GA,H6GB), C4GA(H4GA,H4GB),
 C0GA(H0GA,H0GB), C6HA(H6HA,H6HB), C2JA(H2JA,H2JB), C9EA(H9EA,H9EB), C1FA(H1FA,
 H1FB), C0FA(H0FA,H0FB), C6IA(H6IA,H6IB), C7IA(H7IA,H7IB), C5GA(H5GA,H5GB),
 C73(H73A,H73B), C9HA(H9HA,H9HB), C8EA(H8EA,H8EB), C3JA(H3JA,H3JB), C2GA(H2GA,
 H2GB), C4IA(H4IA,H4IB), C1IA(H1IA,H1IB), C8HA(H8HA,H8HB), C0IA(H0IA,H0IB),
 C124(H12E,H12F), C1GA(H1GA,H1GB), C133(H13E,H13F), C136(H13K,H13L), C5HA(H5HA,
 H5HB), C5FA(H5FA,H5FB), C156(H15A,H15B), C8IA(H8IA,H8IB), C167(H16A,H16B),
 C168(H16C,H16D), C0JA(H0JA,H0JB), C177(H17I,H17J), C3IA(H3IA,H3IB), C197(H19E,
 H19F), C5IA(H5IA,H5IB), C1JA(H1JA,H1JB), C221(H22G,H22H), C229(H22A,H22B),
 C4FA(H4FA,H4FB), C249(H24A,H24B), C4MA(H4MA,H4MB), C9KA(H9KA,H9KB), C7MA(H7MA,
 H7MB), C4NA(H4NA,H4NB), C8MA(H8MA,H8MB), C6MA(H6MA,H6MB), C2NA(H2NA,H2NB),
 C98(H98A,H98B), C3KA(H3KA,H3KB), C3MA(H3MA,H3MB), C1NA(H1NA,H1NB), C0KA(H0KA,
 H0KB), C8LA(H8LA,H8LB), C3NA(H3NA,H3NB), C9JA(H9JA,H9JB), C5MA(H5MA,H5MB),
 C1QA(H1QA,H1QB), C91(H91A,H91B), C9PA(H9PA,H9PB), C8PA(H8PA,H8PB), C0QA(H0QA,
 H0QB), C0OA(H0OA,H0OB), C9QA(H9QA,H9QB), C1RA(H1RA,H1RB), C1XA(H1XA,H1XB),
 C40(H40A,H40B), C6XA(H6XA,H6XB), C0XA(H0XA,H0XB), C3XA(H3XA,H3XB), C8XA(H8XA,
 H8XB), C4WA(H4WA,H4WB), C6WA(H6WA,H6WB), C8WA(H8WA,H8WB), C7WA(H7WA,H7WB),
 C9WA(H9WA,H9WB), C216(H21A,H21B), C222(H22C,H22D), C1LA(H1LA,H1LB), C1AB(H1AA,
 H1AB), C2UA(H2UA,H2UB), C62(H62A,H62B), C2AB(H2AC,H2AD), C1WA(H1WA,H1WB),
 C9VA(H9VA,H9VB), C3RA(H3RA,H3RB), C118(H11E,H11F), C162(H16E,H16F), C7UA(H7UA,
 H7UB), C8ZA(H8ZA,H8ZB), C120(H12G,H12H), C0LA(H0LA,H0LB), C20(H20A,H20B),
 C6NA(H6NA,H6NB), C4KA(H4KA,H4KB)
6.c Aromatic/amide H refined with riding coordinates:
 C34(H34), C64(H64), C65(H65), C160(H160), C178(H178), C55(H55), C61(H61),
 C1AA(H1AC), C68(H68), C0AA(H0AA), C84(H84), C93(H93), C99(H99), C110(H110),
 C111(H111), C112(H112), C127(H127), C132(H132), C135(H135), C138(H138),
 C248(H248), C230(H230), C5NA(H5NA), C45(H45), C150(H150), C151(H151),
 C2YA(H2YA), C5RA(H5RA), C5WA(H5WA), C4RA(H4RA), C2RA(H2RA), C169(H169),
 C87(H87), C173(H173), C146(H146), C208(H208), C152(H152), C190(H190),
 C123(H123), C6JA(H6JA), C5JA(H5JA), C4JA(H4JA), C185(H185), C203(H203),
 C43(H43), C128(H128), C134(H134), C8BA(H8BA), C72(H72), C223(H223), C233(H233),
  C6AA(H6AA), C36(H36), C39(H39), C41(H41), C3CA(H3CA), C44(H44), C48(H48),
 C5DA(H5DA), C56(H56), C4CA(H4CA), C2CA(H2CA), C2DA(H2DA), C2BA(H2BA),
 C0BA(H0BA), C7AA(H7AA), C83(H83), C88(H88), C97(H97), C107(H107), C3BA(H3BA),
 C114(H114), C1VA(H1VA), C202(H202), C227(H227), C0VA(H0VA), C2HA(H2HA),
 C7CA(H7CA), C8AA(H8AA), C3DA(H3DA), C9AA(H9AA), C4DA(H4DA), C140(H140),
 C149(H149), C1BA(H1BA), C166(H166), C5BA(H5BA), C108(H108), C0CA(H0CA),
 C122(H122), C211(H211), C163(H163), C6UA(H6UA), C192(H192), C8YA(H8YA),
 C0ZA(H0ZA), C9UA(H9UA), C189(H189), C201(H201), C212(H212), C228(H228),
 C8DA(H8DA), C102(H102), C7JA(H7JA), C8JA(H8JA), C9DA(H9DA), C38(H38),
 C1EA(H1EA), C69(H69), C5EA(H5EA), C79(H79), C2FA(H2FA), C1MA(H1MA), C2MA(H2MA),
  C86(H86), C3FA(H3FA), C92(H92), C96(H96), C2EA(H2EA), C7EA(H7EA), C4EA(H4EA),
 C155(H155), C6DA(H6DA), C3YA(H3YA), C8GA(H8GA), C7RA(H7RA), C187(H187),
 C7HA(H7HA), C6EA(H6EA), C3EA(H3EA), C3GA(H3GA), C1KA(H1KA), C5KA(H5KA),
 C9MA(H9MA), C6KA(H6KA), C8KA(H8KA), C6RA(H6RA), C2ZA(H2ZA), C3AB(H3AC),
 C7XA(H7XA), C2SA(H2SA), C2KA(H2KA), C9GA(H9GA), C9LA(H9LA), C0NA(H0NA),
 C7KA(H7KA), C1HA(H1HA), C0MA(H0MA), C204(H204), C0HA(H0HA), C51(H51),
 C2PA(H2PA), C1PA(H1PA), C9OA(H9OA), C8OA(H8OA), C2QA(H2QA), C7QA(H7QA),
 C3QA(H3QA), C241(H241), C117(H117), C4PA(H4PA), C141(H141), C3PA(H3PA),
 C8QA(H8QA), C1SA(H1SA), C0RA(H0RA), C5QA(H5QA), C6QA(H6QA), C9RA(H9RA),
 C0SA(H0SA), C8NA(H8NA), C4UA(H4UA), C7TA(H7TA), C4QA(H4QA), C6LA(H6LA),
 C1TA(H1TA), C3TA(H3TA), C2TA(H2TA), C0TA(H0TA), C8SA(H8SA), C9TA(H9TA),
 C8VA(H8VA), C7VA(H7VA), C8TA(H8TA), C0AB(H0AB), C5AB(H5AB), C0WA(H0WA),
 C5UA(H5UA), C3UA(H3UA), C7SA(H7SA), C226(H226), C180(H180), C32(H32),
 C4HA(H4HA), C7OA(H7OA), C6OA(H6OA), C7YA(H7YA), C7ZA(H7ZA), C2WA(H2WA),
 C67(H67), C4OA(H4OA), C3ZA(H3ZA), C5OA(H5OA), C5LA(H5LA), C4VA(H4VA),
 C106(H106), C244(H244), C0YA(H0YA), C9YA(H9YA), C7AB(H7AB), C238(H238),
 C94(H94), C2OA(H2OA), C3OA(H3OA), C4YA(H4YA), C1ZA(H1ZA), C4LA(H4LA),
 C4AB(H4AC), C200(H200), C3VA(H3VA), C145(H145), C6VA(H6VA), C4SA(H4SA),
 C6PA(H6PA), C8UA(H8UA), C2VA(H2VA), C6TA(H6TA), C255(H255), C6SA(H6SA),
 C5SA(H5SA)
6.d Fitted hexagon refined as free rotating group:
 C138(C248,C230,C5NA,C45,C199), C153(C2YA,C5RA,C5WA,C4RA,C2RA), C188(C87,C173,
 C146,C208,C152), C196(C123,C6JA,C5JA,C4JA,C185), C205(C43,C128,C134,C8BA,C72),
 C116(C1VA,C202,C227,C0VA,C2HA), C9BA(C108,C0CA,C122,C211,C163), C7BA(C6UA,C192,
 C8YA,C0ZA,C9UA), C7DA(C8DA,C102,C7JA,C8JA,C9DA), C80(C2FA,C1MA,C2MA,C86,C3FA),
 C164(C6DA,C3YA,C8GA,C7RA,C187), C3LA(C6RA,C2ZA,C3AB,C7XA,C2SA), C0PA(C51,C2PA,
 C1PA,C9OA,C8OA), C89(C241,C117,C4PA,C141,C3PA), C35(C8NA,C4UA,C7TA,C4QA,C6LA),
 C9SA(C1TA,C3TA,C2TA,C0TA,C8SA), C4TA(C9TA,C8VA,C7VA,C8TA,C0AB), C5TA(C5AB,C0WA,
 C5UA,C3UA,C7SA), C3SA(C6ZA,C226,C180,C32,C4HA), C3WA(C7OA,C6OA,C7YA,C7ZA,C2WA),
  C0UA(C67,C4OA,C3ZA,C5OA,C5LA), C6YA(C7AB,C238,C94,C2OA,C3OA), C9NA(C3VA,C145,
 C6VA,C4SA,C6PA), C7NA(C8UA,C2VA,C6TA,C255,C6SA)
;
_olex2_submission_special_instructions 'No special instructions were received'

loop_
_space_group_symop_operation_xyz
'x, y, z'
'-x, -y, -z'

loop_
_atom_site_label
_atom_site_type_symbol
_atom_site_fract_x
_atom_site_fract_y
_atom_site_fract_z
_atom_site_U_iso_or_equiv
_atom_site_adp_type
_atom_site_occupancy
_atom_site_site_symmetry_order
_atom_site_calc_flag
_atom_site_refinement_flags_posn
_atom_site_refinement_flags_adp
Au0A Au 0.71764(4) 0.32790(3) 0.38394(3) 0.062 Uani 1 1 d . .
Au2 Au 0.26721(5) 0.15642(4) 0.11695(3) 0.087 Uani 1 1 d . .
Ag3 Ag 0.73730(7) 0.41139(6) 0.39447(5) 0.068 Uani 1 1 d . .
Ag4 Ag 0.69692(7) 0.24536(6) 0.37395(5) 0.066 Uani 1 1 d . .
Ag5 Ag 0.62769(7) 0.29417(6) 0.41260(5) 0.067 Uani 1 1 d . .
Ag6 Ag 0.69552(7) 0.33290(6) 0.45408(5) 0.067 Uani 1 1 d . .
Ag7 Ag 0.80730(7) 0.36080(6) 0.35653(5) 0.070 Uani 1 1 d . .
Ag8 Ag 0.63028(8) 0.39958(6) 0.39003(6) 0.079 Uani 1 1 d . .
Ag9 Ag 0.74408(7) 0.32394(6) 0.31387(5) 0.068 Uani 1 1 d . .
Ag10 Ag 0.71769(8) 0.23148(6) 0.45457(5) 0.079 Uani 1 1 d . .
Ag11 Ag 0.71721(8) 0.42283(6) 0.31300(6) 0.079 Uani 1 1 d . .
Ag12 Ag 0.80455(8) 0.32353(6) 0.44055(5) 0.076 Uani 1 1 d . .
Ag13 Ag 0.80825(7) 0.25346(7) 0.37968(5) 0.075 Uani 1 1 d . .
Ag14 Ag 0.17832(10) 0.11972(8) 0.14217(6) 0.093 Uani 1 1 d . .
Ag15 Ag 0.63442(8) 0.33559(7) 0.32833(5) 0.077 Uani 1 1 d . .
Ag16 Ag 0.24031(9) 0.15530(8) 0.18870(6) 0.093 Uani 1 1 d . .
Ag17 Ag 0.35600(9) 0.19556(8) 0.08941(6) 0.093 Uani 1 1 d . .
Ag18 Ag 0.76843(8) 0.18774(7) 0.30993(6) 0.080 Uani 1 1 d . .
Ag19 Ag 0.25796(10) 0.25214(8) 0.05133(6) 0.097 Uani 1 1 d . .
Ag20 Ag 0.28536(9) 0.23779(8) 0.13055(6) 0.091 Uani 1 1 d . .
Ag21 Ag 0.55075(8) 0.33972(7) 0.48195(6) 0.082 Uani 1 1 d . .
Ag22 Ag 0.21731(9) 0.30074(8) 0.18949(6) 0.087 Uani 1 1 d . .
Ag23 Ag 0.25461(9) 0.07520(8) 0.10229(6) 0.093 Uani 1 1 d . .
Ag24 Ag 0.29413(9) 0.15828(8) 0.04494(6) 0.087 Uani 1 1 d . .
Ag25 Ag 0.13963(10) 0.17198(7) 0.22401(6) 0.089 Uani 1 1 d . .
Ag26 Ag 0.84321(9) 0.31219(7) 0.27387(6) 0.084 Uani 1 1 d . .
Ag27 Ag 0.27094(12) 0.05873(9) 0.18438(6) 0.117 Uani 1 1 d . .
Ag28 Ag 0.67323(8) 0.25526(8) 0.26434(6) 0.088 Uani 1 1 d . .
Ag29 Ag 0.17681(9) 0.22666(8) 0.12471(6) 0.095 Uani 1 1 d . .
Ag30 Ag 0.35119(9) 0.14781(9) 0.17356(6) 0.100 Uani 1 1 d . .
Ag31 Ag 0.30624(9) 0.22461(8) 0.23598(6) 0.091 Uani 1 1 d . .
Ag32 Ag 0.36155(10) 0.08891(8) 0.10643(7) 0.102 Uani 1 1 d . .
Ag33 Ag 0.44181(8) 0.15661(8) 0.01973(6) 0.086 Uani 1 1 d . .
Ag34 Ag 0.59392(9) 0.20849(8) 0.35916(6) 0.089 Uani 1 1 d . .
Ag35 Ag 0.18590(10) 0.16124(10) 0.05761(6) 0.108 Uani 1 1 d . .
Ag36 Ag 0.62260(9) 0.24788(7) 0.53444(7) 0.092 Uani 1 1 d . .
Ag37 Ag 0.66288(9) 0.41905(8) 0.48195(7) 0.093 Uani 1 1 d . .
Ag38 Ag 0.81711(9) 0.50701(8) 0.32291(6) 0.088 Uani 1 1 d . .
Ag39 Ag 0.39135(11) 0.27638(10) 0.14336(7) 0.108 Uani 1 1 d . .
Ag40 Ag 0.36952(10) 0.25218(8) -0.02311(7) 0.094 Uani 1 1 d . .
Ag41 Ag 0.11588(10) 0.05497(8) 0.09363(6) 0.096 Uani 1 1 d . .
Ag42 Ag 0.58585(9) 0.19658(7) 0.44553(6) 0.089 Uani 1 1 d . .
Ag43 Ag 0.77436(9) 0.43820(9) 0.45976(7) 0.091 Uani 1 1 d . .
Ag44 Ag 0.38777(11) 0.30230(8) 0.05720(6) 0.100 Uani 1 1 d . .
Ag45 Ag 0.88451(10) 0.44391(9) 0.39555(7) 0.108 Uani 1 1 d . .
Ag46 Ag 0.18956(9) -0.02350(9) 0.15841(6) 0.093 Uani 1 1 d . .
Ag47 Ag 0.33575(10) 0.08567(10) 0.00187(8) 0.101 Uani 1 1 d . .
Ag48 Ag 0.13663(13) 0.06672(9) 0.21927(6) 0.111 Uani 1 1 d . .
Ag49 Ag 0.85931(13) 0.40878(9) 0.28207(8) 0.115 Uani 1 1 d . .
Ag50 Ag 0.23717(12) 0.04837(11) 0.02985(7) 0.112 Uani 1 1 d . .
S51 S 0.8401(2) 0.23062(19) 0.32648(17) 0.067 Uani 1 1 d . .
S52 S 0.6042(2) 0.2808(2) 0.30044(18) 0.074 Uani 1 1 d . .
S0A S 0.8072(3) 0.2375(2) 0.44799(18) 0.079 Uani 1 1 d . .
S1A S 0.6255(3) 0.4216(2) 0.3210(2) 0.082 Uani 1 1 d . .
S10 S 0.6506(3) 0.1934(2) 0.49532(18) 0.080 Uani 1 1 d . .
S11 S 0.3210(3) 0.3002(3) 0.0136(2) 0.094 Uani 1 1 d . .
P12 P 0.6878(3) 0.2095(3) 0.2227(2) 0.081 Uani 1 1 d . .
S13 S 0.0998(4) 0.0824(3) 0.1502(2) 0.104 Uani 1 1 d . .
S14 S 0.2346(3) 0.1716(3) 0.24879(19) 0.094 Uani 1 1 d . .
S16 S 0.7647(3) 0.4912(2) 0.3835(2) 0.077 Uani 1 1 d . .
S17 S 0.7476(3) 0.3094(2) 0.25290(17) 0.077 Uani 1 1 d . .
S18 S 0.7828(3) 0.4707(2) 0.27881(19) 0.088 Uani 1 1 d . .
S19 S 0.8494(3) 0.3830(2) 0.45400(19) 0.077 Uani 1 1 d . .
S21 S 0.2881(3) 0.3126(3) 0.1437(2) 0.088 Uani 1 1 d . .
S23 S 0.5455(2) 0.2849(2) 0.44369(19) 0.073 Uani 1 1 d . .
P25 P 0.3009(3) 0.2746(3) 0.2757(2) 0.084 Uani 1 1 d . .
S26 S 0.4357(3) 0.2123(3) 0.0589(2) 0.094 Uani 1 1 d . .
P27 P 0.1934(3) 0.3237(3) 0.2441(2) 0.077 Uani 1 1 d . .
S28 S 0.5448(3) 0.1594(3) 0.4090(2) 0.086 Uani 1 1 d . .
S29 S 0.1455(3) 0.2540(2) 0.1754(2) 0.084 Uani 1 1 d . .
S30 S 0.8994(3) 0.3714(3) 0.2410(2) 0.082 Uani 1 1 d . .
S31 S 0.0934(3) 0.1066(3) 0.2577(2) 0.096 Uani 1 1 d . .
S32 S 0.6749(3) 0.3155(2) 0.52162(19) 0.079 Uani 1 1 d . .
S33 S 0.4439(3) 0.3245(3) 0.0963(2) 0.092 Uani 1 1 d . .
S34 S 0.8856(3) 0.3979(3) 0.3505(2) 0.085 Uani 1 1 d . .
S35 S 0.2060(4) 0.0061(3) 0.2127(2) 0.112 Uani 1 1 d . .
S37 S 0.3794(3) 0.2033(3) 0.2009(2) 0.094 Uani 1 1 d . .
P38 P 0.4987(3) 0.1843(2) -0.0335(2) 0.078 Uani 1 1 d . .
P39 P 0.0707(3) -0.0151(3) 0.0993(2) 0.085 Uani 1 1 d . .
S40 S 0.1587(3) 0.1012(4) 0.0345(2) 0.109 Uani 1 1 d . .
S41 S 0.5898(3) 0.4143(2) 0.4442(2) 0.081 Uani 1 1 d . .
P42 P 0.7956(3) 0.1639(3) 0.2565(2) 0.083 Uani 1 1 d . .
S43 S 0.2462(3) -0.0046(3) 0.1031(2) 0.091 Uani 1 1 d . .
P45 P 0.9212(4) 0.5148(4) 0.3960(2) 0.108 Uani 1 1 d . .
S46 S 0.3229(3) 0.1826(2) -0.02117(19) 0.079 Uani 1 1 d . .
P47 P 0.1239(3) -0.0773(4) 0.1772(2) 0.100 Uani 1 1 d . .
S48 S 0.4041(3) 0.0807(3) 0.0498(3) 0.100 Uani 1 1 d . .
P0AA P 0.4399(3) 0.2895(3) -0.0596(2) 0.092 Uani 1 1 d . .
P50 P 0.4970(3) 0.3177(3) 0.5373(2) 0.090 Uani 1 1 d . .
S0AA S 0.2898(4) 0.0341(3) -0.0184(3) 0.100 Uani 1 1 d . .
S53 S 0.7193(3) 0.4658(3) 0.4997(2) 0.092 Uani 1 1 d . .
P55 P 0.5548(4) 0.2138(3) 0.5759(3) 0.115 Uani 1 1 d . .
P56 P 0.8789(4) 0.5645(4) 0.3120(3) 0.118 Uani 1 1 d . .
S2 S 0.6957(3) 0.1748(2) 0.35504(18) 0.073 Uani 1 1 d . .
S12 S 0.3598(4) 0.0630(3) 0.1755(3) 0.123 Uani 1 1 d . .
S1AA S 0.1686(4) 0.2444(4) 0.0557(3) 0.127 Uani 1 1 d . .
C34 C 0.4347(14) 0.1683(11) -0.0868(10) 0.103 Uani 1 1 d . U
H34 H 0.410103 0.160648 -0.067405 0.123 Uiso 1 1 calc R .
C64 C 0.4998(14) 0.2000(11) -0.1468(10) 0.104 Uani 1 1 d . U
H64 H 0.522236 0.210963 -0.167487 0.124 Uiso 1 1 calc R .
C65 C 0.5117(14) 0.1977(11) -0.1117(10) 0.103 Uani 1 1 d . U
H65 H 0.543685 0.207872 -0.108507 0.124 Uiso 1 1 calc R .
C71 C 0.4822(14) 0.1816(12) -0.0776(10) 0.103 Uani 1 1 d . U
C160 C 0.4528(14) 0.1857(11) -0.1522(10) 0.103 Uani 1 1 d . U
H160 H 0.441488 0.189746 -0.177470 0.124 Uiso 1 1 calc R .
C178 C 0.4228(14) 0.1660(12) -0.1217(10) 0.104 Uani 1 1 d . U
H178 H 0.394115 0.150972 -0.124640 0.124 Uiso 1 1 calc R .
C27 C 0.9023(12) 0.1913(12) 0.3385(10) 0.101 Uani 1 1 d . U
H27 H 0.914074 0.188851 0.313700 0.121 Uiso 1 1 calc R .
C29 C 0.0837(16) 0.2952(13) 0.1629(12) 0.126 Uani 1 1 d . U
H29 H 0.068725 0.296893 0.187159 0.151 Uiso 1 1 calc R .
C30 C 0.1194(15) 0.0737(10) 0.3101(8) 0.100 Uani 1 1 d . U
H30 H 0.157441 0.068887 0.307723 0.120 Uiso 1 1 calc R .
C2AA C 0.6803(16) 0.0970(11) 0.5023(9) 0.116 Uani 1 1 d . U
H2AA H 0.706513 0.111137 0.483758 0.140 Uiso 1 1 calc R .
H2AB H 0.648317 0.099925 0.487161 0.140 Uiso 1 1 calc R .
C33 C 0.4542(14) 0.3460(12) -0.0543(10) 0.105 Uani 1 1 d . U
C5AA C 0.7361(14) 0.2906(13) 0.5500(9) 0.111 Uani 1 1 d . U
H5AA H 0.758791 0.316882 0.540276 0.133 Uiso 1 1 calc R .
C37 C 0.7202(14) 0.1153(10) 0.3950(9) 0.097 Uani 1 1 d . U
H37 H 0.698122 0.112298 0.417478 0.117 Uiso 1 1 calc R .
C42 C 0.4355(14) 0.3041(12) -0.1057(10) 0.104 Uani 1 1 d . U
C46 C 0.8978(12) 0.1406(12) 0.3650(10) 0.103 Uani 1 1 d . U
H46A H 0.875555 0.125508 0.352527 0.123 Uiso 1 1 calc R .
H46B H 0.881930 0.140929 0.389033 0.123 Uiso 1 1 calc R .
C47 C 0.6707(16) 0.1244(11) 0.5268(9) 0.116 Uani 1 1 d . U
H47 H 0.642311 0.111748 0.544132 0.139 Uiso 1 1 calc R .
C49 C 0.6690(13) 0.1462(13) 0.2390(10) 0.102 Uani 1 1 d . U
C54 C 0.2253(13) -0.0449(10) 0.2580(7) 0.117 Uani 1 1 d D U
H54 H 0.193289 -0.060101 0.266588 0.140 Uiso 1 1 calc R .
C55 C 0.3918(14) 0.3029(11) -0.1255(10) 0.104 Uani 1 1 d . U
H55 H 0.362744 0.296045 -0.110134 0.125 Uiso 1 1 calc R .
C58 C 0.2584(11) 0.3686(7) 0.1031(10) 0.123 Uani 1 1 d D U
H58 H 0.279127 0.366509 0.081054 0.148 Uiso 1 1 calc R .
C60 C 0.5396(10) 0.4708(12) 0.4271(10) 0.094 Uani 1 1 d . U
H60 H 0.558039 0.499932 0.422349 0.113 Uiso 1 1 calc R .
C61 C 0.9427(12) 0.2143(13) 0.3517(10) 0.102 Uani 1 1 d . U
H61 H 0.936721 0.246773 0.351600 0.122 Uiso 1 1 calc R .
C4AA C 0.4898(18) 0.2522(14) 0.5564(13) 0.143 Uani 1 1 d . U
H4AA H 0.476123 0.243344 0.535611 0.171 Uiso 1 1 calc R .
H4AB H 0.465281 0.245328 0.577426 0.171 Uiso 1 1 calc R .
C1AA C 0.4798(14) 0.3858(12) -0.0110(11) 0.107 Uani 1 1 d . U
H1AC H 0.490966 0.384331 0.013658 0.128 Uiso 1 1 calc R .
C66 C 0.8709(16) 0.4120(11) 0.1904(9) 0.110 Uani 1 1 d . U
H66 H 0.834288 0.423790 0.193501 0.132 Uiso 1 1 calc R .
C68 C 0.4742(14) 0.3422(12) -0.0176(10) 0.105 Uani 1 1 d . U
H68 H 0.483743 0.310692 0.002401 0.126 Uiso 1 1 calc R .
C70 C 0.7134(11) 0.5407(8) 0.3658(8) 0.079 Uani 1 1 d . U
H70 H 0.727515 0.572342 0.360604 0.094 Uiso 1 1 calc R .
C0AA C 0.4685(14) 0.4297(12) -0.0416(10) 0.105 Uani 1 1 d . U
H0AA H 0.475481 0.458830 -0.038566 0.127 Uiso 1 1 calc R .
C74 C 0.555(2) 0.2021(15) 0.6269(14) 0.143 Uani 1 1 d . U
C75 C 0.3112(14) -0.0450(13) 0.1181(9) 0.109 Uani 1 1 d . U
H75 H 0.339027 -0.023985 0.108509 0.131 Uiso 1 1 calc R .
C76 C 0.7569(12) 0.2018(13) 0.2123(10) 0.101 Uani 1 1 d . U
H76A H 0.761552 0.185978 0.193112 0.121 Uiso 1 1 calc R .
H76B H 0.768508 0.234608 0.200979 0.121 Uiso 1 1 calc R .
C81 C 0.6551(13) 0.2417(12) 0.1757(10) 0.101 Uani 1 1 d . U
C82 C 0.5024(14) 0.2501(11) -0.0452(10) 0.103 Uani 1 1 d . U
H82A H 0.517228 0.253860 -0.022317 0.124 Uiso 1 1 calc R .
H82B H 0.525948 0.261497 -0.066588 0.124 Uiso 1 1 calc R .
C84 C 0.5728(14) 0.1069(11) -0.0224(10) 0.103 Uani 1 1 d . U
H84 H 0.546020 0.094924 -0.031764 0.123 Uiso 1 1 calc R .
C85 C 0.8601(13) 0.1768(12) 0.2439(10) 0.101 Uani 1 1 d . U
C5PA C 0.2595(14) 0.1222(13) 0.2926(9) 0.110 Uani 1 1 d . U
H5PA H 0.229286 0.105003 0.303335 0.132 Uiso 1 1 calc R .
C93 C 0.1125(15) 0.1044(11) 0.3305(8) 0.100 Uani 1 1 d . U
H93 H 0.094651 0.137145 0.321305 0.120 Uiso 1 1 calc R .
C99 C 0.595(2) 0.2066(15) 0.6853(14) 0.143 Uani 1 1 d . U
H99 H 0.625418 0.209979 0.697638 0.172 Uiso 1 1 calc R .
C103 C 0.2782(14) 0.1361(13) 0.3238(9) 0.108 Uani 1 1 d . U
H10C H 0.249906 0.156799 0.330418 0.130 Uiso 1 1 calc R .
H10D H 0.306311 0.156170 0.314182 0.130 Uiso 1 1 calc R .
C109 C 0.0993(16) -0.0599(16) 0.0829(11) 0.118 Uani 1 1 d . U
C110 C 0.5962(19) 0.2160(15) 0.6416(14) 0.143 Uani 1 1 d . U
H110 H 0.622888 0.230337 0.625877 0.171 Uiso 1 1 calc R .
C111 C 0.4148(14) 0.3287(12) -0.1861(11) 0.105 Uani 1 1 d . U
H111 H 0.407179 0.339911 -0.213226 0.126 Uiso 1 1 calc R .
C112 C 0.4640(14) 0.3366(12) -0.1753(10) 0.105 Uani 1 1 d . U
H112 H 0.488885 0.349671 -0.193479 0.125 Uiso 1 1 calc R .
C113 C 0.9531(12) 0.1094(12) 0.3750(10) 0.102 Uani 1 1 d . U
H11A H 0.950287 0.076145 0.394512 0.123 Uiso 1 1 calc R .
H11B H 0.966236 0.105224 0.351294 0.123 Uiso 1 1 calc R .
C119 C 0.8495(16) 0.1897(11) 0.4849(12) 0.130 Uani 1 1 d . U
H119 H 0.837854 0.190331 0.510357 0.155 Uiso 1 1 calc R .
C121 C 0.7186(16) 0.1212(11) 0.5518(9) 0.116 Uani 1 1 d . U
H12A H 0.748209 0.130578 0.535379 0.139 Uiso 1 1 calc R .
H12B H 0.711913 0.143221 0.566258 0.139 Uiso 1 1 calc R .
C127 C 0.4392(14) 0.3940(12) -0.0859(10) 0.105 Uani 1 1 d . U
H127 H 0.425144 0.398112 -0.110534 0.126 Uiso 1 1 calc R .
C129 C 0.6987(16) 0.0434(11) 0.5254(9) 0.117 Uani 1 1 d . U
H12C H 0.670243 0.027757 0.540407 0.140 Uiso 1 1 calc R .
H12D H 0.709396 0.026551 0.507602 0.140 Uiso 1 1 calc R .
C130 C 0.1393(15) 0.0754(10) 0.3711(8) 0.100 Uani 1 1 d . U
H13G H 0.133595 0.095256 0.387388 0.121 Uiso 1 1 calc R .
H13H H 0.176768 0.068420 0.368635 0.121 Uiso 1 1 calc R .
C132 C 0.0814(15) -0.1008(15) 0.0857(10) 0.118 Uani 1 1 d . U
H132 H 0.049422 -0.107043 0.097349 0.142 Uiso 1 1 calc R .
C135 C 0.4716(15) 0.3237(12) -0.1368(10) 0.104 Uani 1 1 d . U
H135 H 0.504253 0.327632 -0.128528 0.125 Uiso 1 1 calc R .
C137 C 0.2984(14) 0.0826(13) 0.2869(9) 0.112 Uani 1 1 d . U
H13I H 0.327673 0.098423 0.273302 0.134 Uiso 1 1 calc R .
H13J H 0.282067 0.069406 0.269762 0.134 Uiso 1 1 calc R .
C138 C 0.5641(11) 0.1108(9) 0.6089(7) 0.144 Uani 1 1 d . U
H138 H 0.577579 0.113394 0.631569 0.172 Uiso 1 1 calc R .
C248 C 0.5627(11) 0.0646(7) 0.6075(7) 0.144 Uani 1 1 d G U
H248 H 0.575364 0.035624 0.629162 0.172 Uiso 1 1 calc R .
C230 C 0.5430(11) 0.0608(7) 0.5744(8) 0.144 Uani 1 1 d G U
H230 H 0.542060 0.029267 0.573403 0.172 Uiso 1 1 calc R .
C5NA C 0.5245(11) 0.1033(9) 0.5427(7) 0.144 Uani 1 1 d G U
H5NA H 0.510971 0.100679 0.520050 0.173 Uiso 1 1 calc R .
C45 C 0.5258(11) 0.1495(7) 0.5441(7) 0.143 Uani 1 1 d G U
H45 H 0.513186 0.178449 0.522456 0.172 Uiso 1 1 calc R .
C199 C 0.5456(11) 0.1532(7) 0.5772(8) 0.143 Uani 1 1 d G U
C144 C 0.7416(16) 0.0376(12) 0.5518(9) 0.117 Uani 1 1 d . U
H14A H 0.771718 0.048757 0.536586 0.140 Uiso 1 1 calc R .
H14B H 0.750662 0.002211 0.568240 0.140 Uiso 1 1 calc R .
C150 C 0.1425(15) -0.0491(16) 0.0628(10) 0.118 Uani 1 1 d . U
H150 H 0.153806 -0.018292 0.058393 0.142 Uiso 1 1 calc R .
C151 C 0.3824(15) 0.3104(12) -0.1663(10) 0.104 Uani 1 1 d . U
H151 H 0.353326 0.301330 -0.175587 0.125 Uiso 1 1 calc R .
C153 C 0.7981(9) 0.0962(7) 0.2649(7) 0.104 Uani 1 1 d . U
C2YA C 0.8007(10) 0.0644(9) 0.3036(6) 0.158 Uani 1 1 d G U
H2YA H 0.801092 0.077179 0.323441 0.189 Uiso 1 1 calc R .
C5RA C 0.8026(10) 0.0139(9) 0.3132(5) 0.108 Uani 1 1 d G U
H5RA H 0.804397 -0.007833 0.339680 0.129 Uiso 1 1 calc R .
C5WA C 0.8020(10) -0.0048(6) 0.2842(7) 0.163 Uani 1 1 d G U
H5WA H 0.803369 -0.039351 0.290761 0.195 Uiso 1 1 calc R .
C4RA C 0.7995(9) 0.0269(8) 0.2455(6) 0.108 Uani 1 1 d G U
H4RA H 0.799037 0.014143 0.225604 0.129 Uiso 1 1 calc R .
C2RA C 0.7975(8) 0.0774(8) 0.2358(5) 0.105 Uani 1 1 d G U
H2RA H 0.795731 0.099156 0.209364 0.126 Uiso 1 1 calc R .
C154 C 0.3197(15) 0.0391(13) 0.3238(9) 0.112 Uani 1 1 d . U
H15C H 0.347648 0.017898 0.317370 0.134 Uiso 1 1 calc R .
H15D H 0.292166 0.018976 0.335361 0.134 Uiso 1 1 calc R .
C158 C 0.0576(14) -0.0508(15) 0.1534(10) 0.119 Uani 1 1 d . U
H15E H 0.039504 -0.028303 0.164894 0.143 Uiso 1 1 calc R .
H15F H 0.036761 -0.077391 0.156116 0.143 Uiso 1 1 calc R .
C159 C 0.1286(15) -0.0072(10) 0.3676(8) 0.101 Uani 1 1 d . U
H15G H 0.112216 -0.037595 0.377863 0.121 Uiso 1 1 calc R .
H15H H 0.166266 -0.016660 0.368163 0.121 Uiso 1 1 calc R .
C3AA C 0.2977(14) 0.0921(13) 0.3603(9) 0.110 Uani 1 1 d . U
H3AA H 0.309010 0.104176 0.379938 0.133 Uiso 1 1 calc R .
H3AB H 0.269005 0.073078 0.370831 0.133 Uiso 1 1 calc R .
C169 C 0.9891(13) 0.1841(12) 0.3640(10) 0.103 Uani 1 1 d . U
H169 H 1.020384 0.196888 0.356009 0.123 Uiso 1 1 calc R .
C174 C 0.2552(13) 0.0708(10) -0.0653(9) 0.096 Uani 1 1 d . U
H174 H 0.246693 0.104968 -0.065678 0.116 Uiso 1 1 calc R .
C175 C 0.3409(14) 0.0586(14) 0.3539(10) 0.111 Uani 1 1 d . U
H17C H 0.352582 0.030818 0.378502 0.133 Uiso 1 1 calc R .
H17D H 0.370271 0.076723 0.343461 0.133 Uiso 1 1 calc R .
C179 C 0.9898(13) 0.1315(12) 0.3897(10) 0.102 Uani 1 1 d . U
H17A H 1.024698 0.113344 0.391230 0.123 Uiso 1 1 calc R .
H17B H 0.981133 0.129186 0.416178 0.123 Uiso 1 1 calc R .
C184 C 0.1157(15) 0.0239(10) 0.3911(8) 0.100 Uani 1 1 d . U
H18C H 0.130459 0.006180 0.417923 0.121 Uiso 1 1 calc R .
H18D H 0.077969 0.030835 0.392179 0.121 Uiso 1 1 calc R .
C188 C 0.1390(10) -0.1407(8) 0.1743(7) 0.119 Uani 1 1 d . U
C87 C 0.1054(8) -0.1757(10) 0.1862(6) 0.120 Uani 1 1 d G U
H87 H 0.074468 -0.169200 0.197841 0.144 Uiso 1 1 calc R .
C173 C 0.1171(9) -0.2201(9) 0.1812(6) 0.120 Uani 1 1 d G U
H173 H 0.094185 -0.244017 0.189311 0.144 Uiso 1 1 calc R .
C146 C 0.1624(10) -0.2296(8) 0.1642(7) 0.120 Uani 1 1 d G U
H146 H 0.170383 -0.259971 0.160727 0.144 Uiso 1 1 calc R .
C208 C 0.1959(8) -0.1946(10) 0.1523(6) 0.120 Uani 1 1 d G U
H208 H 0.226864 -0.201108 0.140672 0.144 Uiso 1 1 calc R .
C152 C 0.1842(9) -0.1502(9) 0.1573(6) 0.119 Uani 1 1 d G U
H152 H 0.207148 -0.126291 0.149201 0.143 Uiso 1 1 calc R .
C190 C 0.1708(15) -0.0811(15) 0.0484(10) 0.118 Uani 1 1 d . U
H190 H 0.201394 -0.072458 0.035531 0.142 Uiso 1 1 calc R .
C195 C 0.7203(15) 0.3666(13) 0.2091(10) 0.111 Uani 1 1 d . U
H195 H 0.752179 0.381147 0.198887 0.133 Uiso 1 1 calc R .
C196 C 0.1083(9) -0.0918(10) 0.2284(5) 0.121 Uani 1 1 d . U
C123 C 0.0833(10) -0.0548(7) 0.2393(6) 0.121 Uani 1 1 d G U
H123 H 0.071812 -0.023072 0.220138 0.145 Uiso 1 1 calc R .
C6JA C 0.0751(9) -0.0643(8) 0.2781(7) 0.121 Uani 1 1 d G U
H6JA H 0.058006 -0.038976 0.285573 0.145 Uiso 1 1 calc R .
C5JA C 0.0919(9) -0.1107(10) 0.3061(5) 0.121 Uani 1 1 d G U
H5JA H 0.086264 -0.117172 0.332667 0.146 Uiso 1 1 calc R .
C4JA C 0.1169(10) -0.1477(7) 0.2952(6) 0.121 Uani 1 1 d G U
H4JA H 0.128328 -0.179464 0.314326 0.146 Uiso 1 1 calc R .
C185 C 0.1251(9) -0.1383(8) 0.2563(7) 0.121 Uani 1 1 d G U
H185 H 0.142134 -0.163560 0.248891 0.145 Uiso 1 1 calc R .
C198 C 0.7289(16) 0.0684(11) 0.5790(9) 0.117 Uani 1 1 d . U
H19A H 0.698465 0.058359 0.594121 0.140 Uiso 1 1 calc R .
H19B H 0.758485 0.063104 0.597145 0.140 Uiso 1 1 calc R .
C203 C 0.4483(14) 0.4337(12) -0.0751(10) 0.105 Uani 1 1 d . U
H203 H 0.438907 0.466183 -0.093795 0.126 Uiso 1 1 calc R .
C205 C 0.5170(13) 0.3287(9) 0.5783(7) 0.142 Uani 1 1 d . U
C43 C 0.4865(9) 0.3177(9) 0.6103(10) 0.142 Uani 1 1 d G U
H43 H 0.453954 0.307658 0.608955 0.171 Uiso 1 1 calc R .
C128 C 0.5038(12) 0.3214(9) 0.6441(7) 0.142 Uani 1 1 d G U
H128 H 0.482995 0.313853 0.665958 0.171 Uiso 1 1 calc R .
C134 C 0.5515(13) 0.3361(9) 0.6460(7) 0.142 Uani 1 1 d G U
H134 H 0.563274 0.338616 0.669169 0.171 Uiso 1 1 calc R .
C8BA C 0.5819(9) 0.3471(9) 0.6141(10) 0.142 Uani 1 1 d G U
H8BA H 0.614513 0.357183 0.615377 0.171 Uiso 1 1 calc R .
C72 C 0.5647(12) 0.3434(9) 0.5802(7) 0.142 Uani 1 1 d G U
H72 H 0.585473 0.350987 0.558374 0.170 Uiso 1 1 calc R .
C213 C 0.5642(14) 0.1536(12) -0.0219(10) 0.102 Uani 1 1 d . U
C220 C 0.759(2) 0.5139(15) 0.2254(13) 0.162 Uani 1 1 d . U
H220 H 0.760421 0.496493 0.206942 0.194 Uiso 1 1 calc R .
C223 C 0.1086(15) -0.1365(16) 0.0718(10) 0.119 Uani 1 1 d . U
H223 H 0.095587 -0.166412 0.075393 0.142 Uiso 1 1 calc R .
C224 C 0.1074(15) 0.0255(10) 0.3253(8) 0.100 Uani 1 1 d . U
H22E H 0.120540 0.008562 0.308029 0.120 Uiso 1 1 calc R .
H22F H 0.069486 0.027244 0.324681 0.120 Uiso 1 1 calc R .
C225 C 0.8877(12) 0.3638(10) 0.4996(8) 0.116 Uani 1 1 d D U
C233 C 0.514(2) 0.1878(15) 0.6510(14) 0.143 Uani 1 1 d . U
H233 H 0.482583 0.184451 0.640037 0.172 Uiso 1 1 calc R .
C235 C 0.2668(13) 0.2087(14) -0.0555(8) 0.139 Uani 1 1 d D U
C6AA C 0.8694(13) 0.2277(12) 0.2321(9) 0.100 Uani 1 1 d . U
H6AA H 0.841608 0.253476 0.228014 0.121 Uiso 1 1 calc R .
C31 C 0.2346(12) 0.2854(12) 0.2877(9) 0.096 Uani 1 1 d . U
H31A H 0.232838 0.302215 0.306297 0.115 Uiso 1 1 calc R .
H31B H 0.221708 0.253369 0.300387 0.115 Uiso 1 1 calc R .
C36 C -0.3789(13) 0.2932(11) 0.0029(8) 0.091 Uani 1 1 d . U
H36 H -0.411793 0.283071 0.008453 0.109 Uiso 1 1 calc R .
C39 C -0.2837(13) 0.3214(11) -0.0148(8) 0.091 Uani 1 1 d . U
H39 H -0.251614 0.332510 -0.022708 0.109 Uiso 1 1 calc R .
C41 C 0.1161(12) 0.2607(12) 0.2704(8) 0.091 Uani 1 1 d . U
H41 H 0.143478 0.234216 0.276047 0.109 Uiso 1 1 calc R .
C3CA C 0.0702(11) 0.2512(12) 0.2746(8) 0.091 Uani 1 1 d . U
H3CA H 0.064619 0.217762 0.282226 0.109 Uiso 1 1 calc R .
C44 C -0.2233(12) 0.3035(12) 0.0681(8) 0.091 Uani 1 1 d . U
H44 H -0.242961 0.327610 0.046347 0.110 Uiso 1 1 calc R .
C1DA C -0.2125(13) 0.2607(12) 0.0675(8) 0.092 Uani 1 1 d . U
C48 C -0.3712(13) 0.3421(11) -0.0246(8) 0.091 Uani 1 1 d . U
H48 H -0.399556 0.366389 -0.037488 0.109 Uiso 1 1 calc R .
C50 C 0.2399(13) -0.0298(8) 0.2894(7) 0.116 Uani 1 1 d D U
H50A H 0.210977 -0.007163 0.293107 0.139 Uiso 1 1 calc R .
H50B H 0.269618 -0.011425 0.281619 0.139 Uiso 1 1 calc R .
C52 C 0.1276(12) 0.3098(12) 0.2576(8) 0.092 Uani 1 1 d . U
C53 C 0.8980(16) 0.4583(11) 0.1740(9) 0.110 Uani 1 1 d . U
H53A H 0.893255 0.477265 0.190983 0.131 Uiso 1 1 calc R .
H53B H 0.935335 0.448391 0.172981 0.131 Uiso 1 1 calc R .
C5DA C -0.3345(12) 0.2638(12) 0.0198(8) 0.091 Uani 1 1 d . U
H5DA H -0.337540 0.231864 0.038434 0.109 Uiso 1 1 calc R .
C1CA C 0.3207(12) 0.3345(12) 0.2556(9) 0.098 Uani 1 1 d . U
C56 C 0.9622(13) 0.2018(12) 0.2322(10) 0.101 Uani 1 1 d . U
H56 H 0.995664 0.210843 0.226802 0.121 Uiso 1 1 calc R .
C59 C 0.2908(13) -0.1119(10) 0.3228(7) 0.118 Uani 1 1 d D U
H59A H 0.325230 -0.101140 0.319674 0.141 Uiso 1 1 calc R .
H59B H 0.292548 -0.141508 0.347127 0.141 Uiso 1 1 calc R .
C6CA C 0.2709(13) 0.4141(9) 0.1051(9) 0.123 Uani 1 1 d D U
H6CA H 0.259638 0.415230 0.130154 0.148 Uiso 1 1 calc R .
H6CB H 0.308735 0.412442 0.105440 0.148 Uiso 1 1 calc R .
C63 C -0.2854(13) 0.2756(11) 0.0127(8) 0.091 Uani 1 1 d . U
C4CA C 0.6193(13) 0.0772(12) -0.0097(10) 0.103 Uani 1 1 d . U
H4CA H 0.624177 0.044157 -0.008478 0.123 Uiso 1 1 calc R .
C2CA C 0.3271(12) 0.3581(12) 0.2192(9) 0.098 Uani 1 1 d . U
H2CA H 0.318043 0.343216 0.201933 0.118 Uiso 1 1 calc R .
C2DA C -0.2092(12) 0.3194(12) 0.0974(8) 0.092 Uani 1 1 d . U
H2DA H -0.222264 0.351449 0.096337 0.110 Uiso 1 1 calc R .
C2BA C 0.5735(13) 0.2785(12) 0.1406(10) 0.101 Uani 1 1 d . U
H2BA H 0.537245 0.284915 0.141748 0.121 Uiso 1 1 calc R .
C0BA C 0.6499(12) 0.2821(12) 0.1070(10) 0.101 Uani 1 1 d . U
H0BA H 0.666309 0.291528 0.083038 0.121 Uiso 1 1 calc R .
C7AA C 0.9199(12) 0.2379(13) 0.2269(10) 0.101 Uani 1 1 d . U
H7AA H 0.925684 0.271275 0.219429 0.121 Uiso 1 1 calc R .
C83 C 0.0857(11) 0.3474(12) 0.2517(8) 0.093 Uani 1 1 d . U
H83 H 0.091215 0.380663 0.245309 0.111 Uiso 1 1 calc R .
C9CA C 0.0475(15) 0.2713(13) 0.1444(12) 0.126 Uani 1 1 d . U
H9CA H 0.061280 0.270668 0.119761 0.151 Uiso 1 1 calc R .
H9CB H 0.045759 0.236854 0.162140 0.151 Uiso 1 1 calc R .
C88 C -0.3276(13) 0.3503(12) -0.0304(8) 0.092 Uani 1 1 d . U
H88 H -0.324039 0.382182 -0.048891 0.110 Uiso 1 1 calc R .
B95 B -0.2317(13) 0.2413(11) 0.0341(10) 0.078 Uani 1 1 d . .
C97 C 0.6032(13) 0.2541(12) 0.1732(10) 0.101 Uani 1 1 d . U
H97 H 0.586227 0.244469 0.196884 0.121 Uiso 1 1 calc R .
C101 C 0.1907(12) 0.3889(12) 0.2404(9) 0.096 Uani 1 1 d . U
C105 C 0.7036(14) 0.3546(13) 0.1782(10) 0.109 Uani 1 1 d . U
H10A H 0.676105 0.333669 0.187398 0.131 Uiso 1 1 calc R .
H10B H 0.732715 0.334599 0.171714 0.131 Uiso 1 1 calc R .
C107 C 0.9037(13) 0.1438(13) 0.2490(10) 0.102 Uani 1 1 d . U
H107 H 0.898749 0.110345 0.256015 0.123 Uiso 1 1 calc R .
C3BA C 0.6921(14) 0.4046(13) 0.2158(11) 0.112 Uani 1 1 d . U
H3BA H 0.684539 0.403631 0.241005 0.134 Uiso 1 1 calc R .
C114 C -0.1774(12) 0.2887(11) 0.1266(8) 0.091 Uani 1 1 d . U
H114 H -0.165660 0.299031 0.145969 0.110 Uiso 1 1 calc R .
C115 C 0.8787(16) 0.4652(11) 0.1074(10) 0.110 Uani 1 1 d . U
H11C H 0.915050 0.455567 0.103137 0.132 Uiso 1 1 calc R .
H11D H 0.861706 0.487853 0.082275 0.132 Uiso 1 1 calc R .
C116 C 0.9060(11) 0.5308(12) 0.4376(7) 0.149 Uani 1 1 d . U
C1VA C 0.8542(10) 0.5374(13) 0.4448(7) 0.150 Uani 1 1 d G U
H1VA H 0.829022 0.534416 0.427850 0.180 Uiso 1 1 calc R .
C202 C 0.8391(9) 0.5484(12) 0.4767(8) 0.150 Uani 1 1 d G U
H202 H 0.803666 0.552896 0.481637 0.180 Uiso 1 1 calc R .
C227 C 0.8759(11) 0.5527(12) 0.5015(7) 0.149 Uani 1 1 d G U
H227 H 0.865575 0.560228 0.523294 0.179 Uiso 1 1 calc R .
C0VA C 0.9277(10) 0.5461(12) 0.4943(7) 0.150 Uani 1 1 d G U
H0VA H 0.952840 0.549080 0.511164 0.179 Uiso 1 1 calc R .
C2HA C 0.9428(9) 0.5351(12) 0.4623(8) 0.149 Uani 1 1 d G U
H2HA H 0.978197 0.530600 0.457377 0.179 Uiso 1 1 calc R .
C7CA C 0.1829(11) 0.4161(10) 0.0588(10) 0.123 Uani 1 1 d D U
H7CA H 0.167417 0.416696 0.035592 0.148 Uiso 1 1 calc R .
C8AA C 0.9552(13) 0.1534(13) 0.2451(10) 0.101 Uani 1 1 d . U
H8AA H 0.983280 0.127489 0.251208 0.121 Uiso 1 1 calc R .
C6BA C 0.8509(16) 0.4182(11) 0.1247(9) 0.110 Uani 1 1 d . U
H6BA H 0.813558 0.428704 0.124643 0.133 Uiso 1 1 calc R .
H6BB H 0.856239 0.398874 0.108009 0.133 Uiso 1 1 calc R .
C3DA C -0.1816(12) 0.2277(12) 0.0988(8) 0.092 Uani 1 1 d . U
H3DA H -0.172642 0.194303 0.101509 0.111 Uiso 1 1 calc R .
C131 C 0.8700(16) 0.3870(11) 0.1642(9) 0.110 Uani 1 1 d . U
H13A H 0.848168 0.360461 0.174760 0.132 Uiso 1 1 calc R .
H13B H 0.905267 0.371063 0.163264 0.132 Uiso 1 1 calc R .
C9AA C 0.6793(13) 0.2585(12) 0.1399(10) 0.102 Uani 1 1 d . U
H9AA H 0.715631 0.253050 0.139149 0.122 Uiso 1 1 calc R .
C4DA C -0.1629(13) 0.2449(12) 0.1279(8) 0.092 Uani 1 1 d . U
H4DA H -0.139423 0.223034 0.148173 0.111 Uiso 1 1 calc R .
C139 C 0.8760(16) 0.4893(11) 0.1345(9) 0.110 Uani 1 1 d . U
H13C H 0.839507 0.501269 0.136459 0.132 Uiso 1 1 calc R .
H13D H 0.894200 0.518536 0.124041 0.132 Uiso 1 1 calc R .
C140 C 0.6636(14) 0.0996(12) 0.0025(10) 0.103 Uani 1 1 d . U
H140 H 0.696960 0.081277 0.009995 0.123 Uiso 1 1 calc R .
C5CA C 0.2791(13) -0.1260(9) 0.2902(7) 0.118 Uani 1 1 d D U
H5CA H 0.252211 -0.147942 0.297862 0.141 Uiso 1 1 calc R .
H5CB H 0.310300 -0.145223 0.285433 0.141 Uiso 1 1 calc R .
C149 C 0.5578(19) 0.1950(15) 0.7049(15) 0.143 Uani 1 1 d . U
H149 H 0.555595 0.196926 0.729693 0.172 Uiso 1 1 calc R .
C4BA C 0.6743(15) 0.4475(13) 0.1798(10) 0.112 Uani 1 1 d . U
H4BA H 0.646856 0.469663 0.185796 0.134 Uiso 1 1 calc R .
H4BB H 0.703225 0.466330 0.169600 0.134 Uiso 1 1 calc R .
C1BA C 0.5961(13) 0.2937(12) 0.1062(10) 0.101 Uani 1 1 d . U
H1BA H 0.576515 0.311367 0.082504 0.122 Uiso 1 1 calc R .
C166 C 0.3280(12) 0.3598(12) 0.2818(9) 0.098 Uani 1 1 d . U
H166 H 0.322958 0.345358 0.308808 0.118 Uiso 1 1 calc R .
C5BA C 0.6843(14) 0.3966(13) 0.1426(11) 0.111 Uani 1 1 d . U
H5BA H 0.692141 0.398479 0.117215 0.134 Uiso 1 1 calc R .
C171 C 0.2537(13) -0.0723(10) 0.3271(6) 0.118 Uani 1 1 d D U
H17E H 0.268624 -0.060314 0.345602 0.141 Uiso 1 1 calc R .
H17F H 0.222111 -0.086008 0.337983 0.141 Uiso 1 1 calc R .
C172 C 0.2064(11) 0.3701(9) 0.0887(10) 0.123 Uani 1 1 d D U
H17G H 0.206963 0.343632 0.078433 0.148 Uiso 1 1 calc R .
H17H H 0.183975 0.362151 0.110983 0.148 Uiso 1 1 calc R .
C9BA C 0.3362(7) 0.2429(8) 0.3216(4) 0.100 Uani 1 1 d . U
C108 C 0.3145(5) 0.2283(8) 0.3575(5) 0.100 Uani 1 1 d G U
H108 H 0.278410 0.235540 0.359163 0.120 Uiso 1 1 calc R .
C0CA C 0.3454(7) 0.2031(8) 0.3911(4) 0.100 Uani 1 1 d G U
H0CA H 0.330528 0.193161 0.415703 0.120 Uiso 1 1 calc R .
C122 C 0.3982(7) 0.1925(8) 0.3888(4) 0.099 Uani 1 1 d G U
H122 H 0.419315 0.175334 0.411724 0.119 Uiso 1 1 calc R .
C211 C 0.4199(6) 0.2071(8) 0.3528(5) 0.101 Uani 1 1 d G U
H211 H 0.455985 0.199885 0.351205 0.121 Uiso 1 1 calc R .
C163 C 0.3890(7) 0.2323(8) 0.3192(4) 0.100 Uani 1 1 d G U
H163 H 0.403867 0.242264 0.294664 0.120 Uiso 1 1 calc R .
C7BA C 0.9384(10) 0.5470(13) 0.2935(8) 0.156 Uani 1 1 d . U
C6UA C 0.9462(12) 0.5089(12) 0.2800(8) 0.158 Uani 1 1 d G U
H6UA H 0.919519 0.489765 0.280820 0.189 Uiso 1 1 calc R .
C192 C 0.9931(14) 0.4986(10) 0.2653(8) 0.158 Uani 1 1 d G U
H192 H 0.998490 0.472552 0.256038 0.189 Uiso 1 1 calc R .
C8YA C 1.0322(10) 0.5266(13) 0.2641(8) 0.158 Uani 1 1 d G U
H8YA H 1.064259 0.519580 0.254036 0.190 Uiso 1 1 calc R .
C0ZA C 1.0244(12) 0.5647(12) 0.2776(8) 0.157 Uani 1 1 d G U
H0ZA H 1.051057 0.583822 0.276816 0.189 Uiso 1 1 calc R .
C9UA C 0.9774(14) 0.5750(10) 0.2924(8) 0.157 Uani 1 1 d G U
H9UA H 0.972087 0.601036 0.301598 0.188 Uiso 1 1 calc R .
C182 C 0.8943(19) 0.5713(19) 0.3595(12) 0.152 Uani 1 1 d . U
H18A H 0.918621 0.595555 0.354805 0.182 Uiso 1 1 calc R .
H18B H 0.862310 0.584297 0.368657 0.182 Uiso 1 1 calc R .
C189 C 0.6020(13) 0.1725(12) -0.0112(10) 0.103 Uani 1 1 d . U
H189 H 0.595086 0.205385 -0.012215 0.123 Uiso 1 1 calc R .
C191 C 0.2494(13) 0.4604(8) 0.0747(10) 0.123 Uani 1 1 d D U
H19C H 0.269284 0.466479 0.051071 0.148 Uiso 1 1 calc R .
H19D H 0.250517 0.488171 0.083285 0.148 Uiso 1 1 calc R .
C8CA C 0.0899(15) 0.3448(13) 0.1365(12) 0.126 Uani 1 1 d . U
H8CA H 0.105776 0.343850 0.112583 0.151 Uiso 1 1 calc R .
H8CB H 0.112214 0.359852 0.148852 0.151 Uiso 1 1 calc R .
C201 C 0.6545(15) 0.4316(14) 0.1501(10) 0.112 Uani 1 1 d . U
H201 H 0.621927 0.445825 0.136911 0.134 Uiso 1 1 calc R .
C212 C 0.1545(15) -0.1262(15) 0.0528(10) 0.119 Uani 1 1 d . U
H212 H 0.173610 -0.148678 0.043306 0.142 Uiso 1 1 calc R .
C218 C 0.0023(16) 0.3550(13) 0.1030(12) 0.126 Uani 1 1 d . U
H21C H 0.021872 0.350659 0.081506 0.151 Uiso 1 1 calc R .
H21D H -0.030872 0.376192 0.092445 0.151 Uiso 1 1 calc R .
C0DA C 0.0335(15) 0.3766(14) 0.1262(12) 0.126 Uani 1 1 d . U
H0DA H 0.016249 0.374707 0.150268 0.151 Uiso 1 1 calc R .
H0DB H 0.036041 0.411637 0.110537 0.151 Uiso 1 1 calc R .
C228 C 0.6534(14) 0.1455(12) 0.0021(10) 0.103 Uani 1 1 d . U
H228 H 0.678879 0.160100 0.010180 0.123 Uiso 1 1 calc R .
C239 C 0.2613(13) -0.0842(10) 0.2534(6) 0.117 Uani 1 1 d D U
H23A H 0.291655 -0.069962 0.240348 0.140 Uiso 1 1 calc R .
H23B H 0.244666 -0.097171 0.236166 0.140 Uiso 1 1 calc R .
C7DA C -0.1835(6) 0.2476(8) 0.0008(5) 0.092 Uani 1 1 d . U
C8DA C -0.1329(7) 0.2484(8) 0.0111(4) 0.093 Uani 1 1 d G U
H8DA H -0.124433 0.247240 0.036210 0.112 Uiso 1 1 calc R .
C102 C -0.0949(6) 0.2510(8) -0.0153(5) 0.094 Uani 1 1 d G U
H102 H -0.060350 0.251569 -0.008301 0.113 Uiso 1 1 calc R .
C7JA C -0.1073(7) 0.2527(8) -0.0521(5) 0.094 Uani 1 1 d G U
H7JA H -0.081327 0.254485 -0.070144 0.113 Uiso 1 1 calc R .
C8JA C -0.1579(7) 0.2519(8) -0.0624(4) 0.094 Uani 1 1 d G U
H8JA H -0.166387 0.253072 -0.087476 0.113 Uiso 1 1 calc R .
C9DA C -0.1959(6) 0.2493(8) -0.0359(5) 0.093 Uani 1 1 d G U
H9DA H -0.230472 0.248742 -0.042965 0.111 Uiso 1 1 calc R .
C9IA C 0.4369(13) 0.1767(12) 0.2329(10) 0.111 Uani 1 1 d . U
H9IA H 0.442708 0.204870 0.240341 0.133 Uiso 1 1 calc R .
C38 C -0.2171(12) 0.1466(12) 0.0393(9) 0.092 Uani 1 1 d . U
H38 H -0.198086 0.156393 0.016570 0.110 Uiso 1 1 calc R .
C7GA C 0.2319(13) 0.2493(15) -0.0529(9) 0.139 Uani 1 1 d D U
H7GA H 0.251714 0.276836 -0.056384 0.167 Uiso 1 1 calc R .
H7GB H 0.219320 0.238760 -0.026337 0.167 Uiso 1 1 calc R .
C1EA C -0.2645(12) 0.1637(12) 0.0870(8) 0.091 Uani 1 1 d . U
H1EA H -0.276505 0.186294 0.098818 0.110 Uiso 1 1 calc R .
C6GA C 0.1874(13) 0.2686(16) -0.0799(10) 0.140 Uani 1 1 d D U
H6GA H 0.156728 0.258495 -0.065109 0.167 Uiso 1 1 calc R .
H6GB H 0.183683 0.305095 -0.089573 0.167 Uiso 1 1 calc R .
C4GA C 0.2737(11) 0.2070(16) -0.0937(8) 0.139 Uani 1 1 d D U
H4GA H 0.287035 0.172606 -0.090342 0.166 Uiso 1 1 calc R .
H4GB H 0.300213 0.227786 -0.106346 0.166 Uiso 1 1 calc R .
C0GA C 0.3170(14) -0.0698(14) 0.1621(9) 0.112 Uani 1 1 d . U
H0GA H 0.292253 -0.093736 0.171704 0.134 Uiso 1 1 calc R .
H0GB H 0.309798 -0.044721 0.173808 0.134 Uiso 1 1 calc R .
C6HA C 0.8510(16) 0.1409(11) 0.4877(11) 0.131 Uani 1 1 d . U
H6HA H 0.863914 0.139761 0.463046 0.157 Uiso 1 1 calc R .
H6HB H 0.814988 0.134257 0.488720 0.157 Uiso 1 1 calc R .
C2JA C 0.3987(15) 0.4201(12) 0.0589(11) 0.115 Uani 1 1 d . U
H2JA H 0.366586 0.408495 0.054247 0.138 Uiso 1 1 calc R .
H2JB H 0.420400 0.423963 0.036417 0.138 Uiso 1 1 calc R .
C0EA C -0.2384(13) 0.1822(12) 0.0542(9) 0.092 Uani 1 1 d . U
C9EA C 0.7752(18) 0.1143(19) 0.4084(14) 0.154 Uani 1 1 d . U
H9EA H 0.774763 0.136765 0.422518 0.185 Uiso 1 1 calc R .
H9EB H 0.795407 0.127542 0.385145 0.185 Uiso 1 1 calc R .
C1FA C 0.7338(18) 0.0236(19) 0.4144(14) 0.154 Uani 1 1 d . U
H1FA H 0.712224 0.017725 0.437092 0.185 Uiso 1 1 calc R .
H1FB H 0.732437 -0.003438 0.404967 0.185 Uiso 1 1 calc R .
C0FA C 0.8043(19) 0.0607(18) 0.4359(14) 0.154 Uani 1 1 d . U
H0FA H 0.841612 0.058215 0.431786 0.185 Uiso 1 1 calc R .
H0FB H 0.798947 0.054612 0.463508 0.185 Uiso 1 1 calc R .
C6IA C 0.5089(15) 0.3780(15) 0.2077(11) 0.122 Uani 1 1 d . U
H6IA H 0.517158 0.402149 0.182381 0.146 Uiso 1 1 calc R .
H6IB H 0.487720 0.396216 0.221294 0.146 Uiso 1 1 calc R .
C69 C 0.6674(19) 0.122(2) 0.2123(15) 0.155 Uani 1 1 d . U
H69 H 0.672040 0.139252 0.185596 0.186 Uiso 1 1 calc R .
C7IA C 0.4783(15) 0.3410(14) 0.2011(11) 0.123 Uani 1 1 d . U
H7IA H 0.499564 0.322454 0.187737 0.148 Uiso 1 1 calc R .
H7IB H 0.447293 0.358909 0.184245 0.148 Uiso 1 1 calc R .
C5GA C 0.2273(16) 0.223(2) -0.1200(11) 0.224 Uani 1 1 d D U
H5GA H 0.238244 0.240115 -0.146595 0.268 Uiso 1 1 calc R .
H5GB H 0.213603 0.193319 -0.119340 0.268 Uiso 1 1 calc R .
C73 C 0.1334(16) 0.3437(15) 0.0147(16) 0.224 Uani 1 1 d D U
H73A H 0.169880 0.347044 0.009215 0.269 Uiso 1 1 calc R .
H73B H 0.126614 0.348008 0.039436 0.269 Uiso 1 1 calc R .
C5EA C 0.6633(19) 0.122(2) 0.2788(15) 0.156 Uani 1 1 d . U
H5EA H 0.663531 0.138174 0.296199 0.187 Uiso 1 1 calc R .
C9HA C 0.8071(18) 0.5552(15) 0.2178(13) 0.156 Uani 1 1 d . U
H9HA H 0.800543 0.578171 0.231501 0.187 Uiso 1 1 calc R .
H9HB H 0.842814 0.538052 0.223220 0.187 Uiso 1 1 calc R .
C79 C 0.8813(17) 0.0979(18) 0.5201(16) 0.173 Uani 1 1 d . U
H79 H 0.869972 0.067904 0.536238 0.207 Uiso 1 1 calc R .
C80 C 0.4303(9) 0.3491(11) 0.5264(9) 0.144 Uani 1 1 d . U
C2FA C 0.4197(10) 0.3960(11) 0.5275(8) 0.142 Uani 1 1 d G U
H2FA H 0.445887 0.409744 0.535704 0.171 Uiso 1 1 calc R .
C1MA C 0.3708(11) 0.4226(9) 0.5166(8) 0.144 Uani 1 1 d G U
H1MA H 0.363615 0.454601 0.517322 0.173 Uiso 1 1 calc R .
C2MA C 0.3326(8) 0.4024(11) 0.5045(9) 0.145 Uani 1 1 d G U
H2MA H 0.299157 0.420642 0.497067 0.174 Uiso 1 1 calc R .
C86 C 0.3431(10) 0.3556(11) 0.5034(8) 0.146 Uani 1 1 d G U
H86 H 0.316970 0.341825 0.495194 0.175 Uiso 1 1 calc R .
C3FA C 0.3920(12) 0.3290(9) 0.5143(9) 0.145 Uani 1 1 d G U
H3FA H 0.399242 0.296967 0.513575 0.174 Uiso 1 1 calc R .
C8EA C 0.7141(19) 0.0722(18) 0.3830(14) 0.155 Uani 1 1 d . U
H8EA H 0.677275 0.072983 0.376831 0.186 Uiso 1 1 calc R .
H8EB H 0.733021 0.075826 0.359253 0.186 Uiso 1 1 calc R .
C92 C 0.6507(19) 0.050(2) 0.2639(15) 0.156 Uani 1 1 d . U
H92 H 0.640571 0.017883 0.272105 0.187 Uiso 1 1 calc R .
C3JA C 0.4815(15) 0.4035(15) 0.0968(12) 0.128 Uani 1 1 d . U
H3JA H 0.500727 0.404454 0.073664 0.153 Uiso 1 1 calc R .
H3JB H 0.502785 0.381662 0.120280 0.153 Uiso 1 1 calc R .
C95 C 0.4950(17) 0.3230(18) 0.4065(13) 0.137 Uani 1 1 d . U
H95 H 0.507490 0.354512 0.389988 0.165 Uiso 1 1 calc R .
C96 C 0.3859(16) 0.4708(15) 0.0642(11) 0.129 Uani 1 1 d . U
H96 H 0.351652 0.484189 0.066322 0.154 Uiso 1 1 calc R .
C100 C 0.781(2) 0.024(2) 0.4243(15) 0.154 Uani 1 1 d . U
C2GA C 0.374(2) -0.0974(18) 0.1741(15) 0.166 Uani 1 1 d . U
H2GA H 0.380556 -0.111724 0.202605 0.199 Uiso 1 1 calc R .
H2GB H 0.399868 -0.075768 0.161727 0.199 Uiso 1 1 calc R .
C4IA C 0.5811(15) 0.4869(15) 0.2489(11) 0.128 Uani 1 1 d . U
H4IA H 0.611591 0.504427 0.243435 0.154 Uiso 1 1 calc R .
H4IB H 0.588012 0.458189 0.241110 0.154 Uiso 1 1 calc R .
C7FA C 0.1239(14) 0.2949(16) 0.0184(17) 0.224 Uani 1 1 d D U
H7FA H 0.134431 0.292649 -0.006784 0.269 Uiso 1 1 calc R .
C9FA C 0.116(2) 0.1250(18) -0.0070(15) 0.162 Uani 1 1 d . U
H9FA H 0.139379 0.131316 -0.029102 0.194 Uiso 1 1 calc R .
C1IA C 0.6970(18) 0.5741(15) 0.1841(13) 0.156 Uani 1 1 d . U
H1IA H 0.660872 0.590063 0.180877 0.187 Uiso 1 1 calc R .
H1IB H 0.701433 0.554441 0.167563 0.187 Uiso 1 1 calc R .
C8HA C 0.7102(18) 0.5412(16) 0.2260(13) 0.156 Uani 1 1 d . U
H8HA H 0.712192 0.561070 0.242095 0.187 Uiso 1 1 calc R .
H8HB H 0.684127 0.518777 0.236340 0.187 Uiso 1 1 calc R .
C0IA C 0.7336(17) 0.6137(15) 0.1722(14) 0.156 Uani 1 1 d . U
H0IA H 0.734615 0.629472 0.191301 0.188 Uiso 1 1 calc R .
H0IB H 0.723348 0.639408 0.146252 0.188 Uiso 1 1 calc R .
C2IA C 0.5724(15) 0.4694(16) 0.2909(11) 0.128 Uani 1 1 d . U
H2IA H 0.569498 0.498285 0.299063 0.154 Uiso 1 1 calc R .
C2EA C -0.2759(19) 0.1148(18) 0.1058(13) 0.155 Uani 1 1 d . U
H2EA H -0.298748 0.105761 0.126362 0.186 Uiso 1 1 calc R .
C124 C 0.4812(17) 0.2984(17) 0.3826(12) 0.137 Uani 1 1 d . U
H12E H 0.465199 0.269157 0.398309 0.165 Uiso 1 1 calc R .
H12F H 0.512463 0.286963 0.371714 0.165 Uiso 1 1 calc R .
C1GA C 0.317(2) -0.0865(18) 0.1010(14) 0.166 Uani 1 1 d . U
H1GA H 0.286631 -0.104351 0.107103 0.200 Uiso 1 1 calc R .
H1GB H 0.318409 -0.071406 0.072450 0.200 Uiso 1 1 calc R .
C133 C 0.3925(17) 0.3498(18) 0.3689(13) 0.140 Uani 1 1 d . U
H13E H 0.364347 0.370673 0.349947 0.168 Uiso 1 1 calc R .
H13F H 0.379538 0.319304 0.385954 0.168 Uiso 1 1 calc R .
C136 C 0.2077(19) 0.0556(18) -0.0695(11) 0.143 Uani 1 1 d . U
H13K H 0.186026 0.059548 -0.048782 0.171 Uiso 1 1 calc R .
H13L H 0.214429 0.019794 -0.064071 0.171 Uiso 1 1 calc R .
C5HA C 0.560(3) 0.0794(13) 0.3884(10) 0.273 Uani 1 1 d D U
H5HA H 0.525289 0.095733 0.376342 0.327 Uiso 1 1 calc R .
H5HB H 0.584951 0.091206 0.368308 0.327 Uiso 1 1 calc R .
C7EA C 0.6592(19) 0.075(2) 0.2251(15) 0.158 Uani 1 1 d . U
H7EA H 0.659240 0.058292 0.207556 0.189 Uiso 1 1 calc R .
C4EA C -0.2242(19) 0.0965(19) 0.0583(14) 0.157 Uani 1 1 d . U
H4EA H -0.210203 0.073863 0.047041 0.189 Uiso 1 1 calc R .
C5FA C 0.4402(16) 0.3363(17) 0.3466(12) 0.137 Uani 1 1 d . U
H5FA H 0.455147 0.366181 0.330720 0.164 Uiso 1 1 calc R .
H5FB H 0.430179 0.319587 0.329733 0.164 Uiso 1 1 calc R .
C155 C 0.4811(19) 0.1701(19) 0.2157(15) 0.157 Uani 1 1 d . U
H155 H 0.484413 0.178281 0.188639 0.189 Uiso 1 1 calc R .
C156 C 0.9074(16) 0.2020(17) 0.4816(17) 0.172 Uani 1 1 d . U
H15A H 0.921175 0.203328 0.456526 0.206 Uiso 1 1 calc R .
H15B H 0.909407 0.233839 0.484239 0.206 Uiso 1 1 calc R .
C164 C 0.8568(15) 0.6216(10) 0.2765(9) 0.181 Uani 1 1 d . U
C6DA C 0.8836(11) 0.6519(14) 0.2468(10) 0.182 Uani 1 1 d G U
H6DA H 0.916839 0.639768 0.241489 0.218 Uiso 1 1 calc R .
C3YA C 0.8616(13) 0.7000(13) 0.2249(8) 0.182 Uani 1 1 d G U
H3YA H 0.879884 0.720729 0.204641 0.219 Uiso 1 1 calc R .
C8GA C 0.8129(14) 0.7178(9) 0.2328(9) 0.182 Uani 1 1 d G U
H8GA H 0.797941 0.750704 0.217800 0.218 Uiso 1 1 calc R .
C7RA C 0.7862(11) 0.6875(14) 0.2625(10) 0.182 Uani 1 1 d G U
H7RA H 0.752954 0.699717 0.267807 0.218 Uiso 1 1 calc R .
C187 C 0.8082(14) 0.6395(13) 0.2844(8) 0.182 Uani 1 1 d G U
H187 H 0.789909 0.618756 0.304655 0.218 Uiso 1 1 calc R .
C8IA C 0.4615(14) 0.3027(14) 0.2421(10) 0.122 Uani 1 1 d . U
H8IA H 0.442004 0.320722 0.256627 0.146 Uiso 1 1 calc R .
H8IB H 0.439857 0.279976 0.237835 0.146 Uiso 1 1 calc R .
C167 C 0.5583(15) 0.3521(14) 0.2316(10) 0.122 Uani 1 1 d . U
H16A H 0.575658 0.375921 0.238198 0.146 Uiso 1 1 calc R .
H16B H 0.581852 0.337569 0.216740 0.146 Uiso 1 1 calc R .
C168 C 0.2623(19) 0.1045(18) -0.1386(11) 0.143 Uani 1 1 d . U
H16C H 0.286106 0.102307 -0.158778 0.171 Uiso 1 1 calc R .
H16D H 0.252843 0.139691 -0.142568 0.171 Uiso 1 1 calc R .
C7HA C 0.9276(17) 0.1117(18) 0.5207(16) 0.173 Uani 1 1 d . U
H7HA H 0.956714 0.087083 0.525588 0.207 Uiso 1 1 calc R .
C0JA C 0.4730(18) 0.115(2) 0.2994(14) 0.158 Uani 1 1 d . U
H0JA H 0.482901 0.139290 0.309207 0.189 Uiso 1 1 calc R .
H0JB H 0.464576 0.086228 0.322086 0.189 Uiso 1 1 calc R .
C177 C 0.1007(17) 0.3821(15) -0.0164(17) 0.224 Uani 1 1 d D U
H17I H 0.093607 0.411131 -0.009037 0.269 Uiso 1 1 calc R .
H17J H 0.121023 0.391965 -0.039859 0.269 Uiso 1 1 calc R .
C6EA C 0.6572(19) 0.072(2) 0.2920(15) 0.156 Uani 1 1 d . U
H6EA H 0.657270 0.052750 0.319012 0.187 Uiso 1 1 calc R .
C3EA C -0.2486(19) 0.0791(19) 0.0903(14) 0.155 Uani 1 1 d . U
H3EA H -0.248942 0.044562 0.103206 0.186 Uiso 1 1 calc R .
C3IA C 0.5228(15) 0.4476(15) 0.2986(11) 0.129 Uani 1 1 d . U
H3IA H 0.516048 0.437817 0.326523 0.155 Uiso 1 1 calc R .
H3IB H 0.526299 0.417569 0.292508 0.155 Uiso 1 1 calc R .
C6FA C 0.4271(16) 0.3833(15) 0.0960(12) 0.128 Uani 1 1 d . U
H6FA H 0.407361 0.382343 0.119200 0.154 Uiso 1 1 calc R .
C197 C 0.2873(19) 0.0753(18) -0.0983(10) 0.142 Uani 1 1 d . U
H19E H 0.300359 0.041559 -0.096820 0.171 Uiso 1 1 calc R .
H19F H 0.317342 0.090741 -0.095378 0.171 Uiso 1 1 calc R .
C3HA C 0.570(3) 0.0967(11) 0.4191(13) 0.272 Uani 1 1 d D U
H3HA H 0.607822 0.097348 0.418423 0.327 Uiso 1 1 calc R .
C3GA C 0.371(2) -0.1430(19) 0.1550(15) 0.167 Uani 1 1 d . U
H3GA H 0.375439 -0.177723 0.168907 0.200 Uiso 1 1 calc R .
C5IA C 0.5146(14) 0.2730(14) 0.2651(11) 0.122 Uani 1 1 d . U
H5IA H 0.507896 0.248346 0.290640 0.147 Uiso 1 1 calc R .
H5IB H 0.534125 0.255630 0.250135 0.147 Uiso 1 1 calc R .
C1JA C 0.5267(18) 0.1462(19) 0.2481(14) 0.157 Uani 1 1 d . U
H1JA H 0.558546 0.139571 0.235516 0.188 Uiso 1 1 calc R .
H1JB H 0.532490 0.170711 0.259397 0.188 Uiso 1 1 calc R .
C221 C 0.4254(18) 0.137(2) 0.2733(14) 0.157 Uani 1 1 d . U
H22G H 0.400135 0.153209 0.286275 0.189 Uiso 1 1 calc R .
H22H H 0.409786 0.110819 0.269068 0.189 Uiso 1 1 calc R .
C229 C 0.7902(18) 0.5805(16) 0.1717(13) 0.157 Uani 1 1 d . U
H22A H 0.786443 0.555353 0.160747 0.188 Uiso 1 1 calc R .
H22B H 0.815272 0.601891 0.156897 0.188 Uiso 1 1 calc R .
C4FA C 0.4077(17) 0.3750(17) 0.3908(12) 0.138 Uani 1 1 d . U
H4FA H 0.377754 0.387692 0.402183 0.165 Uiso 1 1 calc R .
H4FB H 0.424937 0.403219 0.374562 0.165 Uiso 1 1 calc R .
C249 C 0.4478(17) 0.3346(17) 0.4250(13) 0.139 Uani 1 1 d . U
H24A H 0.456139 0.348466 0.444297 0.166 Uiso 1 1 calc R .
H24B H 0.432186 0.304273 0.438413 0.166 Uiso 1 1 calc R .
C1KA C 0.0279(12) 0.2869(13) 0.2686(10) 0.100 Uani 1 1 d . U
H1KA H -0.005956 0.278778 0.273436 0.120 Uiso 1 1 calc R .
C4MA C 0.5136(16) 0.4778(16) 0.3895(12) 0.131 Uani 1 1 d . U
H4MA H 0.539948 0.481298 0.369967 0.158 Uiso 1 1 calc R .
H4MB H 0.498397 0.447642 0.392861 0.158 Uiso 1 1 calc R .
C9KA C 0.4669(15) 0.4615(15) 0.0970(12) 0.129 Uani 1 1 d . U
H9KA H 0.456095 0.459373 0.122985 0.155 Uiso 1 1 calc R .
H9KB H 0.497752 0.478536 0.091161 0.155 Uiso 1 1 calc R .
C7MA C 0.4729(16) 0.5206(16) 0.3741(12) 0.132 Uani 1 1 d . U
H7MA H 0.453671 0.519092 0.351938 0.158 Uiso 1 1 calc R .
H7MB H 0.488199 0.551691 0.365077 0.158 Uiso 1 1 calc R .
C5KA C 0.3425(16) 0.4056(17) 0.2649(13) 0.134 Uani 1 1 d . U
H5KA H 0.347776 0.423406 0.280853 0.161 Uiso 1 1 calc R .
C2LA C 0.762(2) 0.251(3) 0.5487(15) 0.241 Uani 1 1 d . U
C9MA C 0.6839(16) 0.5453(15) 0.3303(11) 0.139 Uani 1 1 d . U
H9MA H 0.694835 0.523050 0.317982 0.167 Uiso 1 1 calc R .
C4NA C 0.9918(11) 0.2802(12) 0.4171(11) 0.171 Uani 1 1 d D U
H4NA H 0.999562 0.267999 0.445383 0.205 Uiso 1 1 calc R .
H4NB H 0.980388 0.252815 0.411444 0.205 Uiso 1 1 calc R .
C8MA C 0.6748(17) 0.5370(15) 0.3925(11) 0.139 Uani 1 1 d . U
H8MA H 0.691593 0.528350 0.418343 0.167 Uiso 1 1 calc R .
H8MB H 0.656742 0.509013 0.393819 0.167 Uiso 1 1 calc R .
C6MA C 0.4349(16) 0.5193(17) 0.4082(11) 0.133 Uani 1 1 d . U
H6MA H 0.409000 0.549210 0.398669 0.159 Uiso 1 1 calc R .
H6MB H 0.416476 0.490298 0.414266 0.159 Uiso 1 1 calc R .
C6KA C 0.3495(16) 0.4262(17) 0.2280(12) 0.132 Uani 1 1 d . U
H6KA H 0.357537 0.458940 0.217934 0.159 Uiso 1 1 calc R .
C8KA C 0.4221(16) 0.4920(16) 0.0655(11) 0.129 Uani 1 1 d . U
H8KA H 0.423356 0.525182 0.048603 0.154 Uiso 1 1 calc R .
C3LA C 0.7430(9) -0.1474(13) 0.2896(10) 0.166 Uani 1 1 d . U
C6RA C 0.7745(13) -0.1820(12) 0.2796(9) 0.165 Uani 1 1 d G U
H6RA H 0.761325 -0.195828 0.262896 0.199 Uiso 1 1 calc R .
C2ZA C 0.8252(12) -0.1964(11) 0.2939(10) 0.166 Uani 1 1 d G U
H2ZA H 0.846753 -0.220034 0.287070 0.199 Uiso 1 1 calc R .
C3AB C 0.8444(9) -0.1761(13) 0.3183(9) 0.166 Uani 1 1 d G U
H3AC H 0.879132 -0.185954 0.328122 0.199 Uiso 1 1 calc R .
C7XA C 0.8129(13) -0.1415(12) 0.3283(9) 0.165 Uani 1 1 d G U
H7XA H 0.826082 -0.127666 0.345001 0.199 Uiso 1 1 calc R .
C2SA C 0.7622(12) -0.1271(12) 0.3140(10) 0.165 Uani 1 1 d G U
H2SA H 0.740654 -0.103459 0.320827 0.198 Uiso 1 1 calc R .
C2KA C 0.0379(12) 0.3355(13) 0.2551(10) 0.101 Uani 1 1 d . U
H2KA H 0.009638 0.361357 0.248050 0.121 Uiso 1 1 calc R .
C9GA C 1.0155(15) 0.5483(15) 0.3849(11) 0.123 Uani 1 1 d . U
H9GA H 0.996799 0.578681 0.383666 0.148 Uiso 1 1 calc R .
C2NA C 0.9488(11) 0.3212(14) 0.4067(10) 0.171 Uani 1 1 d D U
H2NA H 0.916343 0.307032 0.413867 0.205 Uiso 1 1 calc R .
H2NB H 0.953127 0.341061 0.422471 0.205 Uiso 1 1 calc R .
C98 C 0.6084(17) 0.5854(16) 0.3449(11) 0.140 Uani 1 1 d . U
H98A H 0.585869 0.559267 0.351546 0.168 Uiso 1 1 calc R .
H98B H 0.585988 0.617380 0.332697 0.168 Uiso 1 1 calc R .
C9LA C 0.807(2) 0.214(3) 0.6107(14) 0.242 Uani 1 1 d . U
H9LA H 0.823281 0.185115 0.631130 0.290 Uiso 1 1 calc R .
C0NA C 0.6430(17) 0.5791(15) 0.3151(12) 0.140 Uani 1 1 d . U
H0NA H 0.636711 0.597212 0.288062 0.167 Uiso 1 1 calc R .
C7KA C 0.3457(16) 0.4023(16) 0.2029(12) 0.131 Uani 1 1 d . U
H7KA H 0.355060 0.415296 0.176673 0.157 Uiso 1 1 calc R .
C3KA C -0.0065(15) 0.3012(13) 0.1365(12) 0.126 Uani 1 1 d . U
H3KA H -0.019577 0.305154 0.160282 0.151 Uiso 1 1 calc R .
H3KB H -0.030916 0.285083 0.126840 0.151 Uiso 1 1 calc R .
C3MA C 0.5034(16) 0.4686(16) 0.4594(12) 0.134 Uani 1 1 d . U
H3MA H 0.523048 0.467056 0.482559 0.160 Uiso 1 1 calc R .
H3MB H 0.486448 0.438630 0.466649 0.160 Uiso 1 1 calc R .
C157 C 0.9930(16) 0.5093(15) 0.3917(11) 0.123 Uani 1 1 d . U
C1NA C 0.6326(17) 0.5840(15) 0.3846(11) 0.139 Uani 1 1 d . U
H1NA H 0.648035 0.614068 0.381111 0.167 Uiso 1 1 calc R .
H1NB H 0.607366 0.578435 0.405104 0.167 Uiso 1 1 calc R .
C0KA C 0.1764(19) 0.0794(18) -0.1065(10) 0.143 Uani 1 1 d . U
H0KA H 0.161816 0.113508 -0.109999 0.171 Uiso 1 1 calc R .
H0KB H 0.147625 0.060680 -0.106176 0.171 Uiso 1 1 calc R .
C1HA C 1.0151(15) 0.4646(15) 0.3974(11) 0.124 Uani 1 1 d . U
H1HA H 0.996083 0.437656 0.403870 0.148 Uiso 1 1 calc R .
C8LA C 0.811(2) 0.223(3) 0.5720(14) 0.241 Uani 1 1 d . U
H8LA H 0.819746 0.191718 0.568353 0.290 Uiso 1 1 calc R .
H8LB H 0.839050 0.243178 0.562243 0.290 Uiso 1 1 calc R .
C3NA C 0.9914(11) 0.3692(13) 0.3476(11) 0.170 Uani 1 1 d D U
H3NA H 0.986219 0.377508 0.319397 0.204 Uiso 1 1 calc R .
H3NB H 0.997219 0.399727 0.351067 0.204 Uiso 1 1 calc R .
C0MA C 0.518(3) 0.179(2) 0.6895(15) 0.246 Uani 1 1 d . U
H0MA H 0.493646 0.161107 0.706291 0.295 Uiso 1 1 calc R .
C204 C 1.0721(15) 0.5434(15) 0.3790(11) 0.123 Uani 1 1 d . U
H204 H 1.091467 0.570166 0.370134 0.148 Uiso 1 1 calc R .
C7LA C 0.730(2) 0.281(3) 0.5908(14) 0.242 Uani 1 1 d . U
C9JA C 0.2121(19) 0.0799(18) -0.1406(11) 0.143 Uani 1 1 d . U
H9JA H 0.192822 0.098806 -0.165736 0.171 Uiso 1 1 calc R .
H9JB H 0.222437 0.045700 -0.138994 0.171 Uiso 1 1 calc R .
C5MA C 0.4613(16) 0.5165(16) 0.4450(12) 0.132 Uani 1 1 d . U
H5MA H 0.435914 0.514467 0.465036 0.159 Uiso 1 1 calc R .
H5MB H 0.477846 0.546446 0.439960 0.159 Uiso 1 1 calc R .
C240 C 0.9437(9) 0.3538(14) 0.3662(10) 0.170 Uani 1 1 d D U
H240 H 0.936679 0.330121 0.354134 0.205 Uiso 1 1 calc R .
C0HA C 1.0928(16) 0.4934(14) 0.3883(11) 0.123 Uani 1 1 d . U
H0HA H 1.129197 0.486787 0.390961 0.148 Uiso 1 1 calc R .
C8RA C 0.7392(19) 0.430(2) 0.5493(13) 0.167 Uani 1 1 d . U
H8RA H 0.744992 0.395692 0.549777 0.200 Uiso 1 1 calc R .
C7PA C 0.4903(19) 0.190(2) 0.0947(15) 0.159 Uani 1 1 d . U
H7PA H 0.487345 0.207020 0.113243 0.191 Uiso 1 1 calc R .
C0PA C 0.2049(12) 0.2510(11) 0.4217(8) 0.152 Uani 1 1 d D U
C51 C 0.2209(11) 0.2010(11) 0.4312(7) 0.153 Uani 1 1 d G U
H51 H 0.243696 0.182913 0.453138 0.183 Uiso 1 1 calc R .
C2PA C 0.2036(12) 0.1773(8) 0.4086(9) 0.152 Uani 1 1 d G U
H2PA H 0.214580 0.143114 0.415120 0.182 Uiso 1 1 calc R .
C1PA C 0.1703(12) 0.2038(11) 0.3766(8) 0.152 Uani 1 1 d G U
H1PA H 0.158492 0.187597 0.361148 0.182 Uiso 1 1 calc R .
C9OA C 0.1543(11) 0.2538(11) 0.3671(7) 0.151 Uani 1 1 d G U
H9OA H 0.131520 0.271879 0.345193 0.182 Uiso 1 1 calc R .
C8OA C 0.1716(12) 0.2775(8) 0.3897(9) 0.152 Uani 1 1 d G U
H8OA H 0.160635 0.311678 0.383211 0.182 Uiso 1 1 calc R .
C2QA C 0.1785(18) 0.3961(18) 0.2760(14) 0.150 Uani 1 1 d . U
H2QA H 0.170838 0.370562 0.299159 0.180 Uiso 1 1 calc R .
C7QA C 0.028(2) 0.1699(18) -0.0602(14) 0.162 Uani 1 1 d . U
H7QA H -0.004017 0.180440 -0.075136 0.195 Uiso 1 1 calc R .
C1QA C 0.5885(19) 0.121(2) 0.1208(15) 0.159 Uani 1 1 d . U
H1QA H 0.619409 0.107482 0.138623 0.191 Uiso 1 1 calc R .
H1QB H 0.591545 0.104819 0.101516 0.191 Uiso 1 1 calc R .
C3QA C 0.1920(18) 0.4777(19) 0.1984(15) 0.150 Uani 1 1 d . U
H3QA H 0.193497 0.503796 0.174055 0.180 Uiso 1 1 calc R .
C89 C 0.2385(11) 0.3344(7) 0.4237(8) 0.151 Uani 1 1 d D U
C241 C 0.2489(11) 0.3514(9) 0.3846(8) 0.150 Uani 1 1 d G U
H241 H 0.251518 0.329470 0.371250 0.180 Uiso 1 1 calc R .
C117 C 0.2554(10) 0.4005(11) 0.3650(6) 0.149 Uani 1 1 d G U
H117 H 0.262493 0.412126 0.338314 0.179 Uiso 1 1 calc R .
C4PA C 0.2515(11) 0.4326(7) 0.3846(9) 0.150 Uani 1 1 d G U
H4PA H 0.255961 0.466173 0.371191 0.180 Uiso 1 1 calc R .
C141 C 0.2411(10) 0.4156(10) 0.4237(9) 0.149 Uani 1 1 d G U
H141 H 0.238454 0.437564 0.437004 0.179 Uiso 1 1 calc R .
C3PA C 0.2346(9) 0.3665(11) 0.4432(6) 0.151 Uani 1 1 d G U
H3PA H 0.227480 0.354907 0.469942 0.181 Uiso 1 1 calc DR .
C91 C 0.5864(18) 0.1727(19) 0.1013(14) 0.159 Uani 1 1 d . U
H91A H 0.617045 0.179798 0.085583 0.191 Uiso 1 1 calc R .
H91B H 0.587295 0.188116 0.120679 0.191 Uiso 1 1 calc R .
C9PA C 0.5387(18) 0.195(2) 0.0753(14) 0.159 Uani 1 1 d . U
H9PA H 0.540196 0.230834 0.061278 0.191 Uiso 1 1 calc R .
H9PB H 0.538687 0.180024 0.055665 0.191 Uiso 1 1 calc R .
C8QA C 0.048(2) 0.2008(18) -0.0493(14) 0.162 Uani 1 1 d . U
H8QA H 0.039586 0.235659 -0.061377 0.195 Uiso 1 1 calc R .
C8PA C 0.4913(18) 0.1307(19) 0.1174(14) 0.159 Uani 1 1 d . U
H8PA H 0.461654 0.124378 0.134150 0.191 Uiso 1 1 calc R .
H8PB H 0.488379 0.115050 0.098312 0.191 Uiso 1 1 calc R .
C1SA C 0.783(2) 0.434(2) 0.5635(13) 0.167 Uani 1 1 d . U
H1SA H 0.805536 0.455438 0.547526 0.201 Uiso 1 1 calc R .
C0RA C 0.085(2) 0.0965(18) -0.0131(14) 0.162 Uani 1 1 d . U
H0RA H 0.083815 0.063522 0.004362 0.195 Uiso 1 1 calc R .
C5QA C 0.1794(18) 0.4504(18) 0.2722(15) 0.150 Uani 1 1 d . U
H5QA H 0.177504 0.460652 0.293530 0.180 Uiso 1 1 calc R .
C6QA C 0.1979(18) 0.4243(18) 0.2082(15) 0.151 Uani 1 1 d . U
H6QA H 0.208702 0.414145 0.187706 0.181 Uiso 1 1 calc R .
C9RA C 0.693(2) 0.428(2) 0.5785(13) 0.168 Uani 1 1 d . U
H9RA H 0.657627 0.439123 0.570638 0.201 Uiso 1 1 calc R .
C0QA C 0.5430(18) 0.107(2) 0.1429(14) 0.159 Uani 1 1 d . U
H0QA H 0.542796 0.118853 0.164688 0.191 Uiso 1 1 calc R .
H0QB H 0.544776 0.071026 0.153991 0.191 Uiso 1 1 calc R .
C0OA C 0.4910(11) -0.0207(17) 0.2360(11) 0.177 Uani 1 1 d D U
H0OA H 0.497733 -0.048598 0.227193 0.212 Uiso 1 1 calc R .
H0OB H 0.523953 -0.008198 0.236532 0.212 Uiso 1 1 calc R .
C1OA C 0.4010(13) 0.0125(18) 0.2104(9) 0.176 Uani 1 1 d D U
C9QA C 0.052(2) 0.1207(17) -0.0501(14) 0.162 Uani 1 1 d . U
H9QA H 0.073162 0.119700 -0.071711 0.195 Uiso 1 1 calc R .
H9QB H 0.024421 0.099983 -0.048530 0.195 Uiso 1 1 calc R .
C1RA C 0.087(2) 0.1739(17) -0.0143(14) 0.162 Uani 1 1 d . U
H1RA H 0.112176 0.196426 -0.016131 0.195 Uiso 1 1 calc R .
H1RB H 0.067622 0.170916 0.009259 0.195 Uiso 1 1 calc R .
C0SA C 0.7543(19) 0.417(2) 0.6286(13) 0.168 Uani 1 1 d . U
H0SA H 0.757457 0.428599 0.648918 0.201 Uiso 1 1 calc R .
C35 C 0.3103(11) -0.2979(12) 0.2495(9) 0.161 Uani 1 1 d . U
C8NA C 0.2584(11) -0.2825(12) 0.2387(8) 0.162 Uani 1 1 d G U
H8NA H 0.243503 -0.290175 0.218826 0.194 Uiso 1 1 calc DR .
C4UA C 0.2282(9) -0.2561(12) 0.2569(9) 0.162 Uani 1 1 d G U
H4UA H 0.192775 -0.245605 0.249533 0.194 Uiso 1 1 calc R .
C7TA C 0.2500(12) -0.2449(12) 0.2860(8) 0.161 Uani 1 1 d G U
H7TA H 0.229395 -0.226816 0.298435 0.194 Uiso 1 1 calc R .
C4QA C 0.3019(12) -0.2602(12) 0.2968(8) 0.162 Uani 1 1 d G U
H4QA H 0.316745 -0.252597 0.316632 0.194 Uiso 1 1 calc R .
C6LA C 0.3320(9) -0.2867(13) 0.2785(9) 0.161 Uani 1 1 d G U
H6LA H 0.367475 -0.297168 0.285926 0.193 Uiso 1 1 calc R .
C9SA C 0.4149(9) -0.3310(14) 0.2446(9) 0.161 Uani 1 1 d . U
C1TA C 0.4498(13) -0.3740(11) 0.2593(9) 0.160 Uani 1 1 d G U
H1TA H 0.439501 -0.404830 0.262296 0.192 Uiso 1 1 calc R .
C3TA C 0.5000(11) -0.3720(11) 0.2696(9) 0.161 Uani 1 1 d G U
H3TA H 0.523901 -0.401347 0.279692 0.193 Uiso 1 1 calc R .
C2TA C 0.5151(9) -0.3269(13) 0.2653(9) 0.161 Uani 1 1 d G U
H2TA H 0.549389 -0.325471 0.272329 0.193 Uiso 1 1 calc R .
C0TA C 0.4801(13) -0.2839(10) 0.2506(9) 0.160 Uani 1 1 d G U
H0TA H 0.490478 -0.253077 0.247570 0.192 Uiso 1 1 calc R .
C8SA C 0.4300(11) -0.2859(11) 0.2402(9) 0.161 Uani 1 1 d G U
H8SA H 0.406077 -0.256559 0.230173 0.193 Uiso 1 1 calc R .
C4TA C 0.3401(13) -0.3909(10) 0.2528(9) 0.161 Uani 1 1 d . U
C9TA C 0.3527(12) -0.4150(12) 0.2922(9) 0.161 Uani 1 1 d G U
H9TA H 0.370078 -0.399327 0.305595 0.193 Uiso 1 1 calc R .
C8VA C 0.3400(12) -0.4620(12) 0.3120(6) 0.161 Uani 1 1 d G U
H8VA H 0.348573 -0.478409 0.338956 0.194 Uiso 1 1 calc R .
C7VA C 0.3146(12) -0.4848(10) 0.2924(9) 0.161 Uani 1 1 d G U
H7VA H 0.305857 -0.516953 0.305931 0.194 Uiso 1 1 calc R .
C8TA C 0.3020(12) -0.4608(12) 0.2530(9) 0.162 Uani 1 1 d G U
H8TA H 0.284647 -0.476414 0.239545 0.194 Uiso 1 1 calc R .
C0AB C 0.3148(12) -0.4138(13) 0.2331(7) 0.161 Uani 1 1 d G U
H0AB H 0.306153 -0.397331 0.206183 0.194 Uiso 1 1 calc R .
B47 B 0.351(2) -0.3332(19) 0.2331(13) 0.119 Uani 1 1 d . .
C5TA C 0.3449(13) -0.3176(12) 0.1834(6) 0.161 Uani 1 1 d . U
C5AB C 0.3836(10) -0.2954(13) 0.1607(9) 0.161 Uani 1 1 d G U
H5AB H 0.416281 -0.297148 0.172272 0.194 Uiso 1 1 calc R .
C0WA C 0.3744(11) -0.2706(12) 0.1209(9) 0.161 Uani 1 1 d G U
H0WA H 0.400873 -0.255392 0.105318 0.193 Uiso 1 1 calc R .
C5UA C 0.3266(13) -0.2680(12) 0.1039(6) 0.162 Uani 1 1 d G U
H5UA H 0.320369 -0.251009 0.076718 0.194 Uiso 1 1 calc R .
C3UA C 0.2880(9) -0.2902(13) 0.1267(9) 0.161 Uani 1 1 d G U
H3UA H 0.255273 -0.288380 0.115072 0.194 Uiso 1 1 calc R .
C7SA C 0.2971(11) -0.3150(11) 0.1665(8) 0.161 Uani 1 1 d G U
H7SA H 0.270680 -0.330137 0.182026 0.194 Uiso 1 1 calc DR .
C3SA C 0.0040(9) 0.0051(13) 0.0790(8) 0.164 Uani 1 1 d . U
C6ZA C -0.0057(10) 0.0054(13) 0.0422(8) 0.165 Uani 1 1 d G U
C226 C -0.0545(12) 0.0230(13) 0.0243(6) 0.165 Uani 1 1 d G U
H226 H -0.061148 0.023184 -0.000762 0.198 Uiso 1 1 calc R .
C180 C -0.0936(9) 0.0403(12) 0.0431(8) 0.164 Uani 1 1 d G U
H180 H -0.126974 0.052293 0.030898 0.197 Uiso 1 1 calc R .
C32 C -0.0839(10) 0.0400(13) 0.0799(8) 0.165 Uani 1 1 d G U
H32 H -0.110649 0.051803 0.092710 0.198 Uiso 1 1 calc R .
C4HA C -0.0351(12) 0.0224(13) 0.0978(7) 0.165 Uani 1 1 d G U
H4HA H -0.028497 0.022204 0.122862 0.198 Uiso 1 1 calc R .
B232 B 0.2313(8) 0.2749(7) 0.4513(6) 0.200 Uani 1 1 d D .
C5VA C 0.4527(14) 0.0296(17) 0.0677(10) 0.170 Uani 1 1 d D U
C3WA C 0.6603(13) -0.1827(11) 0.2686(11) 0.166 Uani 1 1 d . U
C7OA C 0.6300(13) -0.2157(14) 0.2928(8) 0.166 Uani 1 1 d G U
H7OA H 0.618706 -0.212275 0.316033 0.199 Uiso 1 1 calc R .
C6OA C 0.6163(11) -0.2536(12) 0.2830(9) 0.165 Uani 1 1 d G U
H6OA H 0.595555 -0.276128 0.299602 0.198 Uiso 1 1 calc R .
C7YA C 0.6328(13) -0.2586(11) 0.2491(11) 0.165 Uani 1 1 d G U
H7YA H 0.623378 -0.284484 0.242395 0.198 Uiso 1 1 calc R .
C7ZA C 0.6631(12) -0.2256(14) 0.2248(8) 0.165 Uani 1 1 d G U
H7ZA H 0.674354 -0.228988 0.201619 0.198 Uiso 1 1 calc R .
C2WA C 0.6768(11) -0.1877(12) 0.2346(10) 0.165 Uani 1 1 d G U
H2WA H 0.697506 -0.165135 0.218050 0.198 Uiso 1 1 calc R .
C0UA C 0.6718(14) -0.0873(11) 0.2395(8) 0.165 Uani 1 1 d . U
C67 C 0.7109(10) -0.0594(13) 0.2240(9) 0.165 Uani 1 1 d G U
H67 H 0.743688 -0.067907 0.237266 0.198 Uiso 1 1 calc R .
C4OA C 0.7021(11) -0.0189(12) 0.1891(9) 0.163 Uani 1 1 d G U
H4OA H 0.728852 0.000155 0.178531 0.196 Uiso 1 1 calc R .
C3ZA C 0.6542(13) -0.0065(11) 0.1697(8) 0.163 Uani 1 1 d G U
H3ZA H 0.648128 0.021181 0.145899 0.195 Uiso 1 1 calc R .
C5OA C 0.6150(10) -0.0344(13) 0.1852(9) 0.165 Uani 1 1 d G U
H5OA H 0.582238 -0.025855 0.172001 0.198 Uiso 1 1 calc R .
C5LA C 0.6238(11) -0.0748(12) 0.2201(10) 0.165 Uani 1 1 d G U
H5LA H 0.597073 -0.093917 0.230736 0.198 Uiso 1 1 calc R .
C4VA C 0.4901(16) 0.0248(16) 0.0386(7) 0.170 Uani 1 1 d D U
H4VA H 0.485159 0.046908 0.012319 0.204 Uiso 1 1 calc R .
C106 C 1.0719(16) 0.4584(15) 0.3933(11) 0.123 Uani 1 1 d . U
H106 H 1.090393 0.427913 0.394664 0.148 Uiso 1 1 calc R .
C244 C 0.5108(15) -0.0389(16) 0.1225(7) 0.169 Uani 1 1 d D U
H244 H 0.515767 -0.061304 0.148706 0.203 Uiso 1 1 calc R .
C1XA C 0.5364(15) 0.5199(15) 0.2266(11) 0.128 Uani 1 1 d . U
H1XA H 0.535303 0.551423 0.230389 0.154 Uiso 1 1 calc R .
H1XB H 0.542212 0.527062 0.198832 0.154 Uiso 1 1 calc R .
C40 C 0.4876(15) 0.5049(16) 0.2340(11) 0.128 Uani 1 1 d . U
H40A H 0.484123 0.480226 0.222401 0.154 Uiso 1 1 calc R .
H40B H 0.461154 0.533744 0.221070 0.154 Uiso 1 1 calc R .
C6XA C 0.1859(15) 0.255(2) -0.1133(12) 0.225 Uani 1 1 d D U
H6XA H 0.154487 0.239500 -0.112146 0.270 Uiso 1 1 calc R .
H6XB H 0.181353 0.286062 -0.136586 0.270 Uiso 1 1 calc R .
C0XA C 0.909(2) 0.4036(10) 0.5055(12) 0.242 Uani 1 1 d D U
H0XA H 0.880007 0.428330 0.505957 0.290 Uiso 1 1 calc R .
H0XB H 0.928783 0.419693 0.482572 0.290 Uiso 1 1 calc R .
C3XA C 0.5176(19) 0.098(2) 0.2815(14) 0.157 Uani 1 1 d . U
H3XA H 0.509583 0.072626 0.271464 0.188 Uiso 1 1 calc R .
H3XB H 0.547694 0.083697 0.300082 0.188 Uiso 1 1 calc R .
C8XA C 0.0369(16) 0.3235(15) -0.0076(17) 0.224 Uani 1 1 d D U
H8XA H 0.004397 0.328123 0.004885 0.269 Uiso 1 1 calc R .
H8XB H 0.028935 0.311062 -0.027863 0.269 Uiso 1 1 calc R .
C4WA C 1.0378(10) 0.3336(14) 0.3613(11) 0.171 Uani 1 1 d D U
H4WA H 1.046555 0.320410 0.340876 0.205 Uiso 1 1 calc R .
H4WB H 1.065901 0.352098 0.363059 0.205 Uiso 1 1 calc R .
C6WA C 0.561(3) 0.0268(15) 0.3984(11) 0.273 Uani 1 1 d D U
H6WA H 0.526636 0.021002 0.392555 0.327 Uiso 1 1 calc R .
H6WB H 0.584866 0.017341 0.380735 0.327 Uiso 1 1 calc R .
C8WA C 0.7979(19) 0.405(2) 0.6036(13) 0.168 Uani 1 1 d . U
H8WA H 0.830806 0.412956 0.610767 0.202 Uiso 1 1 calc R .
H8WB H 0.802385 0.369259 0.608199 0.202 Uiso 1 1 calc R .
C7WA C 0.577(3) -0.0069(10) 0.4376(13) 0.273 Uani 1 1 d D U
H7WA H 0.556227 -0.034366 0.444311 0.327 Uiso 1 1 calc R .
H7WB H 0.613201 -0.021230 0.437481 0.327 Uiso 1 1 calc R .
C9WA C 0.951(2) 0.3025(12) 0.5489(13) 0.243 Uani 1 1 d D U
H9WA H 0.986538 0.292503 0.542536 0.292 Uiso 1 1 calc R .
H9WB H 0.940440 0.273124 0.569376 0.292 Uiso 1 1 calc R .
C2XA C 0.5439(15) 0.3100(14) 0.2700(11) 0.121 Uani 1 1 d . U
H2XA H 0.521778 0.326900 0.284428 0.146 Uiso 1 1 calc R .
C0YA C 0.360(2) -0.1186(18) 0.1162(15) 0.166 Uani 1 1 d . U
H0YA H 0.384391 -0.124447 0.098896 0.199 Uiso 1 1 calc R .
C216 C 0.942(2) 0.3912(12) 0.5400(13) 0.242 Uani 1 1 d D U
H21A H 0.975147 0.403736 0.531469 0.291 Uiso 1 1 calc R .
H21B H 0.926079 0.409570 0.555453 0.291 Uiso 1 1 calc R .
C222 C 0.954(2) 0.3397(13) 0.5654(10) 0.243 Uani 1 1 d D U
H22C H 0.930060 0.333453 0.586839 0.291 Uiso 1 1 calc R .
H22D H 0.989051 0.334491 0.577001 0.291 Uiso 1 1 calc R .
C9YA C 0.7114(19) 0.407(2) 0.6153(13) 0.168 Uani 1 1 d . U
H9YA H 0.692732 0.383904 0.633375 0.201 Uiso 1 1 calc R .
C1LA C 1.0390(10) 0.2921(13) 0.3974(11) 0.171 Uani 1 1 d D U
H1LA H 1.062654 0.297185 0.415692 0.205 Uiso 1 1 calc R .
H1LB H 1.054838 0.262583 0.392788 0.205 Uiso 1 1 calc R .
C6YA C 0.6503(12) -0.1230(14) 0.3177(9) 0.166 Uani 1 1 d . U
C7AB C 0.6155(13) -0.0807(12) 0.3112(8) 0.167 Uani 1 1 d G U
H7AB H 0.611130 -0.055172 0.286140 0.200 Uiso 1 1 calc R .
C238 C 0.5870(11) -0.0756(11) 0.3414(11) 0.168 Uani 1 1 d G U
H238 H 0.563264 -0.046670 0.336895 0.202 Uiso 1 1 calc R .
C94 C 0.5934(12) -0.1129(14) 0.3780(9) 0.168 Uani 1 1 d G U
H94 H 0.573977 -0.109492 0.398655 0.201 Uiso 1 1 calc R .
C2OA C 0.6282(13) -0.1553(11) 0.3846(8) 0.167 Uani 1 1 d G U
H2OA H 0.632555 -0.180818 0.409659 0.201 Uiso 1 1 calc R .
C3OA C 0.6566(12) -0.1604(11) 0.3544(11) 0.167 Uani 1 1 d G U
H3OA H 0.680422 -0.189321 0.358905 0.200 Uiso 1 1 calc R .
C1AB C 0.4775(15) 0.4836(15) 0.2748(11) 0.129 Uani 1 1 d . U
H1AA H 0.447026 0.466316 0.278015 0.155 Uiso 1 1 calc R .
H1AB H 0.469586 0.510482 0.284654 0.155 Uiso 1 1 calc R .
C2UA C 0.4188(13) -0.0471(17) 0.2790(9) 0.176 Uani 1 1 d D U
H2UA H 0.416037 -0.079732 0.278080 0.212 Uiso 1 1 calc R .
H2UB H 0.408032 -0.048229 0.304820 0.212 Uiso 1 1 calc R .
C62 C 0.9363(17) 0.1599(17) 0.5147(16) 0.173 Uani 1 1 d . U
H62A H 0.973444 0.161421 0.511092 0.207 Uiso 1 1 calc R .
H62B H 0.928290 0.165601 0.538817 0.207 Uiso 1 1 calc R .
C2AB C 0.3827(10) -0.0098(18) 0.2494(11) 0.177 Uani 1 1 d D U
H2AC H 0.352068 -0.025156 0.247551 0.212 Uiso 1 1 calc R .
H2AD H 0.371346 0.017032 0.258710 0.212 Uiso 1 1 calc R .
C8FA C 0.0493(12) 0.134(2) 0.1342(11) 0.225 Uani 1 1 d D U
H8FA H 0.061464 0.157650 0.144425 0.270 Uiso 1 1 calc R .
C1WA C 0.0431(13) 0.1622(19) 0.0924(11) 0.225 Uani 1 1 d D U
H1WA H 0.042731 0.138753 0.079235 0.270 Uiso 1 1 calc R .
H1WB H 0.073583 0.179322 0.084068 0.270 Uiso 1 1 calc R .
C9VA C -0.0030(14) 0.1991(18) 0.0789(11) 0.225 Uani 1 1 d D U
H9VA H 0.005760 0.230744 0.078784 0.270 Uiso 1 1 calc R .
H9VB H -0.011321 0.204096 0.051665 0.270 Uiso 1 1 calc R .
C4YA C 0.1830(18) 0.4797(19) 0.2372(14) 0.151 Uani 1 1 d . U
H4YA H 0.178493 0.512906 0.235379 0.181 Uiso 1 1 calc R .
C1ZA C 0.777(2) 0.250(3) 0.6151(14) 0.242 Uani 1 1 d . U
H1ZA H 0.786036 0.257492 0.636609 0.290 Uiso 1 1 calc R .
C3RA C 0.0521(17) 0.3718(14) -0.0271(17) 0.224 Uani 1 1 d D U
H3RA H 0.052094 0.378266 -0.055185 0.269 Uiso 1 1 calc R .
H3RB H 0.024933 0.396215 -0.023668 0.269 Uiso 1 1 calc R .
C118 C 0.0711(16) 0.2850(13) 0.0212(16) 0.224 Uani 1 1 d D U
H11E H 0.069448 0.253338 0.018168 0.269 Uiso 1 1 calc R .
H11F H 0.059485 0.281492 0.047332 0.269 Uiso 1 1 calc R .
C162 C 0.4547(14) 0.0192(16) 0.2071(10) 0.176 Uani 1 1 d D U
H16E H 0.458359 0.050819 0.209720 0.212 Uiso 1 1 calc R .
H16F H 0.464844 0.022215 0.180812 0.212 Uiso 1 1 calc R .
C4LA C 0.5355(14) -0.0151(17) 0.0511(9) 0.170 Uani 1 1 d D U
H4LA H 0.555492 -0.022805 0.032317 0.204 Uiso 1 1 calc R .
C4AB C 0.4648(14) 0.0002(17) 0.1100(9) 0.170 Uani 1 1 d D U
H4AC H 0.443511 0.006328 0.128816 0.204 Uiso 1 1 calc R .
C200 C 0.5489(13) -0.0426(16) 0.0935(10) 0.170 Uani 1 1 d D U
H200 H 0.581485 -0.062349 0.101831 0.204 Uiso 1 1 calc R .
C7UA C 0.564(3) 0.0643(15) 0.4589(11) 0.273 Uani 1 1 d D U
H7UA H 0.586582 0.072369 0.475957 0.327 Uiso 1 1 calc R .
H7UB H 0.527872 0.072431 0.465489 0.327 Uiso 1 1 calc R .
C8ZA C 0.918(2) 0.3151(12) 0.5147(13) 0.243 Uani 1 1 d D U
H8ZA H 0.939329 0.311493 0.493745 0.292 Uiso 1 1 calc R .
H8ZB H 0.893766 0.290374 0.520580 0.292 Uiso 1 1 calc R .
C120 C 0.573(3) 0.0112(14) 0.4688(9) 0.273 Uani 1 1 d D U
H12G H 0.606020 -0.001425 0.484739 0.327 Uiso 1 1 calc R .
H12H H 0.545798 -0.003648 0.485441 0.327 Uiso 1 1 calc R .
C0LA C 0.4730(12) -0.0395(18) 0.2757(9) 0.176 Uani 1 1 d D U
H0LA H 0.494440 -0.071262 0.290589 0.211 Uiso 1 1 calc R .
H0LB H 0.478716 -0.015970 0.287925 0.211 Uiso 1 1 calc R .
C20 C 0.0032(15) 0.1212(18) 0.1550(11) 0.225 Uani 1 1 d D U
H20A H 0.010226 0.116389 0.182324 0.270 Uiso 1 1 calc R .
H20B H -0.003299 0.089006 0.154754 0.270 Uiso 1 1 calc R .
C6NA C -0.0489(12) 0.189(2) 0.1002(12) 0.225 Uani 1 1 d D U
H6NA H -0.070677 0.175007 0.086514 0.270 Uiso 1 1 calc R .
H6NB H -0.068002 0.220976 0.098570 0.270 Uiso 1 1 calc R .
C4KA C -0.0441(13) 0.156(2) 0.1408(11) 0.225 Uani 1 1 d D U
H4KA H -0.073311 0.137040 0.146077 0.270 Uiso 1 1 calc R .
H4KB H -0.048007 0.176998 0.156448 0.270 Uiso 1 1 calc R .
C9NA C 0.2829(9) 0.2335(10) 0.4763(9) 0.153 Uani 1 1 d D U
C3VA C 0.2884(8) 0.1872(10) 0.5062(9) 0.154 Uani 1 1 d G U
H3VA H 0.258870 0.172069 0.516079 0.184 Uiso 1 1 calc DR .
C145 C 0.3371(10) 0.1632(9) 0.5216(7) 0.154 Uani 1 1 d G U
H145 H 0.340831 0.131574 0.542012 0.185 Uiso 1 1 calc R .
C6VA C 0.3802(8) 0.1854(10) 0.5071(8) 0.154 Uani 1 1 d G U
H6VA H 0.413501 0.168946 0.517634 0.185 Uiso 1 1 calc R .
C4SA C 0.3747(10) 0.2316(10) 0.4772(8) 0.152 Uani 1 1 d G U
H4SA H 0.404211 0.246814 0.467325 0.183 Uiso 1 1 calc R .
C6PA C 0.3260(12) 0.2557(9) 0.4618(8) 0.153 Uani 1 1 d G U
H6PA H 0.322251 0.287310 0.441392 0.183 Uiso 1 1 calc R .
C7NA C 0.1768(7) 0.2683(12) 0.4771(7) 0.154 Uani 1 1 d D U
C8UA C 0.1481(11) 0.3150(10) 0.4618(6) 0.154 Uani 1 1 d G U
H8UA H 0.161256 0.341004 0.441829 0.185 Uiso 1 1 calc DR .
C2VA C 0.1002(10) 0.3236(8) 0.4758(9) 0.155 Uani 1 1 d G U
H2VA H 0.080561 0.355473 0.465375 0.186 Uiso 1 1 calc R .
C6TA C 0.0809(8) 0.2855(11) 0.5051(8) 0.155 Uani 1 1 d G U
H6TA H 0.048136 0.291351 0.514614 0.186 Uiso 1 1 calc R .
C255 C 0.1096(9) 0.2388(10) 0.5203(7) 0.155 Uani 1 1 d G U
H255 H 0.096405 0.212761 0.540308 0.186 Uiso 1 1 calc R .
C6SA C 0.1575(8) 0.2302(9) 0.5063(8) 0.154 Uani 1 1 d G U
H6SA H 0.177100 0.198292 0.516763 0.185 Uiso 1 1 calc DR .
B44 B 0.6773(9) -0.1354(7) 0.2790(6) 0.050 Uani 1 1 d . .
C5SA C 0.1840(8) 0.4549(6) 0.0649(5) 0.050 Uani 1 1 d . .
H5SA H 0.154847 0.477928 0.064362 0.060 Uiso 1 1 calc R .

loop_
_atom_site_aniso_label
_atom_site_aniso_U_11
_atom_site_aniso_U_22
_atom_site_aniso_U_33
_atom_site_aniso_U_23
_atom_site_aniso_U_13
_atom_site_aniso_U_12
Au0A 0.061 0.064 0.061 -0.027 -0.016 0.002
Au2 0.092 0.096 0.066 -0.035 -0.026 0.029
Ag3 0.069 0.067 0.069 -0.029 -0.019 0.000
Ag4 0.063 0.068 0.069 -0.031 -0.013 0.000
Ag5 0.062 0.071 0.070 -0.029 -0.014 -0.002
Ag6 0.065 0.072 0.062 -0.029 -0.016 0.003
Ag7 0.065 0.074 0.069 -0.027 -0.017 0.000
Ag8 0.072 0.072 0.089 -0.031 -0.026 0.003
Ag9 0.066 0.077 0.061 -0.030 -0.012 0.006
Ag10 0.086 0.074 0.075 -0.033 -0.025 0.009
Ag11 0.083 0.078 0.077 -0.034 -0.025 0.004
Ag12 0.076 0.076 0.073 -0.026 -0.018 -0.007
Ag13 0.064 0.083 0.075 -0.029 -0.014 -0.002
Ag14 0.106 0.097 0.060 -0.023 -0.019 0.021
Ag15 0.068 0.089 0.073 -0.037 -0.016 0.007
Ag16 0.096 0.103 0.067 -0.034 -0.028 0.033
Ag17 0.095 0.101 0.077 -0.039 -0.029 0.029
Ag18 0.067 0.085 0.080 -0.029 -0.011 0.004
Ag19 0.106 0.098 0.079 -0.040 -0.028 0.032
Ag20 0.093 0.100 0.075 -0.041 -0.027 0.026
Ag21 0.080 0.084 0.080 -0.034 -0.019 0.010
Ag22 0.082 0.096 0.072 -0.027 -0.011 0.016
Ag23 0.100 0.100 0.073 -0.038 -0.023 0.022
Ag24 0.093 0.096 0.067 -0.036 -0.019 0.021
Ag25 0.106 0.084 0.066 -0.026 -0.007 0.014
Ag26 0.085 0.076 0.091 -0.035 0.009 -0.006
Ag27 0.152 0.109 0.073 -0.039 -0.044 0.050
Ag28 0.075 0.121 0.078 -0.059 -0.018 0.017
Ag29 0.089 0.106 0.084 -0.042 -0.030 0.023
Ag30 0.091 0.124 0.081 -0.049 -0.025 0.028
Ag31 0.095 0.101 0.067 -0.031 -0.016 0.018
Ag32 0.104 0.100 0.087 -0.030 -0.028 0.023
Ag33 0.071 0.092 0.087 -0.030 -0.010 0.007
Ag34 0.079 0.111 0.087 -0.048 -0.009 -0.014
Ag35 0.103 0.132 0.069 -0.031 -0.018 0.028
Ag36 0.090 0.080 0.097 -0.030 -0.019 0.006
Ag37 0.080 0.108 0.108 -0.060 -0.015 -0.010
Ag38 0.082 0.096 0.091 -0.039 -0.018 -0.012
Ag39 0.115 0.132 0.076 -0.044 -0.004 -0.005
Ag40 0.093 0.083 0.091 -0.022 0.002 0.007
Ag41 0.095 0.107 0.080 -0.040 -0.022 0.019
Ag42 0.107 0.081 0.082 -0.033 -0.013 -0.017
Ag43 0.085 0.113 0.093 -0.058 -0.006 -0.021
Ag44 0.126 0.100 0.074 -0.035 -0.015 -0.006
Ag45 0.104 0.115 0.099 -0.027 -0.038 -0.038
Ag46 0.074 0.112 0.072 -0.019 -0.009 0.005
Ag47 0.080 0.127 0.119 -0.070 0.005 -0.018
Ag48 0.159 0.101 0.067 -0.034 -0.008 0.008
Ag49 0.161 0.104 0.102 -0.052 0.033 -0.055
Ag50 0.117 0.148 0.080 -0.042 0.010 -0.056
S51 0.064 0.063 0.072 -0.026 0.002 0.000
S52 0.060 0.097 0.068 -0.039 -0.010 0.002
S0A 0.095 0.068 0.068 -0.021 -0.015 -0.003
S1A 0.072 0.092 0.080 -0.032 -0.014 0.000
S10 0.102 0.072 0.071 -0.033 -0.014 -0.002
S11 0.106 0.087 0.083 -0.037 -0.029 0.018
P12 0.061 0.119 0.083 -0.065 -0.005 -0.002
S13 0.134 0.098 0.067 -0.030 -0.020 0.027
S14 0.111 0.089 0.068 -0.027 -0.030 0.024
S16 0.068 0.074 0.086 -0.029 -0.010 -0.007
S17 0.084 0.087 0.062 -0.038 -0.020 0.012
S18 0.112 0.077 0.070 -0.021 -0.022 -0.011
S19 0.078 0.083 0.076 -0.036 -0.016 -0.011
S21 0.086 0.101 0.071 -0.033 -0.012 0.014
S23 0.062 0.083 0.076 -0.035 0.001 0.001
P25 0.066 0.098 0.088 -0.038 -0.018 0.005
S26 0.103 0.090 0.079 -0.031 -0.026 0.017
P27 0.051 0.097 0.086 -0.042 -0.006 -0.003
S28 0.062 0.118 0.090 -0.052 -0.005 -0.017
S29 0.083 0.077 0.084 -0.032 -0.016 0.019
S30 0.058 0.098 0.080 -0.024 0.001 -0.002
S31 0.106 0.100 0.066 -0.025 -0.019 0.017
S32 0.083 0.078 0.073 -0.032 0.003 0.007
S33 0.070 0.127 0.085 -0.049 0.002 -0.003
S34 0.066 0.089 0.092 -0.026 -0.003 -0.015
S35 0.160 0.089 0.069 -0.022 -0.019 0.020
S37 0.077 0.123 0.078 -0.045 -0.019 0.023
P38 0.073 0.076 0.080 -0.029 0.004 0.003
P39 0.067 0.114 0.074 -0.044 -0.013 0.007
S40 0.082 0.153 0.078 -0.031 -0.020 0.001
S41 0.078 0.074 0.095 -0.043 -0.033 0.015
P42 0.051 0.098 0.118 -0.065 -0.006 0.003
S43 0.075 0.112 0.079 -0.030 0.004 -0.004
P45 0.112 0.136 0.083 -0.037 -0.022 -0.058
S46 0.068 0.083 0.073 -0.022 0.000 0.016
P47 0.063 0.159 0.068 -0.031 0.002 -0.012
S48 0.073 0.104 0.121 -0.052 -0.023 0.026
P0AA 0.093 0.079 0.092 -0.025 0.009 0.006
P50 0.080 0.085 0.099 -0.032 0.006 0.006
S0AA 0.105 0.080 0.114 -0.038 -0.007 -0.007
S53 0.095 0.090 0.107 -0.055 -0.016 -0.006
P55 0.128 0.088 0.115 -0.035 -0.003 0.020
P56 0.114 0.124 0.106 -0.023 -0.039 -0.046
S2 0.074 0.077 0.072 -0.036 -0.011 -0.004
S12 0.150 0.112 0.091 -0.039 -0.037 0.044
S1AA 0.141 0.133 0.097 -0.056 -0.048 0.051
C34 0.105 0.095 0.105 -0.039 0.000 0.000
C64 0.105 0.096 0.106 -0.038 0.000 -0.001
C65 0.105 0.096 0.106 -0.038 0.000 0.000
C71 0.104 0.096 0.106 -0.038 0.000 0.000
C160 0.105 0.095 0.106 -0.038 0.001 0.000
C178 0.105 0.095 0.106 -0.038 0.001 0.000
C27 0.081 0.112 0.109 -0.047 -0.017 0.000
C29 0.113 0.105 0.130 -0.016 -0.002 0.000
C30 0.141 0.083 0.067 -0.020 -0.004 -0.012
C2AA 0.155 0.091 0.088 -0.023 -0.032 0.001
C33 0.105 0.096 0.108 -0.037 0.003 0.000
C5AA 0.112 0.127 0.080 -0.038 -0.050 0.031
C37 0.135 0.087 0.073 -0.039 0.004 0.003
C42 0.105 0.096 0.107 -0.037 0.001 0.000
C46 0.082 0.113 0.111 -0.044 -0.016 0.000
C47 0.155 0.091 0.088 -0.023 -0.032 0.000
C49 0.090 0.119 0.108 -0.058 -0.020 -0.006
C54 0.112 0.129 0.090 -0.029 -0.018 0.013
C55 0.105 0.095 0.106 -0.037 0.001 0.000
C58 0.116 0.105 0.126 -0.022 0.001 0.001
C60 0.044 0.125 0.122 -0.054 -0.004 -0.018
C61 0.081 0.113 0.110 -0.045 -0.017 0.000
C4AA 0.149 0.111 0.147 -0.042 0.007 0.036
C1AA 0.107 0.097 0.110 -0.036 0.002 -0.001
C66 0.143 0.085 0.096 -0.020 0.008 -0.042
C68 0.105 0.096 0.108 -0.037 0.002 -0.001
C70 0.092 0.060 0.102 -0.050 0.020 -0.016
C0AA 0.106 0.096 0.108 -0.037 0.003 0.000
C74 0.149 0.111 0.147 -0.042 0.007 0.036
C75 0.106 0.123 0.088 -0.035 -0.019 0.007
C76 0.089 0.118 0.108 -0.058 -0.019 -0.006
C81 0.092 0.119 0.106 -0.059 -0.021 -0.005
C82 0.105 0.095 0.106 -0.038 0.001 0.000
C84 0.104 0.096 0.105 -0.040 0.000 0.001
C85 0.087 0.118 0.109 -0.057 -0.018 -0.006
C5PA 0.102 0.127 0.088 -0.034 -0.018 0.011
C93 0.141 0.083 0.068 -0.020 -0.005 -0.012
C99 0.149 0.112 0.147 -0.042 0.007 0.036
C103 0.098 0.127 0.087 -0.035 -0.017 0.010
C109 0.105 0.147 0.096 -0.038 -0.010 -0.017
C110 0.149 0.111 0.146 -0.043 0.007 0.036
C111 0.106 0.096 0.107 -0.036 0.001 0.000
C112 0.105 0.096 0.107 -0.037 0.001 0.000
C113 0.082 0.113 0.110 -0.044 -0.016 0.001
C119 0.141 0.085 0.132 -0.014 -0.063 0.007
C121 0.155 0.091 0.088 -0.023 -0.032 0.001
C127 0.106 0.096 0.108 -0.037 0.003 -0.001
C129 0.155 0.092 0.089 -0.023 -0.032 0.001
C130 0.141 0.084 0.068 -0.020 -0.004 -0.012
C132 0.105 0.147 0.096 -0.038 -0.010 -0.018
C135 0.105 0.096 0.107 -0.037 0.001 0.000
C137 0.103 0.128 0.089 -0.033 -0.017 0.012
C138 0.149 0.111 0.148 -0.041 0.008 0.035
C248 0.149 0.111 0.149 -0.041 0.008 0.035
C230 0.149 0.111 0.149 -0.041 0.008 0.034
C5NA 0.149 0.111 0.149 -0.041 0.008 0.035
C45 0.149 0.111 0.148 -0.041 0.008 0.035
C199 0.149 0.111 0.148 -0.042 0.008 0.035
C144 0.155 0.092 0.089 -0.022 -0.032 0.001
C150 0.105 0.147 0.096 -0.038 -0.010 -0.017
C151 0.105 0.096 0.107 -0.037 0.001 -0.001
C153 0.089 0.119 0.112 -0.055 -0.017 -0.005
C2YA 0.135 0.180 0.149 -0.057 -0.019 -0.005
C5RA 0.091 0.121 0.115 -0.052 -0.015 -0.005
C5WA 0.139 0.185 0.152 -0.055 -0.016 -0.005
C4RA 0.090 0.121 0.116 -0.052 -0.015 -0.005
C2RA 0.090 0.120 0.112 -0.055 -0.017 -0.006
C154 0.103 0.128 0.088 -0.033 -0.017 0.012
C158 0.105 0.149 0.097 -0.038 -0.010 -0.018
C159 0.141 0.083 0.068 -0.020 -0.005 -0.012
C3AA 0.102 0.127 0.088 -0.034 -0.017 0.012
C169 0.082 0.113 0.111 -0.044 -0.016 0.001
C174 0.112 0.085 0.099 -0.048 -0.024 0.006
C175 0.102 0.128 0.088 -0.033 -0.018 0.013
C179 0.082 0.113 0.110 -0.045 -0.016 0.001
C184 0.141 0.083 0.068 -0.020 -0.004 -0.012
C188 0.106 0.148 0.097 -0.038 -0.009 -0.017
C87 0.106 0.148 0.097 -0.038 -0.010 -0.017
C173 0.106 0.148 0.098 -0.037 -0.008 -0.016
C146 0.106 0.148 0.098 -0.037 -0.009 -0.017
C208 0.106 0.147 0.098 -0.037 -0.009 -0.017
C152 0.105 0.147 0.097 -0.038 -0.009 -0.017
C190 0.105 0.147 0.096 -0.038 -0.010 -0.018
C195 0.103 0.123 0.108 -0.051 -0.020 0.002
C196 0.106 0.150 0.098 -0.038 -0.009 -0.018
C123 0.106 0.151 0.098 -0.039 -0.010 -0.018
C6JA 0.107 0.151 0.098 -0.039 -0.009 -0.018
C5JA 0.107 0.151 0.099 -0.039 -0.009 -0.018
C4JA 0.107 0.151 0.098 -0.038 -0.009 -0.018
C185 0.107 0.150 0.098 -0.038 -0.009 -0.018
C198 0.155 0.092 0.089 -0.023 -0.032 0.001
C203 0.106 0.096 0.108 -0.037 0.003 0.000
C205 0.149 0.111 0.146 -0.043 0.007 0.036
C43 0.149 0.111 0.146 -0.043 0.007 0.036
C128 0.149 0.111 0.146 -0.042 0.007 0.036
C134 0.149 0.111 0.146 -0.043 0.007 0.036
C8BA 0.149 0.111 0.146 -0.043 0.007 0.036
C72 0.149 0.110 0.146 -0.043 0.006 0.036
C213 0.104 0.096 0.105 -0.040 0.000 0.001
C220 0.201 0.100 0.133 0.012 -0.023 -0.012
C223 0.105 0.147 0.097 -0.038 -0.009 -0.017
C224 0.141 0.083 0.068 -0.020 -0.004 -0.012
C225 0.145 0.115 0.084 -0.022 -0.048 -0.049
C233 0.149 0.111 0.147 -0.042 0.008 0.036
C235 0.125 0.197 0.102 -0.086 -0.036 0.042
C6AA 0.086 0.116 0.108 -0.056 -0.018 -0.005
C31 0.083 0.121 0.083 -0.043 -0.019 0.004
C36 0.092 0.109 0.077 -0.044 -0.003 -0.004
C39 0.093 0.109 0.077 -0.044 -0.002 -0.004
C41 0.078 0.118 0.080 -0.046 -0.020 0.002
C3CA 0.078 0.118 0.080 -0.046 -0.019 0.003
C44 0.094 0.109 0.077 -0.044 -0.002 -0.004
C1DA 0.093 0.109 0.077 -0.044 -0.002 -0.004
C48 0.093 0.108 0.076 -0.044 -0.003 -0.005
C50 0.110 0.129 0.090 -0.030 -0.018 0.013
C52 0.079 0.118 0.081 -0.046 -0.020 0.002
C53 0.144 0.085 0.095 -0.020 0.008 -0.042
C5DA 0.093 0.109 0.076 -0.044 -0.003 -0.005
C1CA 0.084 0.123 0.084 -0.042 -0.019 0.004
C56 0.087 0.118 0.109 -0.056 -0.018 -0.005
C59 0.112 0.130 0.091 -0.028 -0.018 0.013
C6CA 0.116 0.105 0.125 -0.022 0.001 0.001
C63 0.093 0.109 0.077 -0.044 -0.003 -0.004
C4CA 0.104 0.097 0.105 -0.040 -0.001 0.001
C2CA 0.083 0.123 0.084 -0.040 -0.018 0.004
C2DA 0.094 0.109 0.077 -0.044 -0.002 -0.004
C2BA 0.091 0.119 0.106 -0.060 -0.022 -0.005
C0BA 0.091 0.119 0.106 -0.060 -0.022 -0.006
C7AA 0.087 0.117 0.108 -0.057 -0.018 -0.005
C83 0.079 0.119 0.082 -0.045 -0.018 0.003
C9CA 0.113 0.106 0.130 -0.016 -0.002 0.000
C88 0.093 0.109 0.077 -0.043 -0.002 -0.005
B95 0.074 0.087 0.082 -0.036 0.039 -0.036
C97 0.091 0.119 0.106 -0.060 -0.022 -0.006
C101 0.081 0.121 0.083 -0.043 -0.019 0.003
C105 0.101 0.123 0.108 -0.053 -0.020 0.000
C107 0.088 0.118 0.110 -0.055 -0.018 -0.005
C3BA 0.103 0.124 0.109 -0.051 -0.020 0.003
C114 0.094 0.109 0.077 -0.045 -0.002 -0.004
C115 0.144 0.085 0.096 -0.020 0.008 -0.041
C116 0.159 0.207 0.110 -0.083 -0.003 -0.053
C1VA 0.160 0.207 0.111 -0.083 -0.003 -0.052
C202 0.160 0.207 0.111 -0.083 -0.003 -0.052
C227 0.160 0.207 0.110 -0.083 -0.003 -0.052
C0VA 0.160 0.207 0.110 -0.083 -0.003 -0.052
C2HA 0.159 0.206 0.110 -0.083 -0.003 -0.053
C7CA 0.116 0.105 0.126 -0.022 0.001 0.001
C8AA 0.087 0.117 0.109 -0.056 -0.018 -0.005
C6BA 0.144 0.085 0.096 -0.019 0.008 -0.042
C3DA 0.094 0.110 0.077 -0.044 -0.002 -0.004
C131 0.144 0.085 0.096 -0.020 0.008 -0.041
C9AA 0.092 0.119 0.106 -0.059 -0.022 -0.005
C4DA 0.094 0.110 0.078 -0.044 -0.002 -0.004
C139 0.144 0.085 0.096 -0.019 0.008 -0.041
C140 0.104 0.097 0.106 -0.040 0.000 0.000
C5CA 0.112 0.130 0.091 -0.028 -0.017 0.013
C149 0.149 0.112 0.147 -0.042 0.007 0.036
C4BA 0.104 0.124 0.109 -0.051 -0.020 0.002
C1BA 0.091 0.119 0.106 -0.060 -0.022 -0.005
C166 0.084 0.123 0.084 -0.041 -0.019 0.004
C5BA 0.104 0.124 0.108 -0.051 -0.020 0.002
C171 0.112 0.130 0.091 -0.028 -0.017 0.013
C172 0.116 0.105 0.126 -0.022 0.001 0.001
C9BA 0.087 0.124 0.085 -0.041 -0.018 0.005
C108 0.087 0.124 0.084 -0.041 -0.018 0.005
C0CA 0.086 0.124 0.085 -0.041 -0.019 0.004
C122 0.086 0.124 0.085 -0.042 -0.019 0.004
C211 0.087 0.125 0.085 -0.040 -0.018 0.005
C163 0.086 0.124 0.085 -0.041 -0.018 0.005
C7BA 0.160 0.211 0.115 -0.074 -0.001 -0.050
C6UA 0.161 0.211 0.116 -0.072 0.001 -0.048
C192 0.161 0.211 0.117 -0.072 0.001 -0.049
C8YA 0.161 0.212 0.117 -0.072 0.001 -0.048
C0ZA 0.161 0.211 0.116 -0.073 0.000 -0.049
C9UA 0.161 0.211 0.116 -0.073 0.000 -0.049
C182 0.159 0.208 0.112 -0.080 -0.003 -0.052
C189 0.104 0.096 0.106 -0.040 0.000 0.000
C191 0.116 0.105 0.126 -0.022 0.001 0.001
C8CA 0.113 0.105 0.130 -0.017 -0.002 0.000
C201 0.104 0.124 0.109 -0.051 -0.020 0.002
C212 0.105 0.147 0.097 -0.038 -0.009 -0.017
C218 0.113 0.105 0.130 -0.016 -0.002 0.000
C0DA 0.113 0.105 0.130 -0.016 -0.002 0.000
C228 0.103 0.097 0.105 -0.040 -0.001 0.001
C239 0.111 0.129 0.090 -0.029 -0.018 0.012
C7DA 0.094 0.110 0.078 -0.043 -0.001 -0.004
C8DA 0.094 0.111 0.078 -0.043 -0.001 -0.004
C102 0.095 0.111 0.079 -0.043 0.000 -0.004
C7JA 0.095 0.111 0.079 -0.042 0.000 -0.004
C8JA 0.095 0.111 0.079 -0.042 0.000 -0.004
C9DA 0.094 0.110 0.078 -0.043 -0.001 -0.004
C9IA 0.093 0.101 0.130 -0.047 -0.057 0.027
C38 0.094 0.109 0.078 -0.044 -0.002 -0.004
C7GA 0.124 0.198 0.102 -0.084 -0.037 0.042
C1EA 0.093 0.109 0.077 -0.044 -0.003 -0.004
C6GA 0.124 0.198 0.102 -0.084 -0.036 0.042
C4GA 0.125 0.197 0.101 -0.085 -0.037 0.042
C0GA 0.107 0.126 0.088 -0.032 -0.019 0.009
C6HA 0.142 0.086 0.133 -0.013 -0.061 0.009
C2JA 0.112 0.100 0.118 -0.029 0.002 0.000
C0EA 0.094 0.110 0.077 -0.044 -0.002 -0.004
C9EA 0.134 0.175 0.147 -0.059 -0.021 -0.005
C1FA 0.134 0.175 0.148 -0.059 -0.021 -0.005
C0FA 0.134 0.175 0.147 -0.059 -0.021 -0.005
C6IA 0.114 0.141 0.117 -0.052 -0.038 -0.027
C69 0.133 0.178 0.147 -0.058 -0.021 -0.005
C7IA 0.115 0.142 0.118 -0.052 -0.036 -0.027
C5GA 0.263 0.265 0.152 -0.154 -0.131 0.166
C73 0.143 0.212 0.208 0.026 -0.052 0.028
C5EA 0.133 0.179 0.148 -0.058 -0.020 -0.005
C9HA 0.141 0.116 0.151 0.011 -0.009 0.006
C79 0.096 0.140 0.221 -0.013 -0.040 0.023
C80 0.128 0.158 0.136 -0.047 -0.018 -0.011
C2FA 0.126 0.157 0.134 -0.047 -0.019 -0.010
C1MA 0.128 0.158 0.136 -0.047 -0.018 -0.011
C2MA 0.128 0.159 0.137 -0.047 -0.018 -0.011
C86 0.129 0.160 0.138 -0.047 -0.018 -0.011
C3FA 0.128 0.159 0.137 -0.047 -0.019 -0.012
C8EA 0.134 0.176 0.148 -0.059 -0.020 -0.005
C92 0.133 0.179 0.148 -0.058 -0.021 -0.005
C3JA 0.119 0.142 0.122 -0.046 -0.032 -0.028
C95 0.123 0.155 0.133 -0.054 -0.026 -0.017
C96 0.119 0.142 0.123 -0.045 -0.032 -0.028
C100 0.134 0.175 0.147 -0.059 -0.021 -0.005
C2GA 0.172 0.143 0.146 -0.033 0.026 0.038
C4IA 0.115 0.146 0.114 -0.042 -0.038 -0.006
C7FA 0.143 0.212 0.208 0.026 -0.052 0.028
C9FA 0.178 0.150 0.154 -0.063 -0.068 0.010
C1IA 0.141 0.116 0.151 0.011 -0.009 0.006
C8HA 0.141 0.116 0.150 0.011 -0.009 0.006
C0IA 0.141 0.116 0.151 0.011 -0.009 0.006
C2IA 0.115 0.146 0.114 -0.043 -0.037 -0.006
C2EA 0.158 0.170 0.135 -0.072 -0.061 0.032
C124 0.123 0.155 0.133 -0.054 -0.026 -0.017
C1GA 0.172 0.144 0.147 -0.034 0.026 0.037
C133 0.125 0.156 0.135 -0.052 -0.024 -0.016
C136 0.180 0.176 0.086 -0.067 0.014 -0.022
C5HA 0.391 0.145 0.298 -0.105 -0.098 -0.027
C7EA 0.134 0.180 0.149 -0.057 -0.020 -0.005
C4EA 0.159 0.172 0.137 -0.072 -0.060 0.032
C5FA 0.123 0.155 0.132 -0.054 -0.026 -0.017
C155 0.132 0.181 0.148 -0.056 -0.022 -0.005
C156 0.095 0.139 0.221 -0.012 -0.041 0.022
C164 0.185 0.184 0.129 -0.019 -0.016 0.008
C6DA 0.186 0.185 0.129 -0.019 -0.016 0.008
C3YA 0.186 0.185 0.130 -0.019 -0.016 0.008
C8GA 0.186 0.185 0.129 -0.019 -0.016 0.008
C7RA 0.186 0.184 0.130 -0.019 -0.016 0.008
C187 0.186 0.184 0.130 -0.019 -0.016 0.008
C8IA 0.114 0.141 0.117 -0.053 -0.039 -0.027
C167 0.114 0.141 0.117 -0.052 -0.038 -0.027
C168 0.180 0.177 0.086 -0.067 0.014 -0.022
C7HA 0.097 0.140 0.221 -0.013 -0.040 0.022
C0JA 0.133 0.181 0.148 -0.056 -0.022 -0.004
C177 0.144 0.212 0.208 0.026 -0.052 0.028
C6EA 0.133 0.179 0.148 -0.058 -0.020 -0.005
C3EA 0.158 0.170 0.136 -0.072 -0.060 0.031
C3IA 0.115 0.147 0.115 -0.043 -0.036 -0.005
C6FA 0.119 0.142 0.122 -0.045 -0.032 -0.029
C197 0.180 0.176 0.086 -0.067 0.014 -0.022
C3HA 0.391 0.144 0.298 -0.105 -0.098 -0.028
C3GA 0.172 0.144 0.147 -0.033 0.026 0.037
C5IA 0.114 0.141 0.117 -0.052 -0.038 -0.026
C1JA 0.132 0.180 0.148 -0.056 -0.021 -0.005
C221 0.132 0.181 0.148 -0.056 -0.022 -0.004
C229 0.141 0.117 0.151 0.011 -0.009 0.006
C4FA 0.123 0.155 0.133 -0.054 -0.026 -0.017
C249 0.124 0.156 0.134 -0.053 -0.025 -0.016
C1KA 0.065 0.130 0.132 -0.076 0.007 -0.025
C4MA 0.118 0.149 0.119 -0.046 -0.030 -0.004
C9KA 0.119 0.143 0.123 -0.044 -0.032 -0.028
C7MA 0.119 0.149 0.120 -0.046 -0.028 -0.004
C5KA 0.122 0.152 0.130 -0.053 -0.028 -0.021
C2LA 0.148 0.381 0.125 -0.072 -0.068 0.136
C9MA 0.134 0.134 0.114 -0.025 -0.039 0.037
C4NA 0.092 0.138 0.220 -0.010 -0.042 0.020
C8MA 0.135 0.134 0.114 -0.025 -0.039 0.037
C6MA 0.119 0.149 0.121 -0.046 -0.028 -0.004
C6KA 0.121 0.150 0.127 -0.052 -0.029 -0.023
C8KA 0.119 0.142 0.123 -0.045 -0.032 -0.028
C3LA 0.141 0.188 0.153 -0.054 -0.016 -0.005
C6RA 0.140 0.188 0.153 -0.054 -0.016 -0.005
C2ZA 0.141 0.188 0.154 -0.054 -0.016 -0.005
C3AB 0.141 0.189 0.154 -0.054 -0.016 -0.005
C7XA 0.141 0.188 0.154 -0.054 -0.016 -0.005
C2SA 0.140 0.188 0.153 -0.054 -0.016 -0.005
C2KA 0.066 0.130 0.133 -0.074 0.007 -0.025
C9GA 0.121 0.133 0.121 -0.049 -0.025 -0.038
C2NA 0.092 0.138 0.220 -0.009 -0.042 0.020
C98 0.135 0.135 0.115 -0.025 -0.039 0.037
C9LA 0.148 0.381 0.125 -0.072 -0.068 0.136
C0NA 0.135 0.135 0.114 -0.025 -0.039 0.037
C7KA 0.120 0.148 0.125 -0.052 -0.031 -0.023
C3KA 0.113 0.106 0.130 -0.016 -0.002 0.000
C3MA 0.120 0.150 0.122 -0.047 -0.027 -0.005
C157 0.121 0.134 0.121 -0.049 -0.025 -0.038
C1NA 0.135 0.134 0.114 -0.026 -0.039 0.037
C0KA 0.180 0.177 0.086 -0.067 0.013 -0.022
C1HA 0.121 0.134 0.121 -0.049 -0.025 -0.037
C8LA 0.148 0.381 0.125 -0.072 -0.068 0.136
C3NA 0.092 0.138 0.220 -0.010 -0.042 0.020
C0MA 0.431 0.162 0.109 -0.030 -0.075 0.015
C204 0.121 0.134 0.121 -0.049 -0.025 -0.038
C7LA 0.148 0.381 0.125 -0.072 -0.068 0.136
C9JA 0.180 0.177 0.086 -0.067 0.013 -0.022
C5MA 0.119 0.149 0.121 -0.046 -0.028 -0.004
C240 0.092 0.138 0.220 -0.009 -0.043 0.020
C0HA 0.121 0.134 0.121 -0.049 -0.025 -0.038
C8RA 0.140 0.248 0.114 -0.058 -0.015 -0.063
C7PA 0.128 0.180 0.148 -0.044 -0.021 -0.002
C0PA 0.133 0.165 0.144 -0.045 -0.016 -0.014
C51 0.134 0.166 0.144 -0.045 -0.016 -0.014
C2PA 0.133 0.165 0.144 -0.046 -0.016 -0.015
C1PA 0.133 0.165 0.144 -0.046 -0.016 -0.015
C9OA 0.133 0.165 0.143 -0.046 -0.016 -0.014
C8OA 0.133 0.165 0.144 -0.046 -0.016 -0.014
C2QA 0.134 0.158 0.149 -0.051 -0.015 -0.015
C7QA 0.178 0.150 0.155 -0.063 -0.068 0.010
C1QA 0.130 0.181 0.148 -0.046 -0.020 -0.002
C3QA 0.135 0.158 0.149 -0.050 -0.015 -0.015
C89 0.133 0.164 0.144 -0.045 -0.016 -0.014
C241 0.132 0.163 0.143 -0.046 -0.017 -0.014
C117 0.131 0.162 0.143 -0.047 -0.018 -0.014
C4PA 0.132 0.163 0.143 -0.046 -0.017 -0.014
C141 0.131 0.162 0.142 -0.046 -0.017 -0.013
C3PA 0.132 0.164 0.143 -0.046 -0.016 -0.013
C91 0.128 0.180 0.148 -0.045 -0.021 -0.002
C9PA 0.129 0.180 0.148 -0.044 -0.020 -0.002
C8QA 0.178 0.150 0.155 -0.063 -0.068 0.010
C8PA 0.129 0.180 0.148 -0.044 -0.020 -0.002
C1SA 0.141 0.248 0.114 -0.058 -0.015 -0.062
C0RA 0.178 0.150 0.155 -0.063 -0.068 0.010
C5QA 0.134 0.159 0.148 -0.050 -0.016 -0.015
C6QA 0.135 0.158 0.150 -0.050 -0.015 -0.015
C9RA 0.141 0.248 0.115 -0.058 -0.014 -0.062
C0QA 0.129 0.180 0.148 -0.044 -0.021 -0.002
C0OA 0.146 0.199 0.156 -0.042 -0.017 0.001
C1OA 0.146 0.199 0.156 -0.043 -0.018 0.001
C9QA 0.178 0.150 0.155 -0.063 -0.068 0.010
C1RA 0.178 0.150 0.155 -0.063 -0.068 0.010
C0SA 0.141 0.248 0.114 -0.058 -0.015 -0.062
C35 0.134 0.193 0.143 -0.053 -0.015 -0.010
C8NA 0.134 0.193 0.143 -0.053 -0.014 -0.010
C4UA 0.134 0.194 0.144 -0.053 -0.015 -0.010
C7TA 0.134 0.194 0.143 -0.053 -0.015 -0.010
C4QA 0.134 0.194 0.144 -0.053 -0.015 -0.010
C6LA 0.134 0.193 0.143 -0.053 -0.015 -0.010
C9SA 0.133 0.193 0.143 -0.053 -0.015 -0.010
C1TA 0.133 0.192 0.143 -0.053 -0.015 -0.010
C3TA 0.133 0.192 0.143 -0.053 -0.015 -0.010
C2TA 0.134 0.192 0.144 -0.053 -0.015 -0.010
C0TA 0.133 0.192 0.143 -0.053 -0.015 -0.010
C8SA 0.133 0.193 0.143 -0.053 -0.015 -0.010
C4TA 0.134 0.193 0.143 -0.053 -0.014 -0.010
C9TA 0.134 0.193 0.143 -0.053 -0.014 -0.010
C8VA 0.134 0.193 0.144 -0.052 -0.014 -0.010
C7VA 0.134 0.193 0.144 -0.053 -0.014 -0.010
C8TA 0.134 0.193 0.144 -0.052 -0.014 -0.010
C0AB 0.134 0.193 0.144 -0.053 -0.014 -0.010
B47 0.121 0.139 0.099 -0.050 -0.002 -0.011
C5TA 0.134 0.193 0.143 -0.053 -0.015 -0.010
C5AB 0.134 0.193 0.143 -0.052 -0.015 -0.010
C0WA 0.134 0.193 0.143 -0.052 -0.015 -0.011
C5UA 0.134 0.193 0.143 -0.052 -0.014 -0.010
C3UA 0.134 0.194 0.143 -0.052 -0.014 -0.010
C7SA 0.134 0.193 0.143 -0.052 -0.014 -0.010
C3SA 0.161 0.181 0.140 -0.069 -0.060 0.033
C6ZA 0.162 0.181 0.141 -0.068 -0.060 0.033
C226 0.162 0.181 0.141 -0.068 -0.060 0.033
C180 0.161 0.180 0.141 -0.068 -0.060 0.033
C32 0.162 0.182 0.142 -0.068 -0.059 0.033
C4HA 0.162 0.181 0.142 -0.068 -0.059 0.033
B232 0.121 0.360 0.241 -0.231 0.083 -0.101
C5VA 0.142 0.190 0.156 -0.050 -0.014 0.003
C3WA 0.141 0.188 0.153 -0.054 -0.016 -0.006
C7OA 0.141 0.189 0.153 -0.054 -0.015 -0.006
C6OA 0.141 0.188 0.152 -0.054 -0.015 -0.007
C7YA 0.140 0.189 0.151 -0.054 -0.016 -0.007
C7ZA 0.141 0.188 0.152 -0.054 -0.016 -0.007
C2WA 0.141 0.188 0.153 -0.054 -0.016 -0.006
C0UA 0.140 0.188 0.153 -0.053 -0.016 -0.005
C67 0.140 0.187 0.153 -0.054 -0.016 -0.005
C4OA 0.139 0.185 0.152 -0.054 -0.017 -0.004
C3ZA 0.138 0.185 0.151 -0.053 -0.017 -0.004
C5OA 0.140 0.187 0.153 -0.053 -0.016 -0.004
C5LA 0.140 0.187 0.153 -0.053 -0.016 -0.005
C4VA 0.142 0.190 0.156 -0.050 -0.014 0.003
C106 0.121 0.134 0.122 -0.049 -0.025 -0.038
C244 0.142 0.190 0.156 -0.050 -0.014 0.002
C1XA 0.115 0.147 0.114 -0.042 -0.037 -0.006
C40 0.115 0.146 0.114 -0.042 -0.037 -0.006
C6XA 0.263 0.266 0.153 -0.153 -0.131 0.166
C0XA 0.302 0.259 0.146 -0.048 -0.121 -0.059
C3XA 0.133 0.180 0.148 -0.057 -0.021 -0.004
C8XA 0.144 0.212 0.208 0.027 -0.051 0.028
C4WA 0.092 0.139 0.220 -0.009 -0.042 0.020
C6WA 0.392 0.145 0.298 -0.104 -0.098 -0.027
C8WA 0.141 0.248 0.115 -0.058 -0.014 -0.062
C7WA 0.391 0.145 0.298 -0.104 -0.098 -0.027
C9WA 0.302 0.260 0.147 -0.047 -0.120 -0.058
C2XA 0.114 0.141 0.116 -0.053 -0.038 -0.027
C0YA 0.172 0.143 0.146 -0.034 0.026 0.038
C216 0.302 0.260 0.146 -0.048 -0.121 -0.058
C222 0.302 0.260 0.147 -0.047 -0.120 -0.058
C9YA 0.141 0.248 0.115 -0.058 -0.014 -0.062
C1LA 0.092 0.138 0.220 -0.010 -0.042 0.019
C6YA 0.141 0.189 0.154 -0.053 -0.016 -0.005
C7AB 0.141 0.189 0.154 -0.053 -0.015 -0.005
C238 0.142 0.191 0.154 -0.051 -0.016 -0.004
C94 0.142 0.190 0.154 -0.052 -0.015 -0.005
C2OA 0.142 0.190 0.154 -0.053 -0.015 -0.005
C3OA 0.141 0.189 0.154 -0.053 -0.015 -0.005
C1AB 0.115 0.147 0.115 -0.042 -0.037 -0.006
C2UA 0.146 0.198 0.156 -0.043 -0.018 0.000
C62 0.097 0.140 0.221 -0.013 -0.040 0.022
C2AB 0.146 0.198 0.157 -0.042 -0.017 0.001
C8FA 0.144 0.214 0.207 0.027 -0.051 0.029
C1WA 0.144 0.214 0.207 0.027 -0.051 0.028
C9VA 0.144 0.214 0.207 0.027 -0.051 0.028
C4YA 0.135 0.158 0.149 -0.050 -0.015 -0.015
C1ZA 0.148 0.381 0.125 -0.072 -0.068 0.136
C3RA 0.143 0.212 0.208 0.027 -0.052 0.028
C118 0.144 0.213 0.208 0.027 -0.051 0.028
C162 0.146 0.198 0.156 -0.043 -0.017 0.000
C4LA 0.142 0.190 0.156 -0.050 -0.014 0.003
C4AB 0.142 0.190 0.156 -0.050 -0.014 0.003
C200 0.142 0.190 0.156 -0.050 -0.014 0.003
C7UA 0.391 0.145 0.298 -0.104 -0.098 -0.027
C8ZA 0.302 0.260 0.147 -0.047 -0.120 -0.058
C120 0.392 0.145 0.298 -0.104 -0.098 -0.027
C0LA 0.145 0.198 0.156 -0.043 -0.017 0.000
C20 0.144 0.214 0.208 0.027 -0.050 0.028
C6NA 0.144 0.214 0.207 0.027 -0.051 0.029
C4KA 0.144 0.214 0.207 0.027 -0.051 0.028
C9NA 0.134 0.166 0.145 -0.044 -0.016 -0.013
C3VA 0.134 0.166 0.145 -0.044 -0.015 -0.013
C145 0.134 0.166 0.146 -0.043 -0.015 -0.013
C6VA 0.134 0.166 0.145 -0.043 -0.015 -0.013
C4SA 0.133 0.165 0.144 -0.044 -0.016 -0.013
C6PA 0.134 0.165 0.144 -0.044 -0.016 -0.014
C7NA 0.134 0.166 0.145 -0.044 -0.015 -0.013
C8UA 0.134 0.166 0.146 -0.044 -0.015 -0.013
C2VA 0.135 0.167 0.147 -0.043 -0.014 -0.013
C6TA 0.135 0.167 0.146 -0.043 -0.014 -0.013
C255 0.135 0.167 0.147 -0.043 -0.014 -0.013
C6SA 0.135 0.166 0.146 -0.043 -0.015 -0.013
B44 0.050 0.050 0.050 -0.019 0.002 -0.007
C5SA 0.050 0.050 0.050 -0.019 0.002 -0.007

loop_
_atom_type_symbol
_atom_type_description
_atom_type_scat_dispersion_real
_atom_type_scat_dispersion_imag
_atom_type_scat_source
C C 0.0181 0.0091 'International Tables Vol C Tables 4.2.6.8 and 6.1.1.4'
H H 0.0000 0.0000 'International Tables Vol C Tables 4.2.6.8 and 6.1.1.4'
Ag Ag 0.1306 4.2820 'International Tables Vol C Tables 4.2.6.8 and 6.1.1.4'
Au Au -4.4197 7.2980 'International Tables Vol C Tables 4.2.6.8 and 6.1.1.4'
B B 0.0090 0.0039 'International Tables Vol C Tables 4.2.6.8 and 6.1.1.4'
P P 0.2955 0.4335 'International Tables Vol C Tables 4.2.6.8 and 6.1.1.4'
S S 0.3331 0.5567 'International Tables Vol C Tables 4.2.6.8 and 6.1.1.4'

loop_
_geom_angle_atom_site_label_1
_geom_angle_atom_site_label_2
_geom_angle_atom_site_label_3
_geom_angle
Ag3 Au0A Ag8 60.47(5)
Ag3 Au0A Ag10 119.49(5)
Ag3 Au0A Ag11 61.39(5)
Ag3 Au0A Ag12 58.87(5)
Ag3 Au0A Ag13 119.04(6)
Ag3 Au0A Ag15 119.37(5)
Ag4 Au0A Ag3 179.22(8)
Ag4 Au0A Ag5 63.68(6)
Ag4 Au0A Ag6 116.07(7)
Ag4 Au0A Ag8 118.81(6)
Ag4 Au0A Ag9 65.60(6)
Ag4 Au0A Ag10 60.26(5)
Ag4 Au0A Ag11 118.86(5)
Ag4 Au0A Ag12 121.45(5)
Ag4 Au0A Ag13 61.67(5)
Ag4 Au0A Ag15 60.32(5)
Ag5 Au0A Ag3 115.55(7)
Ag5 Au0A Ag8 61.05(6)
Ag5 Au0A Ag10 58.66(5)
Ag5 Au0A Ag11 121.12(6)
Ag5 Au0A Ag12 119.36(6)
Ag5 Au0A Ag13 118.77(6)
Ag5 Au0A Ag15 61.74(6)
Ag6 Au0A Ag3 63.39(6)
Ag6 Au0A Ag5 65.55(6)
Ag6 Au0A Ag8 59.73(5)
Ag6 Au0A Ag9 177.46(7)
Ag6 Au0A Ag10 61.29(5)
Ag6 Au0A Ag11 119.50(6)
Ag6 Au0A Ag12 59.67(6)
Ag6 Au0A Ag13 118.93(5)
Ag6 Au0A Ag15 120.53(7)
Ag7 Au0A Ag3 64.27(6)
Ag7 Au0A Ag4 116.50(7)
Ag7 Au0A Ag5 179.24(5)
Ag7 Au0A Ag6 113.83(6)
Ag7 Au0A Ag8 119.13(6)
Ag7 Au0A Ag9 63.66(6)
Ag7 Au0A Ag10 120.71(6)
Ag7 Au0A Ag11 59.51(5)
Ag7 Au0A Ag12 59.89(6)
Ag7 Au0A Ag13 61.04(6)
Ag7 Au0A Ag15 119.02(6)
Ag8 Au0A Ag10 107.49(7)
Ag8 Au0A Ag11 72.87(6)
Ag8 Au0A Ag12 107.23(6)
Ag8 Au0A Ag13 178.66(5)
Ag9 Au0A Ag3 114.97(7)
Ag9 Au0A Ag5 116.95(6)
Ag9 Au0A Ag8 121.50(5)
Ag9 Au0A Ag10 119.32(6)
Ag9 Au0A Ag11 59.92(5)
Ag9 Au0A Ag12 117.91(7)
Ag9 Au0A Ag13 59.83(5)
Ag9 Au0A Ag15 61.86(6)
Ag10 Au0A Ag12 73.29(5)
Ag10 Au0A Ag13 71.57(6)
Ag11 Au0A Ag10 179.12(5)
Ag11 Au0A Ag12 107.40(5)
Ag11 Au0A Ag13 108.08(7)
Ag13 Au0A Ag12 71.63(5)
Ag15 Au0A Ag8 71.81(5)
Ag15 Au0A Ag10 108.51(6)
Ag15 Au0A Ag11 70.80(5)
Ag15 Au0A Ag12 178.12(6)
Ag15 Au0A Ag13 109.35(5)
Ag14 Au2 Ag16 64.89(8)
Ag14 Au2 Ag17 178.36(6)
Ag14 Au2 Ag19 116.80(7)
Ag14 Au2 Ag20 117.30(8)
Ag14 Au2 Ag24 115.33(8)
Ag14 Au2 Ag27 60.37(7)
Ag14 Au2 Ag29 61.93(7)
Ag14 Au2 Ag30 120.38(8)
Ag14 Au2 Ag32 120.53(8)
Ag14 Au2 Ag35 61.10(7)
Ag16 Au2 Ag17 116.08(8)
Ag16 Au2 Ag19 118.37(7)
Ag16 Au2 Ag24 179.59(9)
Ag16 Au2 Ag27 60.64(7)
Ag16 Au2 Ag29 59.33(6)
Ag16 Au2 Ag30 62.04(7)
Ag16 Au2 Ag32 122.16(6)
Ag16 Au2 Ag35 120.70(9)
Ag17 Au2 Ag19 61.62(7)
Ag17 Au2 Ag27 121.21(8)
Ag17 Au2 Ag29 117.23(8)
Ag17 Au2 Ag30 61.11(7)
Ag17 Au2 Ag32 60.29(7)
Ag17 Au2 Ag35 117.45(8)
Ag19 Au2 Ag27 177.15(9)
Ag19 Au2 Ag29 68.91(7)
Ag19 Au2 Ag30 110.97(8)
Ag19 Au2 Ag32 108.61(8)
Ag19 Au2 Ag35 69.84(7)
Ag20 Au2 Ag16 65.45(8)
Ag20 Au2 Ag17 62.59(8)
Ag20 Au2 Ag19 61.34(6)
Ag20 Au2 Ag24 114.16(9)
Ag20 Au2 Ag27 119.24(7)
Ag20 Au2 Ag29 60.92(7)
Ag20 Au2 Ag30 60.10(6)
Ag20 Au2 Ag32 117.30(8)
Ag20 Au2 Ag35 122.42(7)
Ag23 Au2 Ag14 65.79(8)
Ag23 Au2 Ag16 116.51(9)
Ag23 Au2 Ag17 114.34(8)
Ag23 Au2 Ag19 118.25(7)
Ag23 Au2 Ag20 176.85(10)
Ag23 Au2 Ag24 63.89(7)
Ag23 Au2 Ag27 61.34(7)
Ag23 Au2 Ag29 122.10(8)
Ag23 Au2 Ag30 118.21(7)
Ag23 Au2 Ag32 59.65(7)
Ag23 Au2 Ag35 59.15(7)
Ag24 Au2 Ag17 63.69(7)
Ag24 Au2 Ag19 61.23(6)
Ag24 Au2 Ag27 119.76(7)
Ag24 Au2 Ag29 120.41(6)
Ag24 Au2 Ag30 117.92(8)
Ag24 Au2 Ag32 58.08(6)
Ag24 Au2 Ag35 59.35(7)
Ag27 Au2 Ag29 108.75(9)
Ag27 Au2 Ag32 73.75(8)
Ag27 Au2 Ag35 108.16(9)
Ag29 Au2 Ag32 177.36(9)
Ag29 Au2 Ag35 74.76(6)
Ag30 Au2 Ag27 71.15(8)
Ag30 Au2 Ag29 108.61(7)
Ag30 Au2 Ag32 71.23(6)
Ag30 Au2 Ag35 176.63(8)
Ag35 Au2 Ag32 105.40(7)
Au0A Ag3 Ag6 57.94(5)
Au0A Ag3 Ag7 57.28(5)
Au0A Ag3 Ag8 63.69(5)
Au0A Ag3 Ag11 64.18(5)
Au0A Ag3 Ag12 66.19(5)
Au0A Ag3 Ag43 137.71(8)
Ag6 Ag3 Ag7 104.06(7)
Ag6 Ag3 Ag8 59.21(6)
Ag6 Ag3 Ag11 117.14(7)
Ag6 Ag3 Ag43 85.87(7)
Ag7 Ag3 Ag11 58.52(6)
Ag7 Ag3 Ag43 121.52(8)
Ag8 Ag3 Ag7 115.75(7)
Ag8 Ag3 Ag11 75.24(7)
Ag8 Ag3 Ag43 118.34(9)
Ag11 Ag3 Ag43 156.81(9)
Ag12 Ag3 Ag6 60.57(6)
Ag12 Ag3 Ag7 60.34(6)
Ag12 Ag3 Ag8 115.33(8)
Ag12 Ag3 Ag11 115.05(8)
Ag12 Ag3 Ag43 77.64(6)
S16 Ag3 Au0A 162.0(2)
S16 Ag3 Ag6 140.00(19)
S16 Ag3 Ag7 108.2(2)
S16 Ag3 Ag8 122.34(17)
S16 Ag3 Ag11 99.80(17)
S16 Ag3 Ag12 118.15(15)
S16 Ag3 Ag43 57.28(16)
Au0A Ag4 Ag5 58.49(5)
Au0A Ag4 Ag9 57.49(5)
Au0A Ag4 Ag10 65.70(5)
Au0A Ag4 Ag13 64.86(5)
Au0A Ag4 Ag15 63.76(5)
Au0A Ag4 Ag34 133.51(8)
Ag5 Ag4 Ag9 106.24(7)
Ag5 Ag4 Ag10 59.02(6)
Ag5 Ag4 Ag13 117.04(7)
Ag5 Ag4 Ag34 81.15(7)
Ag9 Ag4 Ag13 58.65(6)
Ag9 Ag4 Ag34 123.58(7)
Ag10 Ag4 Ag9 117.00(7)
Ag10 Ag4 Ag13 74.81(7)
Ag10 Ag4 Ag34 114.27(9)
Ag13 Ag4 Ag34 161.16(8)
Ag15 Ag4 Ag5 61.28(6)
Ag15 Ag4 Ag9 60.46(6)
Ag15 Ag4 Ag10 115.36(7)
Ag15 Ag4 Ag13 114.43(8)
Ag15 Ag4 Ag34 77.64(7)
S2 Ag4 Au0A 166.3(2)
S2 Ag4 Ag5 134.92(19)
S2 Ag4 Ag9 110.34(19)
S2 Ag4 Ag10 121.08(15)
S2 Ag4 Ag13 104.25(17)
S2 Ag4 Ag15 117.56(14)
S2 Ag4 Ag34 56.93(17)
Au0A Ag5 Ag4 57.83(6)
Au0A Ag5 Ag6 57.02(5)
Au0A Ag5 Ag8 63.51(6)
Au0A Ag5 Ag10 66.33(6)
Au0A Ag5 Ag15 62.60(6)
Au0A Ag5 Ag42 138.12(8)
Ag4 Ag5 Ag6 104.61(7)
Ag4 Ag5 Ag8 115.81(9)
Ag4 Ag5 Ag15 58.90(6)
Ag4 Ag5 Ag42 84.64(7)
Ag6 Ag5 Ag42 126.56(7)
Ag8 Ag5 Ag6 58.06(5)
Ag8 Ag5 Ag15 73.10(7)
Ag8 Ag5 Ag42 158.28(10)
Ag10 Ag5 Ag4 61.15(6)
Ag10 Ag5 Ag6 61.28(5)
Ag10 Ag5 Ag8 115.26(7)
Ag10 Ag5 Ag15 115.13(9)
Ag10 Ag5 Ag42 80.17(7)
Ag15 Ag5 Ag6 113.79(8)
Ag15 Ag5 Ag42 115.62(7)
S23 Ag5 Au0A 163.19(16)
S23 Ag5 Ag4 138.98(16)
S23 Ag5 Ag6 109.59(16)
S23 Ag5 Ag8 101.39(16)
S23 Ag5 Ag10 118.37(16)
S23 Ag5 Ag15 122.29(15)
S23 Ag5 Ag42 56.92(16)
Au0A Ag6 Ag3 58.67(5)
Au0A Ag6 Ag5 57.43(5)
Au0A Ag6 Ag8 64.51(6)
Au0A Ag6 Ag10 64.95(6)
Au0A Ag6 Ag12 66.09(6)
Au0A Ag6 Ag37 134.21(8)
Ag3 Ag6 Ag5 105.40(7)
Ag3 Ag6 Ag10 118.56(9)
Ag3 Ag6 Ag12 59.67(6)
Ag3 Ag6 Ag37 80.06(7)
Ag5 Ag6 Ag10 57.65(5)
Ag5 Ag6 Ag37 125.73(8)
Ag8 Ag6 Ag3 60.63(6)
Ag8 Ag6 Ag5 60.12(5)
Ag8 Ag6 Ag10 113.81(6)
Ag8 Ag6 Ag12 115.80(9)
Ag8 Ag6 Ag37 79.04(7)
Ag10 Ag6 Ag37 160.62(10)
Ag12 Ag6 Ag5 117.87(8)
Ag12 Ag6 Ag10 77.25(7)
Ag12 Ag6 Ag37 111.20(7)
S32 Ag6 Au0A 165.76(17)
S32 Ag6 Ag3 134.97(17)
S32 Ag6 Ag5 113.94(19)
S32 Ag6 Ag8 123.10(17)
S32 Ag6 Ag10 101.01(16)
S32 Ag6 Ag12 114.82(18)
S32 Ag6 Ag37 59.69(16)
Au0A Ag7 Ag3 58.45(6)
Au0A Ag7 Ag9 58.59(6)
Au0A Ag7 Ag11 65.94(6)
Au0A Ag7 Ag12 66.19(6)
Au0A Ag7 Ag13 65.37(6)
Au0A Ag7 Ag49 141.98(8)
Ag3 Ag7 Ag13 117.75(9)
Ag3 Ag7 Ag49 126.13(8)
Ag9 Ag7 Ag3 106.32(8)
Ag9 Ag7 Ag12 119.03(9)
Ag9 Ag7 Ag13 59.87(5)
Ag9 Ag7 Ag49 87.39(8)
Ag11 Ag7 Ag3 61.80(6)
Ag11 Ag7 Ag9 60.58(5)
Ag11 Ag7 Ag12 117.12(9)
Ag11 Ag7 Ag13 116.24(7)
Ag11 Ag7 Ag49 83.41(9)
Ag12 Ag7 Ag3 59.30(6)
Ag12 Ag7 Ag13 75.67(7)
Ag12 Ag7 Ag49 151.75(9)
Ag13 Ag7 Ag49 114.15(9)
S34 Ag7 Au0A 161.0(2)
S34 Ag7 Ag3 105.3(2)
S34 Ag7 Ag9 140.2(2)
S34 Ag7 Ag11 117.18(17)
S34 Ag7 Ag12 97.76(19)
S34 Ag7 Ag13 122.39(18)
S34 Ag7 Ag49 54.23(19)
Ag3 Ag8 Au0A 55.84(5)
Ag3 Ag8 Ag5 106.32(7)
Ag5 Ag8 Au0A 55.44(5)
Ag6 Ag8 Au0A 55.76(5)
Ag6 Ag8 Ag3 60.16(6)
Ag6 Ag8 Ag5 61.82(5)
S1A Ag8 Au0A 81.04(18)
S1A Ag8 Ag3 95.4(2)
S1A Ag8 Ag5 97.51(18)
S1A Ag8 Ag6 136.74(19)
S1A Ag8 S41 145.0(2)
S41 Ag8 Au0A 133.76(14)
S41 Ag8 Ag3 107.17(16)
S41 Ag8 Ag5 101.22(17)
S41 Ag8 Ag6 78.22(14)
Au0A Ag9 Ag4 56.91(5)
Au0A Ag9 Ag7 57.75(6)
Au0A Ag9 Ag11 65.25(6)
Au0A Ag9 Ag13 65.67(6)
Au0A Ag9 Ag15 62.56(6)
Au0A Ag9 Ag26 136.48(7)
Ag4 Ag9 Ag26 127.33(7)
Ag7 Ag9 Ag4 104.79(7)
Ag7 Ag9 Ag11 59.63(5)
Ag7 Ag9 Ag13 61.34(5)
Ag7 Ag9 Ag15 114.44(8)
Ag7 Ag9 Ag26 82.99(7)
Ag11 Ag9 Ag4 115.94(9)
Ag11 Ag9 Ag13 116.71(7)
Ag11 Ag9 Ag15 73.11(7)
Ag11 Ag9 Ag26 112.67(9)
Ag13 Ag9 Ag4 61.07(6)
Ag13 Ag9 Ag15 114.41(9)
Ag13 Ag9 Ag26 80.02(7)
Ag15 Ag9 Ag4 58.02(6)
Ag15 Ag9 Ag26 160.95(7)
S17 Ag9 Au0A 164.8(2)
S17 Ag9 Ag4 110.24(19)
S17 Ag9 Ag7 137.3(2)
S17 Ag9 Ag11 120.74(16)
S17 Ag9 Ag13 117.20(15)
S17 Ag9 Ag15 104.58(18)
S17 Ag9 Ag26 56.56(18)
Ag4 Ag10 Au0A 54.04(5)
Ag4 Ag10 Ag6 103.52(7)
Ag5 Ag10 Au0A 55.00(5)
Ag5 Ag10 Ag4 59.83(6)
Ag5 Ag10 Ag6 61.07(5)
Ag6 Ag10 Au0A 53.76(5)
S0A Ag10 Au0A 77.66(15)
S0A Ag10 Ag4 95.20(17)
S0A Ag10 Ag5 132.64(16)
S0A Ag10 Ag6 91.57(16)
S0A Ag10 S10 147.5(2)
S10 Ag10 Au0A 133.26(16)
S10 Ag10 Ag4 111.08(15)
S10 Ag10 Ag5 78.82(16)
S10 Ag10 Ag6 100.13(16)
Ag3 Ag11 Au0A 54.43(5)
Ag7 Ag11 Au0A 54.55(5)
Ag7 Ag11 Ag3 59.68(6)
Ag7 Ag11 Ag9 59.79(5)
Ag9 Ag11 Au0A 54.84(5)
Ag9 Ag11 Ag3 104.16(7)
S1A Ag11 Au0A 79.31(17)
S1A Ag11 Ag3 92.88(18)
S1A Ag11 Ag7 133.76(18)
S1A Ag11 Ag9 98.08(18)
S18 Ag11 Au0A 134.62(16)
S18 Ag11 Ag3 102.99(16)
S18 Ag11 Ag7 80.15(16)
S18 Ag11 Ag9 107.2(2)
S18 Ag11 S1A 145.5(2)
Ag3 Ag12 Au0A 54.94(4)
Ag3 Ag12 Ag6 59.75(6)
Ag3 Ag12 Ag7 60.37(6)
Ag6 Ag12 Au0A 54.24(5)
Ag6 Ag12 Ag7 103.49(7)
Ag7 Ag12 Au0A 53.91(5)
S0A Ag12 Au0A 76.76(14)
S0A Ag12 Ag3 131.65(15)
S0A Ag12 Ag6 92.1(2)
S0A Ag12 Ag7 94.58(17)
S19 Ag12 Au0A 136.32(15)
S19 Ag12 Ag3 82.22(15)
S19 Ag12 Ag6 114.0(2)
S19 Ag12 Ag7 100.11(18)
S19 Ag12 S0A 145.7(2)
Ag4 Ag13 Au0A 53.47(5)
Ag7 Ag13 Au0A 53.59(5)
Ag7 Ag13 Ag4 102.38(7)
Ag9 Ag13 Au0A 54.50(5)
Ag9 Ag13 Ag4 60.28(6)
Ag9 Ag13 Ag7 58.79(5)
S51 Ag13 Au0A 131.97(14)
S51 Ag13 Ag4 100.89(15)
S51 Ag13 Ag7 108.20(15)
S51 Ag13 Ag9 77.75(13)
S0A Ag13 Au0A 77.32(17)
S0A Ag13 Ag4 93.2(2)
S0A Ag13 Ag7 94.10(15)
S0A Ag13 Ag9 131.82(18)
S0A Ag13 S51 150.1(2)
Au2 Ag14 Ag16 58.09(8)
Au2 Ag14 Ag23 56.99(7)
Au2 Ag14 Ag27 64.96(9)
Au2 Ag14 Ag29 64.16(8)
Au2 Ag14 Ag35 64.75(8)
Au2 Ag14 Ag48 135.81(9)
Ag16 Ag14 Ag23 104.29(10)
Ag16 Ag14 Ag29 58.19(7)
Ag16 Ag14 Ag35 117.88(12)
Ag16 Ag14 Ag48 82.17(9)
Ag23 Ag14 Ag29 116.23(11)
Ag23 Ag14 Ag48 125.67(9)
Ag27 Ag14 Ag16 60.15(7)
Ag27 Ag14 Ag23 60.27(7)
Ag27 Ag14 Ag29 113.88(11)
Ag27 Ag14 Ag35 114.36(11)
Ag27 Ag14 Ag48 79.47(9)
Ag29 Ag14 Ag48 112.62(10)
Ag35 Ag14 Ag23 57.91(7)
Ag35 Ag14 Ag29 77.10(9)
Ag35 Ag14 Ag48 159.19(12)
S13 Ag14 Au2 165.8(2)
S13 Ag14 Ag16 136.0(2)
S13 Ag14 Ag23 111.1(2)
S13 Ag14 Ag27 117.89(19)
S13 Ag14 Ag29 121.9(2)
S13 Ag14 Ag35 102.92(18)
S13 Ag14 Ag48 56.27(18)
Ag4 Ag15 Au0A 55.92(4)
Ag4 Ag15 Ag5 59.81(6)
Ag4 Ag15 Ag9 61.52(6)
Ag5 Ag15 Au0A 55.66(5)
Ag5 Ag15 Ag9 105.94(7)
Ag9 Ag15 Au0A 55.58(5)
S52 Ag15 Au0A 135.87(15)
S52 Ag15 Ag4 80.40(14)
S52 Ag15 Ag5 109.90(18)
S52 Ag15 Ag9 100.47(18)
S1A Ag15 Au0A 81.30(14)
S1A Ag15 Ag4 137.20(15)
S1A Ag15 Ag5 96.62(18)
S1A Ag15 Ag9 97.3(2)
S1A Ag15 S52 142.2(2)
Au2 Ag16 Ag14 57.02(7)
Au2 Ag16 Ag20 56.99(7)
Au2 Ag16 Ag25 134.16(8)
Au2 Ag16 Ag27 64.22(7)
Au2 Ag16 Ag29 65.14(7)
Au2 Ag16 Ag30 62.76(7)
Ag14 Ag16 Ag20 104.23(8)
Ag14 Ag16 Ag25 83.89(9)
Ag14 Ag16 Ag30 114.07(10)
Ag20 Ag16 Ag25 121.85(8)
Ag27 Ag16 Ag14 59.28(7)
Ag27 Ag16 Ag20 114.98(11)
Ag27 Ag16 Ag25 117.99(12)
Ag27 Ag16 Ag30 72.78(10)
Ag29 Ag16 Ag14 61.50(7)
Ag29 Ag16 Ag20 60.29(8)
Ag29 Ag16 Ag25 76.01(8)
Ag29 Ag16 Ag27 116.11(8)
Ag29 Ag16 Ag30 113.60(11)
Ag30 Ag16 Ag20 57.91(8)
Ag30 Ag16 Ag25 161.91(9)
S14 Ag16 Au2 163.1(2)
S14 Ag16 Ag14 138.9(2)
S14 Ag16 Ag20 107.2(2)
S14 Ag16 Ag25 57.1(2)
S14 Ag16 Ag27 125.40(17)
S14 Ag16 Ag29 114.22(16)
S14 Ag16 Ag30 104.9(2)
Au2 Ag17 Ag19 62.21(8)
Au2 Ag17 Ag20 58.23(8)
Au2 Ag17 Ag24 58.03(7)
Au2 Ag17 Ag30 63.12(8)
Au2 Ag17 Ag32 65.37(8)
Au2 Ag17 Ag44 135.14(9)
Ag19 Ag17 Ag32 112.92(10)
Ag19 Ag17 Ag44 80.61(8)
Ag20 Ag17 Ag19 60.22(7)
Ag20 Ag17 Ag24 106.09(10)
Ag20 Ag17 Ag30 59.50(7)
Ag20 Ag17 Ag32 117.97(12)
Ag20 Ag17 Ag44 82.48(9)
Ag24 Ag17 Ag19 59.71(7)
Ag24 Ag17 Ag30 114.74(12)
Ag24 Ag17 Ag32 58.21(7)
Ag24 Ag17 Ag44 123.82(8)
Ag30 Ag17 Ag19 113.01(11)
Ag30 Ag17 Ag32 73.96(9)
Ag30 Ag17 Ag44 116.81(9)
Ag32 Ag17 Ag44 158.97(12)
S26 Ag17 Au2 164.6(2)
S26 Ag17 Ag19 121.27(17)
S26 Ag17 Ag20 137.1(2)
S26 Ag17 Ag24 109.36(19)
S26 Ag17 Ag30 121.92(16)
S26 Ag17 Ag32 101.04(19)
S26 Ag17 Ag44 57.97(18)
S51 Ag18 Ag28 116.43(14)
P42 Ag18 Ag28 93.17(16)
P42 Ag18 S51 108.1(2)
P42 Ag18 S2 136.8(2)
S2 Ag18 Ag28 72.59(14)
S2 Ag18 S51 114.8(2)
Au2 Ag19 Ag29 56.77(6)
Ag17 Ag19 Au2 56.17(7)
Ag17 Ag19 Ag29 103.11(8)
Ag20 Ag19 Au2 55.81(6)
Ag20 Ag19 Ag17 58.68(7)
Ag20 Ag19 Ag24 105.04(8)
Ag20 Ag19 Ag29 55.05(7)
Ag24 Ag19 Au2 56.21(6)
Ag24 Ag19 Ag17 59.89(7)
Ag24 Ag19 Ag29 105.82(10)
S11 Ag19 Au2 132.50(17)
S11 Ag19 Ag17 76.45(17)
S11 Ag19 Ag20 104.03(18)
S11 Ag19 Ag24 99.18(19)
S11 Ag19 Ag29 150.72(19)
S1AA Ag19 Au2 82.4(2)
S1AA Ag19 Ag17 138.5(2)
S1AA Ag19 Ag20 100.9(2)
S1AA Ag19 Ag24 97.9(2)
S1AA Ag19 Ag29 45.9(2)
S1AA Ag19 S11 144.7(3)
Au2 Ag20 Ag16 57.56(7)
Au2 Ag20 Ag17 59.18(7)
Au2 Ag20 Ag19 62.85(7)
Au2 Ag20 Ag29 64.50(7)
Au2 Ag20 Ag30 64.20(7)
Au2 Ag20 Ag39 131.80(9)
Ag16 Ag20 Ag39 125.49(8)
Ag17 Ag20 Ag16 106.95(9)
Ag17 Ag20 Ag19 61.09(7)
Ag17 Ag20 Ag29 117.40(9)
Ag17 Ag20 Ag30 61.46(7)
Ag17 Ag20 Ag39 77.91(9)
Ag19 Ag20 Ag16 112.95(10)
Ag19 Ag20 Ag29 70.78(8)
Ag19 Ag20 Ag39 115.91(11)
Ag29 Ag20 Ag16 58.26(8)
Ag29 Ag20 Ag39 163.61(10)
Ag30 Ag20 Ag16 60.95(8)
Ag30 Ag20 Ag19 115.48(9)
Ag30 Ag20 Ag29 114.51(11)
Ag30 Ag20 Ag39 77.12(9)
S21 Ag20 Au2 171.6(2)
S21 Ag20 Ag16 118.1(2)
S21 Ag20 Ag17 128.5(2)
S21 Ag20 Ag19 116.34(17)
S21 Ag20 Ag29 107.2(2)
S21 Ag20 Ag30 121.18(16)
S21 Ag20 Ag39 56.5(2)
S23 Ag21 Ag36 80.94(14)
S41 Ag21 Ag36 117.82(16)
S41 Ag21 S23 111.3(2)
P50 Ag21 Ag36 83.07(18)
P50 Ag21 S23 111.7(3)
P50 Ag21 S41 134.5(3)
S21 Ag22 Ag31 76.02(15)
S21 Ag22 S29 114.2(3)
P27 Ag22 Ag31 92.59(16)
P27 Ag22 S21 136.9(3)
P27 Ag22 S29 108.9(3)
S29 Ag22 Ag31 108.60(15)
Au2 Ag23 Ag14 57.22(7)
Au2 Ag23 Ag24 58.76(7)
Au2 Ag23 Ag27 64.50(7)
Au2 Ag23 Ag32 66.66(8)
Au2 Ag23 Ag35 66.06(7)
Au2 Ag23 Ag50 137.87(10)
Ag14 Ag23 Ag50 128.49(10)
Ag24 Ag23 Ag14 104.66(9)
Ag24 Ag23 Ag27 118.01(11)
Ag24 Ag23 Ag32 58.95(8)
Ag24 Ag23 Ag50 82.21(8)
Ag27 Ag23 Ag14 58.97(7)
Ag27 Ag23 Ag50 157.61(11)
Ag32 Ag23 Ag14 119.14(10)
Ag32 Ag23 Ag27 77.79(10)
Ag32 Ag23 Ag50 108.14(11)
Ag35 Ag23 Ag14 60.81(7)
Ag35 Ag23 Ag24 60.10(9)
Ag35 Ag23 Ag27 115.84(10)
Ag35 Ag23 Ag32 115.69(12)
Ag35 Ag23 Ag50 81.71(9)
S43 Ag23 Au2 168.5(2)
S43 Ag23 Ag14 118.3(2)
S43 Ag23 Ag24 131.2(2)
S43 Ag23 Ag27 104.0(2)
S43 Ag23 Ag32 111.9(2)
S43 Ag23 Ag35 122.40(19)
S43 Ag23 Ag50 53.58(19)
Au2 Ag24 Ag17 58.28(7)
Au2 Ag24 Ag19 62.56(7)
Au2 Ag24 Ag23 57.34(7)
Au2 Ag24 Ag32 66.87(7)
Au2 Ag24 Ag35 65.17(7)
Au2 Ag24 Ag47 141.07(9)
Ag17 Ag24 Ag47 126.39(10)
Ag19 Ag24 Ag17 60.40(7)
Ag19 Ag24 Ag47 156.37(10)
Ag23 Ag24 Ag17 104.86(8)
Ag23 Ag24 Ag19 113.69(11)
Ag23 Ag24 Ag47 87.48(9)
Ag32 Ag24 Ag17 61.63(7)
Ag32 Ag24 Ag19 116.63(8)
Ag32 Ag24 Ag23 60.73(8)
Ag32 Ag24 Ag35 116.52(11)
Ag32 Ag24 Ag47 82.22(8)
Ag35 Ag24 Ag17 117.83(10)
Ag35 Ag24 Ag19 72.57(9)
Ag35 Ag24 Ag23 59.21(8)
Ag35 Ag24 Ag47 113.26(10)
S46 Ag24 Au2 164.1(2)
S46 Ag24 Ag17 109.6(2)
S46 Ag24 Ag19 103.19(17)
S46 Ag24 Ag23 138.50(19)
S46 Ag24 Ag32 118.42(17)
S46 Ag24 Ag35 119.24(17)
S46 Ag24 Ag47 53.49(16)
Ag16 Ag25 Ag48 77.72(9)
S14 Ag25 Ag16 50.92(18)
S14 Ag25 Ag48 106.60(17)
S29 Ag25 Ag16 77.89(19)
S29 Ag25 Ag48 133.35(18)
S29 Ag25 S14 87.3(2)
S31 Ag25 Ag16 122.0(2)
S31 Ag25 Ag48 47.8(2)
S31 Ag25 S14 120.1(2)
S31 Ag25 S29 152.1(3)
Ag9 Ag26 Ag49 83.71(9)
S51 Ag26 Ag9 74.60(16)
S51 Ag26 Ag49 127.64(16)
S51 Ag26 S17 87.4(2)
S17 Ag26 Ag9 50.76(15)
S17 Ag26 Ag49 114.27(16)
S30 Ag26 Ag9 130.5(2)
S30 Ag26 Ag49 49.6(2)
S30 Ag26 S51 143.6(2)
S30 Ag26 S17 128.3(2)
Ag14 Ag27 Au2 54.67(7)
Ag14 Ag27 Ag16 60.57(7)
Ag14 Ag27 Ag23 60.76(7)
Ag16 Ag27 Au2 55.14(6)
Ag16 Ag27 Ag23 104.95(8)
Ag23 Ag27 Au2 54.16(6)
S35 Ag27 Au2 132.62(19)
S35 Ag27 Ag14 78.3(2)
S35 Ag27 Ag16 109.2(2)
S35 Ag27 Ag23 100.3(2)
S12 Ag27 Au2 79.2(2)
S12 Ag27 Ag14 133.6(2)
S12 Ag27 Ag16 98.7(3)
S12 Ag27 Ag23 90.3(2)
S12 Ag27 S35 146.2(3)
S52 Ag28 Ag18 118.29(15)
S52 Ag28 S17 111.8(2)
P12 Ag28 Ag18 84.13(17)
P12 Ag28 S52 140.1(2)
P12 Ag28 S17 106.1(3)
S17 Ag28 Ag18 72.93(13)
Au2 Ag29 Ag19 54.33(6)
Ag14 Ag29 Au2 53.91(7)
Ag14 Ag29 Ag19 98.69(9)
Ag16 Ag29 Au2 55.53(6)
Ag16 Ag29 Ag14 60.31(7)
Ag16 Ag29 Ag19 102.69(9)
Ag16 Ag29 Ag20 61.45(8)
Ag20 Ag29 Au2 54.57(6)
Ag20 Ag29 Ag14 104.21(9)
Ag20 Ag29 Ag19 54.17(7)
S29 Ag29 Au2 135.61(15)
S29 Ag29 Ag14 115.2(2)
S29 Ag29 Ag16 81.15(15)
S29 Ag29 Ag19 141.9(2)
S29 Ag29 Ag20 98.76(19)
S29 Ag29 S1AA 143.7(3)
S1AA Ag29 Au2 79.9(2)
S1AA Ag29 Ag14 90.5(3)
S1AA Ag29 Ag16 135.1(2)
S1AA Ag29 Ag19 45.0(3)
S1AA Ag29 Ag20 99.1(3)
Ag16 Ag30 Au2 55.19(6)
Ag17 Ag30 Au2 55.77(6)
Ag17 Ag30 Ag16 105.27(8)
Ag20 Ag30 Au2 55.70(6)
Ag20 Ag30 Ag16 61.13(8)
Ag20 Ag30 Ag17 59.03(7)
S37 Ag30 Au2 134.40(17)
S37 Ag30 Ag16 101.4(2)
S37 Ag30 Ag17 106.7(2)
S37 Ag30 Ag20 78.91(17)
S37 Ag30 S12 146.6(3)
S12 Ag30 Au2 78.7(2)
S12 Ag30 Ag16 95.7(3)
S12 Ag30 Ag17 95.9(2)
S12 Ag30 Ag20 134.4(2)
S14 Ag31 Ag22 79.45(15)
P25 Ag31 Ag22 83.34(16)
P25 Ag31 S14 111.8(3)
P25 Ag31 S37 129.2(3)
S37 Ag31 Ag22 118.54(17)
S37 Ag31 S14 116.9(3)
Ag17 Ag32 Au2 54.34(7)
Ag23 Ag32 Au2 53.69(7)
Ag23 Ag32 Ag17 103.51(9)
Ag24 Ag32 Au2 55.05(6)
Ag24 Ag32 Ag17 60.16(7)
Ag24 Ag32 Ag23 60.32(8)
S48 Ag32 Au2 134.21(17)
S48 Ag32 Ag17 102.4(2)
S48 Ag32 Ag23 109.0(2)
S48 Ag32 Ag24 79.29(17)
S12 Ag32 Au2 77.3(2)
S12 Ag32 Ag17 96.5(2)
S12 Ag32 Ag23 90.5(3)
S12 Ag32 Ag24 132.3(2)
S12 Ag32 S48 148.4(3)
S26 Ag33 Ag40 69.95(14)
P38 Ag33 Ag40 86.92(17)
P38 Ag33 S26 111.1(3)
P38 Ag33 S48 133.2(3)
S48 Ag33 Ag40 118.06(18)
S48 Ag33 S26 114.5(3)
Ag42 Ag34 Ag4 78.62(7)
S52 Ag34 Ag4 73.83(14)
S52 Ag34 Ag42 131.18(16)
S52 Ag34 S2 87.3(2)
S28 Ag34 Ag4 124.43(16)
S28 Ag34 Ag42 49.17(16)
S28 Ag34 S52 153.2(2)
S28 Ag34 S2 119.5(2)
S2 Ag34 Ag4 48.03(12)
S2 Ag34 Ag42 103.16(14)
Ag14 Ag35 Au2 54.15(7)
Ag23 Ag35 Au2 54.79(6)
Ag23 Ag35 Ag14 61.27(8)
Ag23 Ag35 Ag24 60.68(8)
Ag24 Ag35 Au2 55.48(6)
Ag24 Ag35 Ag14 105.42(9)
S40 Ag35 Au2 134.0(2)
S40 Ag35 Ag14 105.9(2)
S40 Ag35 Ag23 79.20(19)
S40 Ag35 Ag24 104.9(2)
S1AA Ag35 Au2 80.0(2)
S1AA Ag35 Ag14 91.6(2)
S1AA Ag35 Ag23 134.7(2)
S1AA Ag35 Ag24 98.1(3)
S1AA Ag35 S40 145.8(3)
S10 Ag36 Ag21 108.59(15)
S32 Ag36 Ag21 76.44(15)
S32 Ag36 S10 112.2(3)
P55 Ag36 Ag21 93.5(2)
P55 Ag36 S10 108.9(3)
P55 Ag36 S32 138.7(3)
Ag43 Ag37 Ag6 80.67(8)
S32 Ag37 Ag6 48.33(15)
S32 Ag37 Ag43 102.47(18)
S41 Ag37 Ag6 73.07(15)
S41 Ag37 Ag43 131.4(2)
S41 Ag37 S32 89.7(2)
S53 Ag37 Ag6 126.5(2)
S53 Ag37 Ag43 48.7(2)
S53 Ag37 S32 119.0(2)
S53 Ag37 S41 151.2(2)
S16 Ag38 Ag45 69.63(15)
S18 Ag38 Ag45 121.99(17)
S18 Ag38 S16 111.5(3)
P56 Ag38 Ag45 85.0(2)
P56 Ag38 S16 117.0(3)
P56 Ag38 S18 130.5(3)
Ag44 Ag39 Ag20 78.54(8)
S21 Ag39 Ag20 47.06(17)
S21 Ag39 Ag44 93.43(16)
S33 Ag39 Ag20 128.94(19)
S33 Ag39 Ag44 51.16(18)
S33 Ag39 S21 119.4(3)
S33 Ag39 S37 151.5(3)
S37 Ag39 Ag20 71.12(19)
S37 Ag39 Ag44 135.7(2)
S37 Ag39 S21 89.0(3)
S11 Ag40 Ag33 121.00(16)
S46 Ag40 Ag33 73.27(14)
S46 Ag40 S11 109.8(3)
P0AA Ag40 Ag33 90.53(18)
P0AA Ag40 S11 115.3(3)
P0AA Ag40 S46 134.0(3)
S13 Ag41 Ag46 77.91(16)
P39 Ag41 Ag46 84.22(16)
P39 Ag41 S13 111.8(3)
P39 Ag41 S40 123.1(3)
S40 Ag41 Ag46 114.3(2)
S40 Ag41 S13 124.3(3)
Ag5 Ag42 Ag34 79.87(8)
S10 Ag42 Ag5 74.58(16)
S10 Ag42 Ag34 132.4(2)
S10 Ag42 S23 88.01(19)
S23 Ag42 Ag5 50.40(17)
S23 Ag42 Ag34 105.51(16)
S28 Ag42 Ag5 125.7(2)
S28 Ag42 Ag34 49.1(2)
S28 Ag42 S10 151.8(2)
S28 Ag42 S23 119.7(2)
Ag3 Ag43 Ag37 77.92(7)
S16 Ag43 Ag3 50.25(13)
S16 Ag43 Ag37 103.58(17)
S19 Ag43 Ag3 78.90(14)
S19 Ag43 Ag37 131.08(18)
S19 Ag43 S16 93.4(2)
S53 Ag43 Ag3 124.01(18)
S53 Ag43 Ag37 49.94(18)
S53 Ag43 S16 117.3(2)
S53 Ag43 S19 148.8(2)
Ag39 Ag44 Ag17 77.38(9)
S11 Ag44 Ag17 72.12(19)
S11 Ag44 Ag39 131.2(3)
S11 Ag44 S26 89.4(2)
S26 Ag44 Ag17 47.3(2)
S26 Ag44 Ag39 97.04(17)
S33 Ag44 Ag17 119.1(2)
S33 Ag44 Ag39 50.6(2)
S33 Ag44 S11 166.1(3)
S33 Ag44 S26 104.3(3)
S19 Ag45 Ag38 122.05(16)
S19 Ag45 S34 99.6(2)
S34 Ag45 Ag38 71.00(16)
P45 Ag45 Ag38 91.9(2)
P45 Ag45 S19 123.8(3)
P45 Ag45 S34 135.3(3)
S35 Ag46 Ag41 111.12(18)
S43 Ag46 Ag41 79.45(18)
S43 Ag46 S35 119.4(3)
P47 Ag46 Ag41 90.7(2)
P47 Ag46 S35 108.9(3)
P47 Ag46 S43 131.2(3)
Ag50 Ag47 Ag24 79.63(10)
S46 Ag47 Ag24 48.07(17)
S46 Ag47 Ag50 109.44(19)
S48 Ag47 Ag24 71.96(19)
S48 Ag47 Ag50 119.5(3)
S48 Ag47 S46 89.2(2)
S0AA Ag47 Ag24 128.8(3)
S0AA Ag47 Ag50 51.5(3)
S0AA Ag47 S46 129.5(2)
S0AA Ag47 S48 141.1(3)
Ag14 Ag48 Ag25 80.03(9)
S13 Ag48 Ag14 50.9(2)
S13 Ag48 Ag25 107.27(19)
S31 Ag48 Ag14 124.2(2)
S31 Ag48 Ag25 47.4(2)
S31 Ag48 S13 120.6(3)
S31 Ag48 S35 149.6(2)
S35 Ag48 Ag14 76.0(2)
S35 Ag48 Ag25 130.9(3)
S35 Ag48 S13 89.6(3)
Ag7 Ag49 Ag26 80.37(8)
S18 Ag49 Ag7 76.10(19)
S18 Ag49 Ag26 119.29(19)
S18 Ag49 S34 92.6(2)
S30 Ag49 Ag7 128.3(2)
S30 Ag49 Ag26 50.64(19)
S30 Ag49 S18 137.8(2)
S30 Ag49 S34 129.6(3)
S34 Ag49 Ag7 50.95(18)
S34 Ag49 Ag26 113.54(19)
Ag47 Ag50 Ag23 87.41(9)
S40 Ag50 Ag23 73.06(19)
S40 Ag50 Ag47 124.0(3)
S40 Ag50 S43 94.6(3)
S43 Ag50 Ag23 48.1(2)
S43 Ag50 Ag47 110.4(2)
S0AA Ag50 Ag23 135.9(2)
S0AA Ag50 Ag47 51.4(2)
S0AA Ag50 S40 139.7(3)
S0AA Ag50 S43 125.5(3)
Ag13 S51 Ag18 105.0(3)
Ag13 S51 Ag26 102.3(2)
Ag26 S51 Ag18 110.1(2)
C27 S51 Ag13 112.8(11)
C27 S51 Ag18 112.6(10)
C27 S51 Ag26 113.3(12)
Ag15 S52 Ag28 109.3(3)
Ag15 S52 Ag34 101.3(2)
Ag28 S52 Ag34 107.6(2)
C2XA S52 Ag15 111.5(12)
C2XA S52 Ag28 112.4(14)
C2XA S52 Ag34 114.1(13)
Ag10 S0A Ag12 98.7(3)
Ag10 S0A Ag13 96.7(2)
Ag13 S0A Ag12 95.6(2)
C119 S0A Ag10 115.4(15)
C119 S0A Ag12 119.9(12)
C119 S0A Ag13 125.0(16)
Ag8 S1A Ag11 95.5(2)
Ag8 S1A Ag15 92.0(2)
Ag15 S1A Ag11 91.2(2)
C2IA S1A Ag8 119.5(14)
C2IA S1A Ag11 126.7(14)
C2IA S1A Ag15 123.3(13)
Ag10 S10 Ag36 105.9(2)
Ag10 S10 Ag42 101.0(2)
Ag42 S10 Ag36 115.2(3)
C47 S10 Ag10 113.6(14)
C47 S10 Ag36 114.3(11)
C47 S10 Ag42 106.4(10)
Ag19 S11 Ag40 108.5(3)
Ag19 S11 Ag44 108.8(3)
Ag44 S11 Ag40 102.2(3)
C49 P12 Ag28 118.7(12)
C76 P12 Ag28 110.7(10)
C76 P12 C49 105.3(15)
C81 P12 Ag28 112.1(11)
C81 P12 C49 104.2(14)
C81 P12 C76 104.7(16)
Ag14 S13 Ag41 93.3(4)
Ag14 S13 Ag48 72.8(2)
Ag41 S13 Ag48 141.7(3)
C8FA S13 Ag14 104.3(18)
C8FA S13 Ag41 106.7(18)
C8FA S13 Ag48 111.2(19)
Ag16 S14 Ag25 71.96(18)
Ag16 S14 Ag31 96.8(3)
Ag31 S14 Ag25 141.7(3)
C5PA S14 Ag16 117.1(12)
C5PA S14 Ag25 117.4(14)
C5PA S14 Ag31 100.4(13)
Ag3 S16 Ag38 102.9(3)
Ag3 S16 Ag43 72.47(18)
Ag38 S16 Ag43 139.7(3)
C70 S16 Ag3 112.4(9)
C70 S16 Ag38 100.7(10)
C70 S16 Ag43 118.3(10)
Ag9 S17 Ag26 72.68(15)
Ag9 S17 Ag28 98.5(3)
Ag28 S17 Ag26 145.3(2)
C195 S17 Ag9 112.5(11)
C195 S17 Ag26 112.7(12)
C195 S17 Ag28 101.7(12)
Ag11 S18 Ag38 106.8(3)
Ag11 S18 Ag49 105.4(2)
Ag38 S18 Ag49 98.7(2)
C220 S18 Ag11 111.8(16)
C220 S18 Ag38 119.6(15)
C220 S18 Ag49 113.0(18)
Ag12 S19 Ag43 98.6(2)
Ag12 S19 Ag45 114.5(2)
Ag43 S19 Ag45 97.4(2)
C225 S19 Ag12 119.7(9)
C225 S19 Ag43 105.6(12)
C225 S19 Ag45 115.9(11)
Ag20 S21 Ag22 97.0(3)
Ag20 S21 Ag39 76.5(2)
Ag22 S21 Ag39 138.9(3)
C58 S21 Ag20 111.9(10)
C58 S21 Ag22 100.2(12)
C58 S21 Ag39 120.1(12)
Ag5 S23 Ag21 99.2(2)
Ag5 S23 Ag42 72.68(19)
Ag21 S23 Ag42 139.5(2)
C95 S23 Ag5 107.1(17)
C95 S23 Ag21 100.5(14)
C95 S23 Ag42 119.9(14)
C31 P25 Ag31 109.1(10)
C1CA P25 Ag31 118.2(11)
C1CA P25 C31 105.1(16)
C1CA P25 C9BA 106.1(11)
C9BA P25 Ag31 112.0(8)
C9BA P25 C31 105.3(12)
Ag17 S26 Ag33 100.9(3)
Ag17 S26 Ag44 74.7(2)
Ag33 S26 Ag44 141.6(2)
C7PA S26 Ag17 111.3(18)
C7PA S26 Ag33 107.5(19)
C7PA S26 Ag44 109.6(19)
C31 P27 Ag22 111.0(11)
C31 P27 C52 104.7(14)
C31 P27 C101 106.1(13)
C52 P27 Ag22 109.6(9)
C52 P27 C101 103.1(15)
C101 P27 Ag22 121.0(11)
Ag34 S28 Ag42 81.7(2)
C3HA S28 Ag34 107(2)
C3HA S28 Ag42 114.6(16)
Ag25 S29 Ag22 116.0(2)
Ag29 S29 Ag22 106.0(3)
Ag29 S29 Ag25 96.4(2)
C29 S29 Ag22 109.6(13)
C29 S29 Ag25 113.7(13)
C29 S29 Ag29 114.5(15)
Ag49 S30 Ag26 79.8(3)
C66 S30 Ag26 109.8(11)
C66 S30 Ag49 104.6(13)
Ag25 S31 Ag48 84.8(3)
C30 S31 Ag25 110.8(11)
C30 S31 Ag48 108.9(11)
Ag6 S32 Ag36 101.5(2)
Ag6 S32 Ag37 71.98(19)
Ag36 S32 Ag37 137.9(3)
C5AA S32 Ag6 105.9(12)
C5AA S32 Ag36 108.8(13)
C5AA S32 Ag37 113.1(13)
Ag39 S33 Ag44 78.3(3)
C6FA S33 Ag39 103.5(16)
C6FA S33 Ag44 114.5(11)
Ag7 S34 Ag45 109.1(3)
Ag7 S34 Ag49 74.8(2)
Ag45 S34 Ag49 142.2(3)
C240 S34 Ag7 114.3(14)
C240 S34 Ag45 103.4(17)
C240 S34 Ag49 108.9(16)
Ag27 S35 Ag46 100.2(3)
Ag27 S35 Ag48 100.8(3)
Ag48 S35 Ag46 114.4(3)
C54 S35 Ag27 115.6(13)
C54 S35 Ag46 111.8(9)
C54 S35 Ag48 113.1(10)
Ag30 S37 Ag31 105.8(3)
Ag30 S37 Ag39 103.2(3)
Ag39 S37 Ag31 109.2(3)
C9IA S37 Ag30 113.3(11)
C9IA S37 Ag31 111.2(14)
C9IA S37 Ag39 113.6(14)
C71 P38 Ag33 118.9(14)
C71 P38 C82 104.1(16)
C71 P38 C213 105.0(17)
C82 P38 Ag33 108.4(13)
C213 P38 Ag33 113.8(12)
C213 P38 C82 105.5(16)
C109 P39 Ag41 119.2(15)
C109 P39 C158 105.3(19)
C109 P39 C3SA 108.8(15)
C158 P39 Ag41 109.7(12)
C3SA P39 Ag41 112.1(12)
C3SA P39 C158 99.7(16)
Ag35 S40 Ag41 96.7(3)
Ag35 S40 Ag50 106.7(3)
Ag50 S40 Ag41 108.1(3)
C9FA S40 Ag35 116.2(16)
C9FA S40 Ag41 112(2)
C9FA S40 Ag50 115.3(19)
Ag8 S41 Ag21 107.1(2)
Ag8 S41 Ag37 102.7(3)
Ag37 S41 Ag21 109.0(2)
C60 S41 Ag8 111.6(11)
C60 S41 Ag21 110.8(10)
C60 S41 Ag37 115.2(9)
C76 P42 Ag18 110.8(11)
C76 P42 C153 109.7(12)
C85 P42 Ag18 111.1(10)
C85 P42 C76 103.5(16)
C85 P42 C153 104.2(13)
C153 P42 Ag18 116.5(9)
Ag23 S43 Ag46 93.4(3)
Ag23 S43 Ag50 78.3(2)
Ag46 S43 Ag50 136.7(3)
C75 S43 Ag23 108.6(12)
C75 S43 Ag46 110.4(12)
C75 S43 Ag50 112.5(12)
C116 P45 Ag45 114.3(11)
C116 P45 C157 108.2(15)
C182 P45 Ag45 113.8(14)
C182 P45 C116 98.0(19)
C182 P45 C157 107(2)
C157 P45 Ag45 113.9(13)
Ag24 S46 Ag40 99.1(3)
Ag24 S46 Ag47 78.4(2)
Ag40 S46 Ag47 141.3(3)
C235 S46 Ag24 109.3(12)
C235 S46 Ag40 108.0(15)
C235 S46 Ag47 109.2(14)
C158 P47 Ag46 116.9(13)
C158 P47 C188 106.0(15)
C188 P47 Ag46 117.5(10)
C196 P47 Ag46 111.6(9)
C196 P47 C158 99.3(14)
C196 P47 C188 103.3(12)
Ag32 S48 Ag47 107.7(3)
Ag33 S48 Ag32 104.9(3)
Ag33 S48 Ag47 104.5(3)
C5VA S48 Ag32 106.8(13)
C5VA S48 Ag33 110.3(18)
C5VA S48 Ag47 121.5(18)
C33 P0AA Ag40 116.1(13)
C42 P0AA Ag40 116.4(14)
C42 P0AA C33 104.0(17)
C42 P0AA C82 103.3(18)
C82 P0AA Ag40 113.8(12)
C82 P0AA C33 101.4(15)
C4AA P50 Ag21 112.4(15)
C4AA P50 C80 103.6(18)
C205 P50 Ag21 117.3(13)
C205 P50 C4AA 104.4(18)
C205 P50 C80 103.9(14)
C80 P50 Ag21 113.9(11)
Ag47 S0AA Ag50 77.1(3)
C174 S0AA Ag47 109.7(10)
C174 S0AA Ag50 106.1(12)
Ag43 S53 Ag37 81.4(2)
C8RA S53 Ag37 105.4(17)
C8RA S53 Ag43 109(2)
C4AA P55 Ag36 111.2(15)
C74 P55 Ag36 124(2)
C74 P55 C4AA 104(2)
C74 P55 C199 100.1(18)
C199 P55 Ag36 112.7(11)
C199 P55 C4AA 103.0(18)
C7BA P56 Ag38 114.6(13)
C7BA P56 C182 108.1(19)
C182 P56 Ag38 109.2(16)
C164 P56 Ag38 112.1(14)
C164 P56 C7BA 102.4(18)
C164 P56 C182 110(2)
Ag4 S2 Ag18 99.5(2)
Ag4 S2 Ag34 75.04(18)
Ag18 S2 Ag34 142.2(2)
C37 S2 Ag4 112.2(9)
C37 S2 Ag18 102.6(12)
C37 S2 Ag34 114.2(12)
Ag27 S12 Ag30 92.6(3)
Ag27 S12 Ag32 100.6(3)
Ag32 S12 Ag30 93.5(3)
C1OA S12 Ag27 114.1(14)
C1OA S12 Ag30 123.2(18)
C1OA S12 Ag32 126.0(16)
Ag19 S1AA Ag29 89.1(3)
Ag19 S1AA Ag35 91.0(3)
Ag35 S1AA Ag29 99.0(3)
C7FA S1AA Ag19 116.3(16)
C7FA S1AA Ag29 127.6(18)
C7FA S1AA Ag35 123.5(17)
C178 C34 C71 124(4)
C65 C64 C160 117(4)
C64 C65 C71 128(4)
C34 C71 P38 125(3)
C34 C71 C65 110(3)
C65 C71 P38 125(3)
C178 C160 C64 121(3)
C160 C178 C34 119(4)
C46 C27 S51 112(3)
C46 C27 C61 114(3)
C61 C27 S51 113(2)
C9CA C29 S29 107(3)
C8CA C29 S29 112(3)
C8CA C29 C9CA 111(3)
C93 C30 S31 112(2)
C93 C30 C224 122(3)
C224 C30 S31 111(2)
C47 C2AA C129 111(3)
C68 C33 P0AA 118(2)
C68 C33 C127 122(3)
C127 C33 P0AA 120(3)
C2LA C5AA S32 119(3)
C2LA C5AA C7LA 106(4)
C7LA C5AA S32 111(3)
C9EA C37 S2 112(3)
C9EA C37 C8EA 113(3)
C8EA C37 S2 110(2)
C55 C42 P0AA 124(3)
C55 C42 C135 104(3)
C135 C42 P0AA 132(3)
C27 C46 C113 109(3)
C2AA C47 S10 110(2)
C2AA C47 C121 113(3)
C121 C47 S10 107(2)
C69 C49 P12 120(3)
C5EA C49 P12 118(3)
C5EA C49 C69 122(4)
C50 C54 S35 114.0(18)
C239 C54 S35 113.2(18)
C239 C54 C50 114.6(16)
C42 C55 C151 131(4)
C6CA C58 S21 113.4(17)
C6CA C58 C172 116.2(14)
C172 C58 S21 118.9(18)
C4MA C60 S41 112(3)
C4MA C60 C3MA 114(3)
C3MA C60 S41 109(2)
C169 C61 C27 114(3)
P50 C4AA P55 109(3)
C0AA C1AA C68 117(3)
C53 C66 S30 110(2)
C131 C66 S30 114(2)
C131 C66 C53 112(3)
C1AA C68 C33 120(3)
C9MA C70 S16 117(2)
C8MA C70 S16 112(2)
C8MA C70 C9MA 102(3)
C203 C0AA C1AA 123(3)
C110 C74 P55 116(4)
C110 C74 C233 118(5)
C233 C74 P55 125(4)
C0GA C75 S43 110(3)
C0GA C75 C1GA 108(3)
C1GA C75 S43 111(3)
P42 C76 P12 110.8(19)
C97 C81 P12 120(3)
C97 C81 C9AA 115(3)
C9AA C81 P12 125(2)
P0AA C82 P38 113.6(19)
C213 C84 C4CA 122(3)
C6AA C85 P42 117(3)
C107 C85 P42 128(3)
C107 C85 C6AA 114(3)
C103 C5PA S14 117(3)
C103 C5PA C137 110(3)
C137 C5PA S14 115(2)
C30 C93 C130 107(3)
C149 C99 C110 123(5)
C5PA C103 C3AA 113(3)
C132 C109 P39 126(4)
C132 C109 C150 118(4)
C150 C109 P39 115(3)
C74 C110 C99 115(5)
C151 C111 C112 129(4)
C135 C112 C111 113(4)
C179 C113 C46 114(3)
C6HA C119 S0A 118(2)
C6HA C119 C156 108(4)
C156 C119 S0A 111(3)
C198 C121 C47 105(3)
C203 C127 C33 112(3)
C144 C129 C2AA 111(3)
C93 C130 C184 109(3)
C109 C132 C223 122(4)
C112 C135 C42 128(4)
C5PA C137 C154 116(3)
C248 C138 C199 120.0
C138 C248 C230 120.0
C248 C230 C5NA 120.0
C45 C5NA C230 120.0
C5NA C45 C199 120.0
C138 C199 P55 120.6(16)
C45 C199 P55 118.9(16)
C45 C199 C138 120.0
C129 C144 C198 112(3)
C109 C150 C190 123(4)
C111 C151 C55 113(4)
C2YA C153 P42 114.9(13)
C2YA C153 C2RA 120.0
C2RA C153 P42 125.1(13)
C153 C2YA C5RA 120.0
C5WA C5RA C2YA 120.0
C5RA C5WA C4RA 120.0
C2RA C4RA C5WA 120.0
C4RA C2RA C153 120.0
C137 C154 C175 110(3)
P47 C158 P39 103.8(19)
C184 C159 C224 106(2)
C175 C3AA C103 114(3)
C61 C169 C179 120(3)
C136 C174 S0AA 114(3)
C136 C174 C197 112(3)
C197 C174 S0AA 113(3)
C3AA C175 C154 106(3)
C113 C179 C169 110(3)
C159 C184 C130 109(3)
C87 C188 P47 122.7(16)
C87 C188 C152 120.0
C152 C188 P47 117.2(17)
C173 C87 C188 120.0
C87 C173 C146 120.0
C208 C146 C173 120.0
C152 C208 C146 120.0
C208 C152 C188 120.0
C150 C190 C212 121(4)
C105 C195 S17 112(3)
C3BA C195 S17 118(3)
C3BA C195 C105 118(3)
C123 C196 P47 119.5(15)
C123 C196 C185 120.0
C185 C196 P47 120.3(15)
C6JA C123 C196 120.0
C123 C6JA C5JA 120.0
C4JA C5JA C6JA 120.0
C185 C4JA C5JA 120.0
C4JA C185 C196 120.0
C121 C198 C144 105(3)
C0AA C203 C127 126(3)
C43 C205 P50 119(2)
C43 C205 C72 120.0
C72 C205 P50 121(2)
C128 C43 C205 120.0
C134 C128 C43 120.0
C128 C134 C8BA 120.0
C134 C8BA C72 120.0
C8BA C72 C205 120.0
C84 C213 P38 116(3)
C189 C213 P38 124(3)
C189 C213 C84 120(3)
C9HA C220 S18 96(3)
C8HA C220 S18 109(4)
C8HA C220 C9HA 108(4)
C212 C223 C132 119(4)
C30 C224 C159 116(3)
C0XA C225 S19 114.2(16)
C8ZA C225 S19 119.0(18)
C8ZA C225 C0XA 117.5(15)
C0MA C233 C74 121(6)
C7GA C235 S46 119.0(17)
C7GA C235 C4GA 117.3(18)
C4GA C235 S46 115.9(18)
C7AA C6AA C85 119(3)
P25 C31 P27 111.4(18)
C5DA C36 C48 114(3)
C88 C39 C63 119(3)
C3CA C41 C52 122(3)
C41 C3CA C1KA 123(3)
C1DA C44 C2DA 127(3)
C44 C1DA B95 127(3)
C44 C1DA C3DA 114(3)
C3DA C1DA B95 119(3)
C88 C48 C36 117(3)
C54 C50 C171 113.3(17)
C41 C52 P27 121(2)
C83 C52 P27 122(3)
C83 C52 C41 117(3)
C139 C53 C66 109(3)
C36 C5DA C63 126(3)
C2CA C1CA P25 125(3)
C2CA C1CA C166 117(3)
C166 C1CA P25 118(3)
C8AA C56 C7AA 119(3)
C5CA C59 C171 115.2(16)
C191 C6CA C58 118.1(15)
C39 C63 C5DA 114(3)
C39 C63 B95 119(3)
C5DA C63 B95 127(3)
C84 C4CA C140 118(3)
C1CA C2CA C7KA 127(3)
C114 C2DA C44 119(3)
C97 C2BA C1BA 119(3)
C9AA C0BA C1BA 124(4)
C56 C7AA C6AA 123(3)
C2KA C83 C52 119(3)
C3KA C9CA C29 110(4)
C48 C88 C39 130(4)
C1DA B95 C7DA 107(2)
C63 B95 C1DA 109(2)
C63 B95 C7DA 111(2)
C63 B95 C0EA 112(2)
C0EA B95 C1DA 110(2)
C0EA B95 C7DA 108(2)
C2BA C97 C81 127(4)
C2QA C101 P27 114(3)
C6QA C101 P27 122(3)
C6QA C101 C2QA 124(4)
C195 C105 C5BA 116(3)
C85 C107 C8AA 128(3)
C195 C3BA C4BA 113(3)
C4DA C114 C2DA 118(3)
C139 C115 C6BA 108(3)
C1VA C116 P45 116.2(15)
C1VA C116 C2HA 120.0
C2HA C116 P45 123.8(16)
C116 C1VA C202 120.0
C227 C202 C1VA 120.0
C202 C227 C0VA 120.0
C2HA C0VA C227 120.0
C0VA C2HA C116 120.0
C5SA C7CA C172 117(3)
C56 C8AA C107 116(3)
C131 C6BA C115 112(3)
C1DA C3DA C4DA 119(3)
C66 C131 C6BA 115(3)
C0BA C9AA C81 119(3)
C114 C4DA C3DA 122(3)
C115 C139 C53 115(3)
C228 C140 C4CA 118(3)
C59 C5CA C239 115.3(16)
C99 C149 C0MA 119(6)
C201 C4BA C3BA 111(3)
C2BA C1BA C0BA 117(3)
C5KA C166 C1CA 116(3)
C201 C5BA C105 112(3)
C59 C171 C50 112.5(16)
C7CA C172 C58 117.3(15)
C108 C9BA P25 124.9(11)
C108 C9BA C163 120.0
C163 C9BA P25 115.1(11)
C9BA C108 C0CA 120.0
C122 C0CA C108 120.0
C211 C122 C0CA 120.0
C163 C211 C122 120.0
C211 C163 C9BA 120.0
C6UA C7BA P56 124(2)
C6UA C7BA C9UA 120.0
C9UA C7BA P56 116(2)
C192 C6UA C7BA 120.0
C8YA C192 C6UA 120.0
C192 C8YA C0ZA 120.0
C9UA C0ZA C8YA 120.0
C0ZA C9UA C7BA 120.0
P45 C182 P56 113(3)
C213 C189 C228 124(3)
C6CA C191 C5SA 107(2)
C29 C8CA C0DA 107(3)
C5BA C201 C4BA 117(3)
C190 C212 C223 117(4)
C0DA C218 C3KA 102(3)
C218 C0DA C8CA 108(3)
C140 C228 C189 118(3)
C54 C239 C5CA 114.4(16)
C8DA C7DA B95 121.3(15)
C8DA C7DA C9DA 120.0
C9DA C7DA B95 118.7(15)
C102 C8DA C7DA 120.0
C8DA C102 C7JA 120.0
C102 C7JA C8JA 120.0
C7JA C8JA C9DA 120.0
C8JA C9DA C7DA 120.0
C155 C9IA S37 116(3)
C155 C9IA C221 121(3)
C221 C9IA S37 112(3)
C0EA C38 C4EA 120(4)
C235 C7GA C6GA 117.8(15)
C0EA C1EA C2EA 128(4)
C6XA C6GA C7GA 119.1(13)
C235 C4GA C5GA 116.0(16)
C75 C0GA C2GA 109(3)
C119 C6HA C79 122(4)
C6FA C2JA C96 107(3)
C38 C0EA B95 123(3)
C1EA C0EA B95 122(3)
C1EA C0EA C38 115(3)
C37 C9EA C0FA 115(4)
C100 C1FA C8EA 109(5)
C100 C0FA C9EA 106(4)
C167 C6IA C7IA 111(3)
C7EA C69 C49 120(5)
C6IA C7IA C8IA 110(3)
C6XA C5GA C4GA 118.9(14)
C7FA C73 C177 111(3)
C6EA C5EA C49 118(5)
C229 C9HA C220 90(3)
C7HA C79 C6HA 104(4)
C2FA C80 P50 118.0(18)
C2FA C80 C3FA 120.0
C3FA C80 P50 121.8(18)
C80 C2FA C1MA 120.0
C2FA C1MA C2MA 120.0
C86 C2MA C1MA 120.0
C2MA C86 C3FA 120.0
C86 C3FA C80 120.0
C1FA C8EA C37 112(4)
C7EA C92 C6EA 121(6)
C6FA C3JA C9KA 106(3)
C124 C95 S23 112(3)
C124 C95 C249 107(4)
C249 C95 S23 110(3)
C8KA C96 C2JA 117(4)
C1FA C100 C0FA 131(5)
C0GA C2GA C3GA 98(4)
C1XA C4IA C2IA 111(4)
C73 C7FA S1AA 113(3)
C73 C7FA C118 118(2)
C118 C7FA S1AA 112(3)
C0RA C9FA S40 120(4)
C0RA C9FA C1RA 109(4)
C1RA C9FA S40 115(3)
C8HA C1IA C0IA 108(4)
C220 C8HA C1IA 104(4)
C1IA C0IA C229 102(4)
C4IA C2IA S1A 113(3)
C4IA C2IA C3IA 109(3)
C3IA C2IA S1A 108(3)
C1EA C2EA C3EA 114(5)
C95 C124 C5FA 110(4)
C0YA C1GA C75 110(5)
C4FA C133 C5FA 109(4)
C174 C136 C0KA 121(4)
C6WA C5HA C3HA 118.4(9)
C69 C7EA C92 120(6)
C3EA C4EA C38 125(5)
C133 C5FA C124 103(3)
C9IA C155 C1JA 109(4)
C62 C156 C119 104(4)
C6DA C164 P56 129(2)
C6DA C164 C187 120.0
C187 C164 P56 111(2)
C164 C6DA C3YA 120.0
C8GA C3YA C6DA 120.0
C3YA C8GA C7RA 120.0
C187 C7RA C8GA 120.0
C7RA C187 C164 120.0
C5IA C8IA C7IA 105(3)
C6IA C167 C2XA 108(3)
C197 C168 C9JA 106(4)
C79 C7HA C62 125(4)
C3XA C0JA C221 115(4)
C3RA C177 C73 119.3(18)
C5EA C6EA C92 119(5)
C4EA C3EA C2EA 118(5)
C2IA C3IA C1AB 112(3)
C2JA C6FA S33 115(3)
C2JA C6FA C3JA 105(3)
C3JA C6FA S33 105(3)
C174 C197 C168 117(4)
C5HA C3HA S28 115(3)
C7UA C3HA S28 113(3)
C7UA C3HA C5HA 118.0(11)
C0YA C3GA C2GA 106(4)
C2XA C5IA C8IA 107(3)
C3XA C1JA C155 115(4)
C0JA C221 C9IA 112(4)
C9HA C229 C0IA 101(4)
C133 C4FA C249 106(4)
C95 C249 C4FA 108(4)
C3CA C1KA C2KA 116(3)
C7MA C4MA C60 116(4)
C8KA C9KA C3JA 110(3)
C4MA C7MA C6MA 108(3)
C6KA C5KA C166 123(4)
C5AA C2LA C8LA 126(6)
C0NA C9MA C70 123(4)
C1LA C4NA C2NA 115.6(16)
C70 C8MA C1NA 118(3)
C5MA C6MA C7MA 114(3)
C5KA C6KA C7KA 123(5)
C96 C8KA C9KA 117(4)
C6RA C3LA C2SA 120.0
C6RA C3LA B44 122(2)
C2SA C3LA B44 117(2)
C3LA C6RA C2ZA 120.0
C6RA C2ZA C3AB 120.0
C7XA C3AB C2ZA 120.0
C3AB C7XA C2SA 120.0
C7XA C2SA C3LA 120.0
C83 C2KA C1KA 123(3)
C157 C9GA C204 117(4)
C240 C2NA C4NA 115.4(18)
C0NA C98 C1NA 119(4)
C1ZA C9LA C8LA 109(5)
C9MA C0NA C98 113(4)
C2CA C7KA C6KA 114(4)
C9CA C3KA C218 103(3)
C60 C3MA C5MA 109(3)
C9GA C157 P45 119(4)
C9GA C157 C1HA 127(4)
C1HA C157 P45 114(3)
C8MA C1NA C98 97(3)
C136 C0KA C9JA 108(4)
C157 C1HA C106 116(4)
C9LA C8LA C2LA 113(5)
C4WA C3NA C240 116.7(16)
C233 C0MA C149 121(7)
C0HA C204 C9GA 111(3)
C5AA C7LA C1ZA 111(4)
C0KA C9JA C168 111(3)
C6MA C5MA C3MA 108(4)
C2NA C240 S34 117(2)
C2NA C240 C3NA 116.5(18)
C3NA C240 S34 118(2)
C106 C0HA C204 130(5)
C1SA C8RA S53 120(4)
C1SA C8RA C9RA 113(4)
C9RA C8RA S53 113(3)
C9PA C7PA S26 110(4)
C9PA C7PA C8PA 105(4)
C8PA C7PA S26 108(3)
C51 C0PA C8OA 120.0
C51 C0PA B232 114.2(19)
C8OA C0PA B232 125.8(19)
C2PA C51 C0PA 120.0
C51 C2PA C1PA 120.0
C9OA C1PA C2PA 120.0
C1PA C9OA C8OA 120.0
C9OA C8OA C0PA 120.0
C101 C2QA C5QA 113(4)
C8QA C7QA C9QA 121(4)
C91 C1QA C0QA 112(5)
C6QA C3QA C4YA 101(4)
C241 C89 C3PA 120.0
C241 C89 B232 125(2)
C3PA C89 B232 115(2)
C89 C241 C117 120.0
C4PA C117 C241 120.0
C141 C4PA C117 120.0
C4PA C141 C3PA 120.0
C141 C3PA C89 120.0
C1QA C91 C9PA 112(5)
C7PA C9PA C91 115(4)
C7QA C8QA C1RA 112(4)
C0QA C8PA C7PA 110(4)
C8RA C1SA C8WA 119(5)
C9FA C0RA C9QA 114(5)
C4YA C5QA C2QA 112(5)
C101 C6QA C3QA 130(5)
C9YA C9RA C8RA 110(5)
C1QA C0QA C8PA 113(4)
C0LA C0OA C162 114.9(18)
C2AB C1OA S12 118(3)
C162 C1OA S12 113(3)
C162 C1OA C2AB 117.3(19)
C7QA C9QA C0RA 119(4)
C9FA C1RA C8QA 123(4)
C9YA C0SA C8WA 105(5)
C8NA C35 C6LA 120.0
C8NA C35 B47 126(2)
C6LA C35 B47 114(2)
C4UA C8NA C35 120.0
C7TA C4UA C8NA 120.0
C4QA C7TA C4UA 120.0
C7TA C4QA C6LA 120.0
C4QA C6LA C35 120.0
C1TA C9SA C8SA 120.0
C1TA C9SA B47 121(3)
C8SA C9SA B47 119(3)
C9SA C1TA C3TA 120.0
C2TA C3TA C1TA 120.0
C3TA C2TA C0TA 120.0
C8SA C0TA C2TA 120.0
C0TA C8SA C9SA 120.0
C9TA C4TA C0AB 120.0
C9TA C4TA B47 116(3)
C0AB C4TA B47 123(3)
C4TA C9TA C8VA 120.0
C7VA C8VA C9TA 120.0
C8VA C7VA C8TA 120.0
C0AB C8TA C7VA 120.0
C8TA C0AB C4TA 120.0
C35 B47 C9SA 111(3)
C35 B47 C5TA 114(3)
C4TA B47 C35 110(4)
C4TA B47 C9SA 108(3)
C4TA B47 C5TA 106(3)
C5TA B47 C9SA 107(3)
C5AB C5TA B47 119(3)
C5AB C5TA C7SA 120.0
C7SA C5TA B47 119(3)
C5TA C5AB C0WA 120.0
C5AB C0WA C5UA 120.0
C3UA C5UA C0WA 120.0
C5UA C3UA C7SA 120.0
C3UA C7SA C5TA 120.0
C6ZA C3SA P39 117.2(17)
C6ZA C3SA C4HA 120.0
C4HA C3SA P39 122.7(17)
C226 C6ZA C3SA 120.0
C6ZA C226 C180 120.0
C32 C180 C226 120.0
C4HA C32 C180 120.0
C32 C4HA C3SA 120.0
C0PA B232 C89 107.3(17)
C0PA B232 C9NA 107.4(18)
C0PA B232 C7NA 89.0(15)
C89 B232 C9NA 120.6(19)
C89 B232 C7NA 115(2)
C9NA B232 C7NA 112.6(18)
C4VA C5VA S48 115(2)
C4VA C5VA C4AB 119.9(8)
C4AB C5VA S48 124(2)
C7OA C3WA C2WA 120.0
C7OA C3WA B44 122(3)
C2WA C3WA B44 118(3)
C3WA C7OA C6OA 120.0
C7YA C6OA C7OA 120.0
C6OA C7YA C7ZA 120.0
C2WA C7ZA C7YA 120.0
C7ZA C2WA C3WA 120.0
C67 C0UA C5LA 120.0
C67 C0UA B44 125(2)
C5LA C0UA B44 115(2)
C0UA C67 C4OA 120.0
C67 C4OA C3ZA 120.0
C5OA C3ZA C4OA 120.0
C5LA C5OA C3ZA 120.0
C5OA C5LA C0UA 120.0
C5VA C4VA C4LA 119.8(8)
C0HA C106 C1HA 117(4)
C200 C244 C4AB 119.8(8)
C40 C1XA C4IA 119(4)
C1XA C40 C1AB 114(3)
C5GA C6XA C6GA 121.0(13)
C225 C0XA C216 118.0(13)
C0JA C3XA C1JA 102(4)
C118 C8XA C3RA 120.3(19)
C1LA C4WA C3NA 120.2(15)
C7WA C6WA C5HA 119.2(10)
C1SA C8WA C0SA 108(5)
C120 C7WA C6WA 119.4(11)
C8ZA C9WA C222 118.4(13)
C167 C2XA S52 108(3)
C5IA C2XA S52 112(3)
C5IA C2XA C167 117(3)
C1GA C0YA C3GA 123(5)
C222 C216 C0XA 118.0(13)
C216 C222 C9WA 118.1(16)
C9RA C9YA C0SA 125(5)
C4WA C1LA C4NA 120.4(14)
C7AB C6YA C3OA 120.0
C7AB C6YA B44 121(2)
C3OA C6YA B44 118(2)
C238 C7AB C6YA 120.0
C94 C238 C7AB 120.0
C238 C94 C2OA 120.0
C3OA C2OA C94 120.0
C2OA C3OA C6YA 120.0
C40 C1AB C3IA 112(4)
C2AB C2UA C0LA 115.8(18)
C7HA C62 C156 118(5)
C1OA C2AB C2UA 117.5(18)
C1WA C8FA S13 117(3)
C20 C8FA S13 111(3)
C20 C8FA C1WA 117(2)
C8FA C1WA C9VA 116.3(19)
C6NA C9VA C1WA 117.9(19)
C5QA C4YA C3QA 140(6)
C9LA C1ZA C7LA 129(6)
C177 C3RA C8XA 119.8(14)
C8XA C118 C7FA 112(3)
C1OA C162 C0OA 115.4(18)
C200 C4LA C4VA 119.3(9)
C5VA C4AB C244 119.5(8)
C244 C200 C4LA 119.6(9)
C120 C7UA C3HA 118.1(11)
C225 C8ZA C9WA 117.7(13)
C7WA C120 C7UA 118.6(9)
C2UA C0LA C0OA 115.8(19)
C8FA C20 C4KA 117.3(19)
C9VA C6NA C4KA 119.0(18)
C6NA C4KA C20 118.4(18)
C3VA C9NA B232 134(2)
C3VA C9NA C6PA 120.0
C6PA C9NA B232 106(2)
C145 C3VA C9NA 120.0
C3VA C145 C6VA 120.0
C145 C6VA C4SA 120.0
C6PA C4SA C6VA 120.0
C4SA C6PA C9NA 120.0
C8UA C7NA B232 104(2)
C8UA C7NA C6SA 120.0
C6SA C7NA B232 136(2)
C2VA C8UA C7NA 120.0
C6TA C2VA C8UA 120.0
C2VA C6TA C255 120.0
C6SA C255 C6TA 120.0
C255 C6SA C7NA 120.0
C3LA B44 C6YA 105.3(19)
C3WA B44 C3LA 108(2)
C3WA B44 C6YA 120(2)
C0UA B44 C3LA 103(2)
C0UA B44 C3WA 108(2)
C0UA B44 C6YA 112(2)
C7CA C5SA C191 109(2)

loop_
_geom_bond_atom_site_label_1
_geom_bond_atom_site_label_2
_geom_bond_distance
Au0A Ag3 2.7504(17)
Au0A Ag4 2.7223(17)
Au0A Ag5 2.742(2)
Au0A Ag6 2.729(2)
Au0A Ag7 2.715(2)
Au0A Ag8 2.980(2)
Au0A Ag9 2.740(2)
Au0A Ag10 3.065(2)
Au0A Ag11 3.044(2)
Au0A Ag12 3.0742(17)
Au0A Ag13 3.067(2)
Au0A Ag15 2.9481(17)
Au2 Ag14 2.720(3)
Au2 Ag16 2.752(2)
Au2 Ag17 2.762(3)
Au2 Ag19 2.942(3)
Au2 Ag20 2.735(2)
Au2 Ag23 2.713(2)
Au2 Ag24 2.755(2)
Au2 Ag27 3.020(3)
Au2 Ag29 3.029(2)
Au2 Ag30 2.980(2)
Au2 Ag32 3.091(3)
Au2 Ag35 3.035(2)
Ag3 Ag6 2.879(3)
Ag3 Ag7 2.908(3)
Ag3 Ag8 2.892(3)
Ag3 Ag11 2.968(2)
Ag3 Ag12 2.876(2)
Ag3 Ag43 3.029(2)
Ag3 S16 2.442(6)
Ag4 Ag5 2.883(3)
Ag4 Ag9 2.959(3)
Ag4 Ag10 2.920(2)
Ag4 Ag13 2.982(3)
Ag4 Ag15 2.855(2)
Ag4 Ag34 3.172(3)
Ag4 S2 2.441(6)
Ag5 Ag6 2.962(2)
Ag5 Ag8 2.913(2)
Ag5 Ag10 2.859(2)
Ag5 Ag15 2.925(3)
Ag5 Ag42 3.030(3)
Ag5 S23 2.446(8)
Ag6 Ag8 2.851(2)
Ag6 Ag10 2.968(2)
Ag6 Ag12 2.902(3)
Ag6 Ag37 3.113(3)
Ag6 S32 2.446(7)
Ag7 Ag9 2.877(2)
Ag7 Ag11 2.873(2)
Ag7 Ag12 2.907(3)
Ag7 Ag13 2.952(2)
Ag7 Ag49 3.016(4)
Ag7 S34 2.427(7)
Ag8 S1A 2.404(7)
Ag8 S41 2.432(8)
Ag9 Ag11 2.900(2)
Ag9 Ag13 2.910(2)
Ag9 Ag15 2.929(3)
Ag9 Ag26 3.040(3)
Ag9 S17 2.466(6)
Ag10 S0A 2.388(8)
Ag10 S10 2.427(9)
Ag11 S1A 2.431(8)
Ag11 S18 2.422(9)
Ag12 S0A 2.440(6)
Ag12 S19 2.437(6)
Ag13 S51 2.435(7)
Ag13 S0A 2.410(7)
Ag14 Ag16 2.936(3)
Ag14 Ag23 2.950(3)
Ag14 Ag27 2.897(3)
Ag14 Ag29 2.970(3)
Ag14 Ag35 2.937(3)
Ag14 Ag48 2.991(4)
Ag14 S13 2.430(11)
Ag15 S52 2.437(6)
Ag15 S1A 2.429(7)
Ag16 Ag20 2.966(4)
Ag16 Ag25 3.014(4)
Ag16 Ag27 2.923(3)
Ag16 Ag29 2.872(2)
Ag16 Ag30 2.961(4)
Ag16 S14 2.461(7)
Ag17 Ag19 2.926(3)
Ag17 Ag20 2.855(3)
Ag17 Ag24 2.911(3)
Ag17 Ag30 2.926(3)
Ag17 Ag32 2.953(3)
Ag17 Ag44 3.148(4)
Ag17 S26 2.400(10)
Ag18 Ag28 3.049(2)
Ag18 S51 2.600(6)
Ag18 P42 2.424(8)
Ag18 S2 2.512(8)
Ag19 Ag20 2.901(3)
Ag19 Ag24 2.906(3)
Ag19 Ag29 3.379(4)
Ag19 S11 2.416(10)
Ag19 S1AA 2.387(12)
Ag20 Ag29 2.933(3)
Ag20 Ag30 2.869(3)
Ag20 Ag39 3.248(4)
Ag20 S21 2.445(8)
Ag21 Ag36 3.073(2)
Ag21 S23 2.543(6)
Ag21 S41 2.476(8)
Ag21 P50 2.425(10)
Ag22 Ag31 3.040(3)
Ag22 S21 2.487(9)
Ag22 P27 2.431(8)
Ag22 S29 2.644(8)
Ag23 Ag24 2.893(4)
Ag23 Ag27 2.936(3)
Ag23 Ag32 2.905(4)
Ag23 Ag35 2.850(3)
Ag23 Ag50 3.138(3)
Ag23 S43 2.385(9)
Ag24 Ag32 2.853(2)
Ag24 Ag35 2.877(4)
Ag24 Ag47 3.213(3)
Ag24 S46 2.440(8)
Ag25 Ag48 3.190(3)
Ag25 S14 2.662(8)
Ag25 S29 2.443(7)
Ag25 S31 2.359(10)
Ag26 Ag49 3.063(3)
Ag26 S51 2.480(6)
Ag26 S17 2.657(7)
Ag26 S30 2.407(8)
Ag27 S35 2.428(12)
Ag27 S12 2.370(13)
Ag28 S52 2.459(7)
Ag28 P12 2.414(7)
Ag28 S17 2.617(8)
Ag29 S29 2.420(8)
Ag29 S1AA 2.429(9)
Ag30 S37 2.422(8)
Ag30 S12 2.457(10)
Ag31 S14 2.536(9)
Ag31 P25 2.444(8)
Ag31 S37 2.465(9)
Ag32 S48 2.459(10)
Ag32 S12 2.398(9)
Ag33 Ag40 3.058(3)
Ag33 S26 2.566(8)
Ag33 P38 2.431(9)
Ag33 S48 2.438(10)
Ag34 Ag42 3.114(3)
Ag34 S52 2.461(7)
Ag34 S28 2.379(9)
Ag34 S2 2.751(7)
Ag35 S40 2.425(10)
Ag35 S1AA 2.412(10)
Ag36 S10 2.589(7)
Ag36 S32 2.470(8)
Ag36 P55 2.421(13)
Ag37 Ag43 3.106(4)
Ag37 S32 2.827(7)
Ag37 S41 2.436(6)
Ag37 S53 2.405(7)
Ag38 Ag45 3.053(3)
Ag38 S16 2.562(8)
Ag38 S18 2.501(6)
Ag38 P56 2.426(9)
Ag39 Ag44 3.007(3)
Ag39 S21 2.785(8)
Ag39 S33 2.372(10)
Ag39 S37 2.459(9)
Ag40 S11 2.544(8)
Ag40 S46 2.505(8)
Ag40 P0AA 2.423(10)
Ag41 Ag46 3.099(3)
Ag41 S13 2.544(8)
Ag41 P39 2.460(9)
Ag41 S40 2.469(10)
Ag42 S10 2.491(6)
Ag42 S23 2.660(6)
Ag42 S28 2.381(6)
Ag43 S16 2.672(7)
Ag43 S19 2.449(8)
Ag43 S53 2.359(9)
Ag44 S11 2.419(7)
Ag44 S26 2.767(7)
Ag44 S33 2.392(7)
Ag45 S19 2.511(8)
Ag45 S34 2.525(8)
Ag45 P45 2.425(8)
Ag46 S35 2.548(8)
Ag46 S43 2.471(9)
Ag46 P47 2.421(10)
Ag47 Ag50 2.979(4)
Ag47 S46 2.636(7)
Ag47 S48 2.493(7)
Ag47 S0AA 2.390(8)
Ag48 S13 2.604(7)
Ag48 S31 2.374(9)
Ag48 S35 2.460(10)
Ag49 S18 2.504(9)
Ag49 S30 2.370(8)
Ag49 S34 2.535(8)
Ag50 S40 2.465(10)
Ag50 S43 2.578(8)
Ag50 S0AA 2.390(10)
S51 C27 1.83(3)
S52 C2XA 1.86(3)
S0A C119 1.81(3)
S1A C2IA 1.87(4)
S10 C47 1.93(3)
P12 C49 1.87(4)
P12 C76 1.86(3)
P12 C81 1.80(3)
S13 C8FA 1.80(4)
S14 C5PA 1.78(3)
S16 C70 1.78(3)
S17 C195 1.91(3)
S18 C220 1.97(4)
S19 C225 1.84(2)
S21 C58 1.85(2)
S23 C95 1.84(4)
P25 C31 1.81(3)
P25 C1CA 1.79(4)
P25 C9BA 1.803(13)
S26 C7PA 1.84(4)
P27 C31 1.85(3)
P27 C52 1.85(3)
P27 C101 1.87(3)
S28 C3HA 1.78(4)
S29 C29 1.84(4)
S30 C66 1.91(3)
S31 C30 1.91(3)
S32 C5AA 1.83(3)
S33 C6FA 1.73(4)
S34 C240 1.81(2)
S35 C54 1.81(2)
S37 C9IA 1.82(2)
P38 C71 1.74(4)
P38 C82 1.84(3)
P38 C213 1.81(3)
P39 C109 1.74(4)
P39 C158 1.94(4)
P39 C3SA 1.845(19)
S40 C9FA 1.77(4)
S41 C60 1.89(3)
P42 C76 1.83(3)
P42 C85 1.81(4)
P42 C153 1.898(18)
S43 C75 1.90(3)
P45 C116 1.81(2)
P45 C182 1.77(5)
P45 C157 1.88(4)
S46 C235 1.84(2)
P47 C158 1.89(3)
P47 C188 1.91(2)
P47 C196 1.846(18)
S48 C5VA 1.76(3)
P0AA C33 1.84(4)
P0AA C42 1.61(4)
P0AA C82 1.84(3)
P50 C4AA 1.83(4)
P50 C205 1.77(2)
P50 C80 1.84(2)
S0AA C174 1.84(3)
S53 C8RA 1.79(4)
P55 C4AA 1.90(4)
P55 C74 1.80(5)
P55 C199 1.82(2)
P56 C7BA 1.80(3)
P56 C182 1.91(4)
P56 C164 1.73(2)
S2 C37 1.86(3)
S12 C1OA 1.79(3)
S1AA C7FA 1.88(4)
C34 C71 1.44(5)
C34 C178 1.37(4)
C64 C65 1.32(4)
C64 C160 1.40(5)
C65 C71 1.44(5)
C160 C178 1.37(5)
C27 C46 1.47(5)
C27 C61 1.51(4)
C29 C9CA 1.56(6)
C29 C8CA 1.46(5)
C30 C93 1.38(4)
C30 C224 1.40(4)
C2AA C47 1.43(5)
C2AA C129 1.50(4)
C33 C68 1.43(5)
C33 C127 1.47(4)
C5AA C2LA 1.30(7)
C5AA C7LA 1.46(6)
C37 C9EA 1.52(5)
C37 C8EA 1.53(6)
C42 C55 1.38(5)
C42 C135 1.49(5)
C46 C113 1.58(4)
C47 C121 1.54(5)
C49 C69 1.43(6)
C49 C5EA 1.40(6)
C54 C50 1.468(18)
C54 C239 1.460(18)
C55 C151 1.47(5)
C58 C6CA 1.454(10)
C58 C172 1.458(10)
C60 C4MA 1.49(4)
C60 C3MA 1.52(5)
C61 C169 1.38(4)
C1AA C68 1.42(5)
C1AA C0AA 1.36(4)
C66 C53 1.54(4)
C66 C131 1.43(5)
C70 C9MA 1.49(4)
C70 C8MA 1.40(5)
C0AA C203 1.32(4)
C74 C110 1.38(7)
C74 C233 1.41(6)
C75 C0GA 1.52(4)
C75 C1GA 1.57(6)
C81 C97 1.36(5)
C81 C9AA 1.42(5)
C84 C213 1.37(4)
C84 C4CA 1.38(4)
C85 C6AA 1.45(5)
C85 C107 1.37(4)
C5PA C103 1.48(5)
C5PA C137 1.53(5)
C93 C130 1.55(4)
C99 C110 1.55(6)
C99 C149 1.24(6)
C103 C3AA 1.52(4)
C109 C132 1.32(5)
C109 C150 1.36(5)
C111 C112 1.43(5)
C111 C151 1.17(5)
C112 C135 1.35(5)
C113 C179 1.45(4)
C119 C6HA 1.40(5)
C119 C156 1.60(6)
C121 C198 1.49(4)
C127 C203 1.42(5)
C129 C144 1.45(4)
C130 C184 1.62(4)
C132 C223 1.45(5)
C137 C154 1.53(4)
C138 C248 1.3900
C138 C199 1.3900
C248 C230 1.3900
C230 C5NA 1.3900
C5NA C45 1.3900
C45 C199 1.3900
C144 C198 1.60(5)
C150 C190 1.39(5)
C153 C2YA 1.3900
C153 C2RA 1.3900
C2YA C5RA 1.3900
C5RA C5WA 1.3900
C5WA C4RA 1.3900
C4RA C2RA 1.3900
C154 C175 1.57(5)
C159 C184 1.50(4)
C159 C224 1.56(4)
C3AA C175 1.48(5)
C169 C179 1.48(5)
C174 C136 1.41(6)
C174 C197 1.46(5)
C188 C87 1.3900
C188 C152 1.3900
C87 C173 1.3900
C173 C146 1.3900
C146 C208 1.3900
C208 C152 1.3900
C190 C212 1.40(5)
C195 C105 1.41(4)
C195 C3BA 1.36(5)
C196 C123 1.3900
C196 C185 1.3900
C123 C6JA 1.3900
C6JA C5JA 1.3900
C5JA C4JA 1.3900
C4JA C185 1.3900
C205 C43 1.3900
C205 C72 1.3900
C43 C128 1.3900
C128 C134 1.3900
C134 C8BA 1.3900
C8BA C72 1.3900
C213 C189 1.33(5)
C220 C9HA 1.81(7)
C220 C8HA 1.44(7)
C223 C212 1.41(5)
C225 C0XA 1.453(10)
C225 C8ZA 1.451(10)
C233 C0MA 1.36(6)
C235 C7GA 1.445(18)
C235 C4GA 1.453(18)
C6AA C7AA 1.40(5)
C36 C48 1.46(4)
C36 C5DA 1.36(4)
C39 C63 1.36(4)
C39 C88 1.33(4)
C41 C3CA 1.27(4)
C41 C52 1.42(4)
C3CA C1KA 1.39(4)
C44 C1DA 1.27(4)
C44 C2DA 1.41(4)
C1DA B95 1.66(4)
C1DA C3DA 1.39(4)
C48 C88 1.20(4)
C50 C171 1.496(18)
C52 C83 1.41(4)
C53 C139 1.48(4)
C5DA C63 1.38(4)
C1CA C2CA 1.29(4)
C1CA C166 1.46(4)
C56 C7AA 1.40(4)
C56 C8AA 1.37(5)
C59 C5CA 1.472(17)
C59 C171 1.475(18)
C6CA C191 1.451(10)
C63 B95 1.63(5)
C4CA C140 1.56(5)
C2CA C7KA 1.37(5)
C2DA C114 1.33(4)
C2BA C97 1.34(4)
C2BA C1BA 1.35(5)
C0BA C9AA 1.35(4)
C0BA C1BA 1.41(5)
C83 C2KA 1.34(4)
C9CA C3KA 1.54(5)
B95 C7DA 1.75(4)
B95 C0EA 1.65(4)
C101 C2QA 1.45(6)
C101 C6QA 1.30(6)
C105 C5BA 1.47(5)
C107 C8AA 1.41(5)
C3BA C4BA 1.48(5)
C114 C4DA 1.28(4)
C115 C6BA 1.57(4)
C115 C139 1.43(5)
C116 C1VA 1.3900
C116 C2HA 1.3900
C1VA C202 1.3900
C202 C227 1.3900
C227 C0VA 1.3900
C0VA C2HA 1.3900
C7CA C172 1.454(10)
C7CA C5SA 1.25(4)
C6BA C131 1.46(4)
C3DA C4DA 1.47(4)
C140 C228 1.34(4)
C5CA C239 1.485(17)
C149 C0MA 1.42(8)
C4BA C201 1.48(4)
C166 C5KA 1.37(5)
C5BA C201 1.33(5)
C9BA C108 1.3900
C9BA C163 1.3900
C108 C0CA 1.3900
C0CA C122 1.3900
C122 C211 1.3900
C211 C163 1.3900
C7BA C6UA 1.3900
C7BA C9UA 1.3900
C6UA C192 1.3900
C192 C8YA 1.3900
C8YA C0ZA 1.3900
C0ZA C9UA 1.3900
C189 C228 1.46(4)
C191 C5SA 1.80(4)
C8CA C0DA 1.61(5)
C218 C0DA 1.54(6)
C218 C3KA 1.66(5)
C7DA C8DA 1.3900
C7DA C9DA 1.3900
C8DA C102 1.3900
C102 C7JA 1.3900
C7JA C8JA 1.3900
C8JA C9DA 1.3900
C9IA C155 1.35(6)
C9IA C221 1.58(6)
C38 C0EA 1.42(4)
C38 C4EA 1.42(6)
C7GA C6GA 1.452(16)
C1EA C0EA 1.36(4)
C1EA C2EA 1.42(6)
C6GA C6XA 1.446(16)
C4GA C5GA 1.476(17)
C0GA C2GA 1.58(6)
C6HA C79 1.51(5)
C2JA C96 1.58(5)
C2JA C6FA 1.52(5)
C9EA C0FA 1.62(6)
C1FA C8EA 1.50(6)
C1FA C100 1.30(6)
C0FA C100 1.50(7)
C6IA C7IA 1.53(5)
C6IA C167 1.52(4)
C69 C7EA 1.34(7)
C7IA C8IA 1.62(5)
C5GA C6XA 1.423(16)
C73 C7FA 1.45(2)
C73 C177 1.457(19)
C5EA C6EA 1.39(7)
C9HA C229 1.63(6)
C79 C7HA 1.33(6)
C80 C2FA 1.3900
C80 C3FA 1.3900
C2FA C1MA 1.3900
C1MA C2MA 1.3900
C2MA C86 1.3900
C86 C3FA 1.3900
C92 C7EA 1.39(7)
C92 C6EA 1.45(7)
C3JA C6FA 1.62(5)
C3JA C9KA 1.71(6)
C95 C124 1.42(6)
C95 C249 1.48(6)
C96 C8KA 1.21(5)
C2GA C3GA 1.75(8)
C4IA C2IA 1.48(5)
C4IA C1XA 1.46(5)
C7FA C118 1.452(19)
C9FA C0RA 1.32(6)
C9FA C1RA 1.47(6)
C1IA C8HA 1.51(5)
C1IA C0IA 1.55(6)
C0IA C229 1.67(6)
C2IA C3IA 1.51(6)
C2EA C3EA 1.49(6)
C124 C5FA 1.67(5)
C1GA C0YA 1.35(6)
C133 C5FA 1.59(6)
C133 C4FA 1.39(6)
C136 C0KA 1.48(5)
C5HA C3HA 1.456(10)
C5HA C6WA 1.452(9)
C4EA C3EA 1.31(7)
C155 C1JA 1.60(6)
C156 C62 1.50(5)
C164 C6DA 1.3900
C164 C187 1.3900
C6DA C3YA 1.3900
C3YA C8GA 1.3900
C8GA C7RA 1.3900
C7RA C187 1.3900
C8IA C5IA 1.61(4)
C167 C2XA 1.59(5)
C168 C197 1.52(5)
C168 C9JA 1.60(6)
C7HA C62 1.41(7)
C0JA C221 1.50(6)
C0JA C3XA 1.47(6)
C177 C3RA 1.443(17)
C3IA C1AB 1.52(5)
C3HA C7UA 1.455(10)
C3GA C0YA 1.36(6)
C5IA C2XA 1.48(5)
C1JA C3XA 1.55(7)
C4FA C249 1.64(5)
C1KA C2KA 1.39(5)
C4MA C7MA 1.48(5)
C9KA C8KA 1.59(5)
C7MA C6MA 1.60(6)
C5KA C6KA 1.30(6)
C2LA C8LA 1.50(5)
C9MA C0NA 1.33(5)
C4NA C2NA 1.479(18)
C4NA C1LA 1.454(17)
C8MA C1NA 1.59(5)
C6MA C5MA 1.51(5)
C6KA C7KA 1.38(6)
C3LA C6RA 1.3900
C3LA C2SA 1.3900
C3LA B44 1.73(3)
C6RA C2ZA 1.3900
C2ZA C3AB 1.3900
C3AB C7XA 1.3900
C7XA C2SA 1.3900
C9GA C157 1.30(5)
C9GA C204 1.50(6)
C2NA C240 1.448(18)
C98 C0NA 1.48(6)
C98 C1NA 1.60(5)
C9LA C8LA 1.37(7)
C9LA C1ZA 1.30(8)
C3MA C5MA 1.59(5)
C157 C1HA 1.31(5)
C0KA C9JA 1.57(6)
C1HA C106 1.49(6)
C3NA C240 1.471(18)
C3NA C4WA 1.454(17)
C204 C0HA 1.41(5)
C7LA C1ZA 1.52(5)
C0HA C106 1.19(5)
C8RA C1SA 1.32(6)
C8RA C9RA 1.62(7)
C7PA C9PA 1.46(7)
C7PA C8PA 1.62(7)
C0PA C51 1.3900
C0PA C8OA 1.3900
C0PA B232 1.706(7)
C51 C2PA 1.3900
C2PA C1PA 1.3900
C1PA C9OA 1.3900
C9OA C8OA 1.3900
C2QA C5QA 1.56(7)
C7QA C8QA 1.30(6)
C7QA C9QA 1.41(6)
C1QA C91 1.43(7)
C1QA C0QA 1.46(7)
C3QA C6QA 1.46(6)
C3QA C4YA 1.48(7)
C89 C241 1.3900
C89 C3PA 1.3900
C89 B232 1.706(6)
C241 C117 1.3900
C117 C4PA 1.3900
C4PA C141 1.3900
C141 C3PA 1.3900
C91 C9PA 1.50(6)
C8QA C1RA 1.55(5)
C8PA C0QA 1.58(6)
C1SA C8WA 1.44(6)
C0RA C9QA 1.51(5)
C5QA C4YA 1.28(6)
C9RA C9YA 1.34(6)
C0OA C162 1.490(19)
C0OA C0LA 1.470(19)
C1OA C2AB 1.463(18)
C1OA C162 1.447(18)
C0SA C8WA 1.56(7)
C0SA C9YA 1.34(6)
C35 C8NA 1.3900
C35 C6LA 1.3900
C35 B47 1.66(6)
C8NA C4UA 1.3900
C4UA C7TA 1.3900
C7TA C4QA 1.3900
C4QA C6LA 1.3900
C9SA C1TA 1.3900
C9SA C8SA 1.3900
C9SA B47 1.76(5)
C1TA C3TA 1.3900
C3TA C2TA 1.3900
C2TA C0TA 1.3900
C0TA C8SA 1.3900
C4TA C9TA 1.3900
C4TA C0AB 1.3900
C4TA B47 1.64(6)
C9TA C8VA 1.3900
C8VA C7VA 1.3900
C7VA C8TA 1.3900
C8TA C0AB 1.3900
B47 C5TA 1.73(5)
C5TA C5AB 1.3900
C5TA C7SA 1.3900
C5AB C0WA 1.3900
C0WA C5UA 1.3900
C5UA C3UA 1.3900
C3UA C7SA 1.3900
C3SA C6ZA 1.3900
C3SA C4HA 1.3900
C6ZA C226 1.3900
C226 C180 1.3900
C180 C32 1.3900
C32 C4HA 1.3900
B232 C9NA 1.708(7)
B232 C7NA 1.712(10)
C5VA C4VA 1.494(9)
C5VA C4AB 1.497(9)
C3WA C7OA 1.3900
C3WA C2WA 1.3900
C3WA B44 1.70(3)
C7OA C6OA 1.3900
C6OA C7YA 1.3900
C7YA C7ZA 1.3900
C7ZA C2WA 1.3900
C0UA C67 1.3900
C0UA C5LA 1.3900
C0UA B44 1.61(3)
C67 C4OA 1.3900
C4OA C3ZA 1.3900
C3ZA C5OA 1.3900
C5OA C5LA 1.3900
C4VA C4LA 1.499(9)
C244 C4AB 1.499(9)
C244 C200 1.494(9)
C1XA C40 1.41(5)
C40 C1AB 1.45(5)
C0XA C216 1.456(10)
C8XA C3RA 1.444(17)
C8XA C118 1.442(19)
C4WA C1LA 1.436(17)
C6WA C7WA 1.450(10)
C7WA C120 1.449(9)
C9WA C222 1.455(10)
C9WA C8ZA 1.452(10)
C216 C222 1.450(10)
C6YA C7AB 1.3900
C6YA C3OA 1.3900
C6YA B44 1.74(4)
C7AB C238 1.3900
C238 C94 1.3900
C94 C2OA 1.3900
C2OA C3OA 1.3900
C2UA C2AB 1.466(18)
C2UA C0LA 1.468(18)
C8FA C1WA 1.461(19)
C8FA C20 1.450(19)
C1WA C9VA 1.467(18)
C9VA C6NA 1.444(18)
C4LA C200 1.498(9)
C7UA C120 1.455(9)
C20 C4KA 1.467(18)
C6NA C4KA 1.452(18)
C9NA C3VA 1.3900
C9NA C6PA 1.3900
C3VA C145 1.3900
C145 C6VA 1.3900
C6VA C4SA 1.3900
C4SA C6PA 1.3900
C7NA C8UA 1.3900
C7NA C6SA 1.3900
C8UA C2VA 1.3900
C2VA C6TA 1.3900
C6TA C255 1.3900
C255 C6SA 1.3900

loop_
_smtbx_masks_void_nr
_smtbx_masks_void_average_x
_smtbx_masks_void_average_y
_smtbx_masks_void_average_z
_smtbx_masks_void_volume
_smtbx_masks_void_count_electrons
1 -0.475 -0.048 -0.548 5858.2 2637.7
2 -0.037 0.135 0.023 26.4 0.0
3 0.004 0.384 0.469 12.4 0.0
4 -0.004 0.616 0.531 12.4 0.0
5 0.037 0.865 -0.023 26.4 0.0
6 0.270 0.832 0.069 21.7 0.0
7 0.295 0.835 0.222 16.5 1.0
8 0.294 0.334 0.779 25.4 3.6
9 0.304 0.812 0.401 7.2 1.2
10 0.342 0.466 0.411 17.1 0.0
11 0.393 0.950 0.923 35.4 0.0
12 0.491 0.145 0.780 49.3 16.9
13 0.509 0.855 0.220 49.3 16.9
14 0.607 0.050 0.077 35.4 0.0
15 0.658 0.534 0.589 17.1 0.0
16 0.705 0.165 0.778 16.5 1.1
17 0.706 0.666 0.221 25.4 3.4
18 0.696 0.188 0.599 7.2 1.1
19 0.730 0.168 0.931 21.7 1.4
